data_4120534
loop_
_publ_author_name
'Hau, Sam C. K.'
'Mak, Thomas C. W.'

_publ_section_title
;
 Synthesis of Unstable Carbides Ag2C2n (n = 3, 4) and Characterization via
 Crystallographic Analysis of Their Double Salts with Silver(I)
 Trifluoroacetate.
;
_journal_issue 3
_journal_name_full 'Journal of the American Chemical Society'
_journal_page_first 902
_journal_page_last 905
_journal_paper_doi 10.1021/ja412095y
_journal_volume 136
_journal_year 2014
_chemical_formula_sum 'C170 H150 Ag48 F96 O93 S29'
_chemical_formula_weight 11612.40
_chemical_name_systematic
; 
 ? 
;
_space_group_IT_number 2
_symmetry_cell_setting triclinic
_symmetry_space_group_name_Hall '-P 1'
_symmetry_space_group_name_H-M 'P -1'
_atom_sites_solution_hydrogens geom
_atom_sites_solution_primary direct
_atom_sites_solution_secondary difmap
_audit_creation_method SHELXL-97
_cell_angle_alpha 102.224(2)
_cell_angle_beta 97.582(2)
_cell_angle_gamma 108.848(2)
_cell_formula_units_Z 1
_cell_length_a 15.1244(18)
_cell_length_b 22.255(3)
_cell_length_c 26.642(3)
_cell_measurement_temperature 173(2)
_cell_volume 8097.3(17)
_computing_cell_refinement SAINT(Bruker,2001)
_computing_data_collection APEX2(Bruker,2003)
_computing_data_reduction APEX2(Bruker,2003)
_computing_molecular_graphics DIAMOND
_computing_publication_material 'SHELXL-97 (Sheldrick, 1997)'
_computing_structure_refinement 'SHELXL-97 (Sheldrick, 1997)'
_computing_structure_solution 'SHELXS-97 (Sheldrick, 1997)'
_diffrn_ambient_temperature 173(2)
_diffrn_measured_fraction_theta_full 0.990
_diffrn_measured_fraction_theta_max 0.990
_diffrn_measurement_device_type 'Bruker APEX II CCD diffractometer'
_diffrn_measurement_method '\f and \w scan'
_diffrn_radiation_monochromator graphite
_diffrn_radiation_source 'fine-focus sealed tube'
_diffrn_radiation_type MoK\a
_diffrn_radiation_wavelength 0.71073
_diffrn_reflns_av_R_equivalents 0.1502
_diffrn_reflns_av_sigmaI/netI 0.1429
_diffrn_reflns_limit_h_max 18
_diffrn_reflns_limit_h_min -18
_diffrn_reflns_limit_k_max 26
_diffrn_reflns_limit_k_min -26
_diffrn_reflns_limit_l_max 31
_diffrn_reflns_limit_l_min -31
_diffrn_reflns_number 117419
_diffrn_reflns_theta_full 25.25
_diffrn_reflns_theta_max 25.25
_diffrn_reflns_theta_min 1.00
_exptl_absorpt_coefficient_mu 3.136
_exptl_absorpt_correction_T_max 0.3669
_exptl_absorpt_correction_T_min 0.3031
_exptl_absorpt_correction_type multi-scan
_exptl_crystal_colour orange
_exptl_crystal_density_diffrn 2.381
_exptl_crystal_density_method 'not measured'
_exptl_crystal_description plate
_exptl_crystal_F_000 5498
_exptl_crystal_size_max 0.50
_exptl_crystal_size_mid 0.50
_exptl_crystal_size_min 0.40
_refine_diff_density_max 2.426
_refine_diff_density_min -1.958
_refine_diff_density_rms 0.390
_refine_ls_extinction_method none
_refine_ls_goodness_of_fit_ref 1.086
_refine_ls_hydrogen_treatment constr
_refine_ls_matrix_type full
_refine_ls_number_parameters 1829
_refine_ls_number_reflns 29018
_refine_ls_number_restraints 18
_refine_ls_restrained_S_all 1.087
_refine_ls_R_factor_all 0.1715
_refine_ls_R_factor_gt 0.1072
_refine_ls_shift/su_max 0.001
_refine_ls_shift/su_mean 0.000
_refine_ls_structure_factor_coef Fsqd
_refine_ls_weighting_details 'calc w=1/[\s^2^(Fo^2^)+(0.1687P)^2^+0.0000P] where P=(Fo^2^+2Fc^2^)/3'
_refine_ls_weighting_scheme calc
_refine_ls_wR_factor_gt 0.2622
_refine_ls_wR_factor_ref 0.3001
_reflns_number_gt 17057
_reflns_number_total 29018
_reflns_threshold_expression >2sigma(I)
_cod_data_source_file ja412095y_si_002.cif
_cod_data_source_block 2
_cod_depositor_comments
;
The following automatic conversions were performed:

'_symmetry_cell_setting' value 'Triclinic' changed to 'triclinic'
according to
/usr/data/users/saulius/automatic-downloads/current/ACS/lib/dictionaries/cif_core.dic
dictionary named 'cif_core.dic' version 2.4.2 from 2011-04-26.

Automatic conversion script
Id: cif_fix_values 2281 2013-09-26 08:29:07Z andrius 
;
_cod_original_cell_volume 8097.3(16)
_cod_original_sg_symbol_H-M P-1
_cod_database_code 4120534

loop_
_symmetry_equiv_pos_as_xyz
'x, y, z'
'-x, -y, -z'

loop_
_atom_site_label
_atom_site_type_symbol
_atom_site_fract_x
_atom_site_fract_y
_atom_site_fract_z
_atom_site_U_iso_or_equiv
_atom_site_adp_type
_atom_site_occupancy
_atom_site_symmetry_multiplicity
_atom_site_calc_flag
_atom_site_refinement_flags
Ag1 Ag 0.93569(12) 0.55266(8) 0.34993(6) 0.0417(4) Uani 1 1 d .
Ag2 Ag 0.87982(11) 0.65313(7) 0.40500(5) 0.0331(4) Uani 1 1 d .
Ag3 Ag 0.74378(12) 0.56487(9) 0.44534(7) 0.0498(5) Uani 1 1 d .
Ag4 Ag 0.57438(10) 0.47790(7) 0.35010(5) 0.0341(4) Uani 1 1 d .
Ag5 Ag 0.73238(11) 0.54492(7) 0.31135(6) 0.0337(4) Uani 1 1 d .
Ag6 Ag 0.61012(10) 0.41257(8) 0.25252(5) 0.0353(4) Uani 1 1 d .
Ag7 Ag 0.64645(11) 0.40714(7) 0.14126(5) 0.0306(4) Uani 1 1 d .
Ag8 Ag 0.82213(11) 0.44323(7) 0.21287(6) 0.0346(4) Uani 1 1 d .
Ag9 Ag 0.75032(10) 0.31795(7) 0.12065(5) 0.0298(3) Uani 1 1 d .
Ag10 Ag 0.60430(11) 0.30265(6) 0.03388(5) 0.0316(4) Uani 1 1 d .
Ag11 Ag 0.72927(11) 0.22610(7) 0.01897(5) 0.0338(4) Uani 1 1 d .
Ag12 Ag 0.49003(11) -0.16256(7) 0.02494(5) 0.0352(4) Uani 1 1 d .
Ag13 Ag 0.29071(13) -0.08320(9) 0.09865(6) 0.0489(5) Uani 1 1 d .
Ag14 Ag 0.40590(12) -0.15991(7) 0.11981(6) 0.0411(4) Uani 1 1 d .
Ag15 Ag 0.58156(12) -0.04902(8) 0.14486(6) 0.0511(5) Uani 1 1 d .
Ag16 Ag 0.46951(13) -0.04970(8) 0.24173(6) 0.0456(4) Uani 1 1 d .
Ag17 Ag 0.31588(12) -0.01566(9) 0.21098(7) 0.0512(5) Uani 1 1 d .
Ag18 Ag 0.50492(13) 0.08245(8) 0.29679(6) 0.0481(4) Uani 1 1 d .
Ag19 Ag 0.68060(11) 0.09776(7) 0.38419(6) 0.0350(4) Uani 1 1 d .
Ag20 Ag 0.71666(13) 0.05398(7) 0.28253(6) 0.0421(4) Uani 1 1 d .
Ag21 Ag 0.85648(10) 0.18093(7) 0.36450(6) 0.0351(4) Uani 1 1 d .
Ag22 Ag 1.02698(10) 0.27400(7) 0.44835(6) 0.0361(4) Uani 1 1 d .
Ag23 Ag 0.85306(11) 0.19242(7) 0.47443(5) 0.0329(4) Uani 1 1 d .
Ag24 Ag 0.93368(12) 0.33526(8) 0.53156(6) 0.0432(4) Uani 1 1 d .
C1 C 0.9117(13) 0.5764(9) 0.4315(7) 0.029(4) Uiso 1 1 d .
C2 C 0.9464(14) 0.5494(9) 0.4586(7) 0.034(5) Uani 1 1 d .
C3 C 0.9815(14) 0.5138(9) 0.4870(7) 0.034(5) Uani 1 1 d .
C4 C 0.7035(12) 0.4552(8) 0.3338(7) 0.026(4) Uani 1 1 d .
C5 C 0.7402(13) 0.4232(8) 0.3574(7) 0.030(5) Uani 1 1 d .
C6 C 0.7791(13) 0.3860(9) 0.3807(7) 0.034(5) Uani 1 1 d .
C7 C 0.8149(13) 0.3527(9) 0.4009(7) 0.030(4) Uani 1 1 d .
C8 C 0.8490(13) 0.3118(9) 0.4233(7) 0.031(4) Uani 1 1 d .
C9 C 0.8823(12) 0.2760(8) 0.4422(7) 0.025(4) Uiso 1 1 d .
C10 C 0.6854(13) 0.3559(8) 0.1942(7) 0.030(4) Uani 1 1 d .
C11 C 0.6800(14) 0.3122(9) 0.2177(7) 0.033(5) Uani 1 1 d .
C12 C 0.6773(16) 0.2679(10) 0.2449(7) 0.039(5) Uani 1 1 d .
C13 C 0.6823(14) 0.2292(10) 0.2710(7) 0.035(5) Uani 1 1 d .
C14 C 0.6849(13) 0.1847(8) 0.2995(7) 0.031(4) Uani 1 1 d .
C15 C 0.6917(13) 0.1437(8) 0.3208(7) 0.028(4) Uani 1 1 d .
C16 C 0.6125(13) 0.2195(9) 0.0606(6) 0.026(4) Uani 1 1 d .
C17 C 0.5817(12) 0.1814(8) 0.0867(7) 0.025(4) Uani 1 1 d .
C18 C 0.5513(14) 0.1407(9) 0.1180(7) 0.037(5) Uani 1 1 d .
C19 C 0.5276(14) 0.1045(8) 0.1478(8) 0.035(5) Uani 1 1 d .
C20 C 0.4962(14) 0.0658(9) 0.1788(7) 0.033(5) Uani 1 1 d .
C21 C 0.4650(15) 0.0288(10) 0.2090(7) 0.039(5) Uani 1 1 d .
C22 C 0.4447(14) -0.0824(10) 0.0829(7) 0.037(5) Uani 1 1 d .
C23 C 0.4647(14) -0.0512(8) 0.0522(6) 0.029(4) Uani 1 1 d .
C24 C 0.4894(16) -0.0152(9) 0.0168(7) 0.040(5) Uani 1 1 d .
C25 C 0.7114(14) -0.1103(10) 0.0709(8) 0.037(5) Uani 1 1 d .
C26 C 0.8041(19) -0.1219(12) 0.0694(11) 0.064(7) Uani 1 1 d .
C27 C 0.512(2) -0.2659(9) 0.0997(9) 0.067(9) Uani 1 1 d .
C28 C 0.548(3) -0.3116(18) 0.1129(14) 0.092(10) Uiso 1 1 d .
C29 C 0.138(2) -0.1449(15) 0.1638(17) 0.075(9) Uani 1 1 d .
C30 C 0.037(3) -0.188(2) 0.1689(18) 0.119(13) Uiso 1 1 d .
C31 C 0.2073(15) 0.0361(10) 0.1368(8) 0.038(5) Uani 1 1 d .
C32 C 0.148(2) 0.0758(14) 0.1189(11) 0.068(7) Uiso 1 1 d .
C33 C 0.484(2) -0.0325(15) 0.3648(11) 0.071(8) Uiso 1 1 d .
C34 C 0.473(2) -0.0559(14) 0.4096(10) 0.069(8) Uani 1 1 d .
C35 C 0.7728(14) 0.0424(9) 0.4670(7) 0.033(5) Uani 1 1 d U
C36 C 0.7700(18) -0.0164(12) 0.4902(10) 0.059(7) Uani 1 1 d .
C37 C 0.9009(17) 0.0521(13) 0.3566(9) 0.048(6) Uani 1 1 d .
C38 C 0.954(2) 0.0051(16) 0.3751(12) 0.074(8) Uani 1 1 d .
C39 C 1.0542(17) 0.2174(10) 0.3330(9) 0.047(6) Uani 1 1 d .
C40 C 1.1142(18) 0.2140(16) 0.2936(12) 0.073(9) Uani 1 1 d .
C41 C 0.8304(16) 0.3731(13) 0.6207(10) 0.053(6) Uani 1 1 d .
C42 C 0.738(2) 0.3614(15) 0.6397(12) 0.074(8) Uiso 1 1 d .
C43 C 0.9274(16) 0.2841(10) 0.1058(10) 0.048(6) Uani 1 1 d .
C44 C 1.029(2) 0.2923(13) 0.1229(10) 0.069(8) Uani 1 1 d .
C45 C 0.907(2) 0.4451(11) 0.1083(9) 0.052(6) Uani 1 1 d .
C46 C 0.988(4) 0.483(2) 0.078(2) 0.131(15) Uiso 1 1 d .
C47 C 0.6672(15) 0.4505(10) 0.0391(8) 0.039(5) Uani 1 1 d .
C48 C 0.692(2) 0.5065(11) 0.0112(10) 0.062(7) Uani 1 1 d .
C49 C 0.4005(14) 0.3814(12) 0.2487(11) 0.051(6) Uani 1 1 d .
C50 C 0.2969(18) 0.3575(14) 0.2210(10) 0.065(7) Uani 1 1 d .
C51 C 0.7894(15) 0.6928(9) 0.3139(8) 0.035(5) Uani 1 1 d .
C52 C 0.7774(18) 0.7435(9) 0.2858(8) 0.042(6) Uani 1 1 d .
C53 C 0.6028(15) 0.6281(11) 0.3882(8) 0.041(5) Uani 1 1 d .
C54 C 0.5763(15) 0.6868(11) 0.3843(8) 0.043(5) Uani 1 1 d .
C55 C 0.5718(16) 0.4409(11) 0.4553(9) 0.043(5) Uani 1 1 d .
C56 C 0.5285(19) 0.4032(12) 0.4941(9) 0.059(7) Uani 1 1 d .
C57 C 0.205(2) -0.0236(12) -0.0257(10) 0.074(8) Uani 1 1 d .
H57A H 0.2602 -0.0096 -0.0416 0.112 Uiso 1 1 calc R
H57B H 0.2225 -0.0006 0.0118 0.112 Uiso 1 1 calc R
H57C H 0.1526 -0.0129 -0.0430 0.112 Uiso 1 1 calc R
C58 C 0.0695(17) -0.1236(13) -0.0032(10) 0.064(7) Uani 1 1 d .
H58A H 0.0399 -0.1705 -0.0052 0.096 Uiso 1 1 calc R
H58B H 0.0222 -0.1090 -0.0207 0.096 Uiso 1 1 calc R
H58C H 0.0921 -0.0979 0.0338 0.096 Uiso 1 1 calc R
C59 C 0.276(3) -0.2123(18) 0.2693(14) 0.107(11) Uiso 1 1 d .
H59A H 0.2234 -0.1990 0.2571 0.161 Uiso 1 1 calc R
H59B H 0.3229 -0.1764 0.2982 0.161 Uiso 1 1 calc R
H59C H 0.2517 -0.2517 0.2817 0.161 Uiso 1 1 calc R
C60 C 0.413(3) -0.251(2) 0.2534(16) 0.129(14) Uiso 1 1 d .
H60A H 0.4563 -0.2634 0.2325 0.194 Uiso 1 1 calc R
H60B H 0.3781 -0.2882 0.2660 0.194 Uiso 1 1 calc R
H60C H 0.4505 -0.2131 0.2835 0.194 Uiso 1 1 calc R
C61 C 0.672(2) -0.1105(12) 0.3105(9) 0.062(7) Uani 1 1 d .
H61A H 0.6159 -0.1128 0.3258 0.094 Uiso 1 1 calc R
H61B H 0.7221 -0.0668 0.3259 0.094 Uiso 1 1 calc R
H61C H 0.6960 -0.1443 0.3178 0.094 Uiso 1 1 calc R
C62 C 0.7485(19) -0.1170(11) 0.2244(9) 0.064(7) Uani 1 1 d .
H62A H 0.7396 -0.1243 0.1862 0.096 Uiso 1 1 calc R
H62B H 0.7711 -0.1502 0.2347 0.096 Uiso 1 1 calc R
H62C H 0.7959 -0.0729 0.2420 0.096 Uiso 1 1 calc R
C63 C 0.8832(18) 0.0640(11) 0.1898(11) 0.064(7) Uani 1 1 d .
H63A H 0.8706 0.0167 0.1779 0.095 Uiso 1 1 calc R
H63B H 0.8950 0.0777 0.2283 0.095 Uiso 1 1 calc R
H63C H 0.9395 0.0886 0.1782 0.095 Uiso 1 1 calc R
C64 C 0.8260(19) 0.1669(11) 0.1913(10) 0.062(7) Uani 1 1 d U
H64A H 0.7774 0.1841 0.1794 0.093 Uiso 1 1 calc R
H64B H 0.8850 0.1879 0.1802 0.093 Uiso 1 1 calc R
H64C H 0.8389 0.1764 0.2297 0.093 Uiso 1 1 calc R
C65 C 0.401(3) 0.1971(14) 0.2465(11) 0.091(11) Uani 1 1 d .
C66 C 0.479(3) 0.294(2) 0.3359(16) 0.119(13) Uiso 1 1 d .
C67 C 0.622(2) 0.2555(15) 0.4655(12) 0.088(9) Uiso 1 1 d .
H67A H 0.6865 0.2889 0.4767 0.131 Uiso 1 1 calc R
H67B H 0.5758 0.2756 0.4760 0.131 Uiso 1 1 calc R
H67C H 0.6061 0.2376 0.4272 0.131 Uiso 1 1 calc R
C68 C 0.492(2) 0.1465(17) 0.4642(13) 0.103(11) Uiso 1 1 d .
H68A H 0.4701 0.1062 0.4758 0.154 Uiso 1 1 calc R
H68B H 0.4842 0.1347 0.4259 0.154 Uiso 1 1 calc R
H68C H 0.4535 0.1733 0.4742 0.154 Uiso 1 1 calc R
C69 C 0.7875(19) 0.1878(15) 0.6049(11) 0.087(10) Uani 1 1 d .
H69A H 0.7571 0.2197 0.6007 0.130 Uiso 1 1 calc R
H69B H 0.7665 0.1683 0.6330 0.130 Uiso 1 1 calc R
H69C H 0.7690 0.1529 0.5719 0.130 Uiso 1 1 calc R
C70 C 0.950(2) 0.1587(13) 0.6259(11) 0.086(10) Uani 1 1 d .
H70A H 1.0195 0.1730 0.6355 0.129 Uiso 1 1 calc R
H70B H 0.9256 0.1254 0.5918 0.129 Uiso 1 1 calc R
H70C H 0.9218 0.1397 0.6528 0.129 Uiso 1 1 calc R
C71 C 1.2872(17) 0.3990(13) 0.4047(10) 0.069(8) Uani 1 1 d .
H71A H 1.2888 0.3543 0.3985 0.103 Uiso 1 1 calc R
H71B H 1.3312 0.4269 0.4380 0.103 Uiso 1 1 calc R
H71C H 1.3069 0.4174 0.3759 0.103 Uiso 1 1 calc R
C72 C 1.188(2) 0.4817(12) 0.4182(10) 0.080(9) Uani 1 1 d .
H72A H 1.1268 0.4876 0.4204 0.120 Uiso 1 1 calc R
H72B H 1.2111 0.4971 0.3889 0.120 Uiso 1 1 calc R
H72C H 1.2347 0.5072 0.4511 0.120 Uiso 1 1 calc R
C73 C 0.784(2) 0.3597(12) -0.0668(12) 0.094(11) Uani 1 1 d .
H73A H 0.7211 0.3506 -0.0888 0.141 Uiso 1 1 calc R
H73B H 0.8315 0.3977 -0.0731 0.141 Uiso 1 1 calc R
H73C H 0.7802 0.3696 -0.0297 0.141 Uiso 1 1 calc R
C74 C 0.931(2) 0.3146(14) -0.0400(10) 0.084(10) Uani 1 1 d .
H74A H 0.9572 0.2794 -0.0456 0.126 Uiso 1 1 calc R
H74B H 0.9235 0.3254 -0.0036 0.126 Uiso 1 1 calc R
H74C H 0.9747 0.3538 -0.0469 0.126 Uiso 1 1 calc R
C75 C 0.373(2) 0.2427(13) 0.0989(12) 0.087(10) Uani 1 1 d .
H75A H 0.4076 0.2481 0.1343 0.130 Uiso 1 1 calc R
H75B H 0.3950 0.2163 0.0727 0.130 Uiso 1 1 calc R
H75C H 0.3040 0.2202 0.0960 0.130 Uiso 1 1 calc R
C76 C 0.321(2) 0.2979(17) 0.0211(13) 0.100(11) Uiso 1 1 d .
H76A H 0.3249 0.3378 0.0100 0.149 Uiso 1 1 calc R
H76B H 0.2539 0.2732 0.0208 0.149 Uiso 1 1 calc R
H76C H 0.3445 0.2703 -0.0031 0.149 Uiso 1 1 calc R
C77 C 1.0698(19) 0.4427(14) 0.2587(10) 0.070(8) Uani 1 1 d .
C78 C 0.939(2) 0.3368(11) 0.2764(11) 0.068(8) Uani 1 1 d .
C79 C 0.8454(17) 0.6060(11) 0.1804(8) 0.050(6) Uani 1 1 d .
H79A H 0.7802 0.6039 0.1823 0.075 Uiso 1 1 calc R
H79B H 0.8430 0.5638 0.1587 0.075 Uiso 1 1 calc R
H79C H 0.8756 0.6414 0.1648 0.075 Uiso 1 1 calc R
C80 C 1.0259(15) 0.6247(12) 0.2323(8) 0.053(6) Uani 1 1 d .
H80A H 1.0704 0.6340 0.2657 0.079 Uiso 1 1 calc R
H80B H 1.0504 0.6595 0.2150 0.079 Uiso 1 1 calc R
H80C H 1.0195 0.5820 0.2094 0.079 Uiso 1 1 calc R
C81 C 0.4831(18) 0.4971(12) 0.1299(9) 0.063(7) Uani 1 1 d .
H81A H 0.5115 0.4840 0.1004 0.095 Uiso 1 1 calc R
H81B H 0.4440 0.5222 0.1204 0.095 Uiso 1 1 calc R
H81C H 0.4428 0.4576 0.1381 0.095 Uiso 1 1 calc R
C82 C 0.5023(18) 0.5621(11) 0.2304(8) 0.058(7) Uani 1 1 d .
H82A H 0.5437 0.5900 0.2644 0.087 Uiso 1 1 calc R
H82B H 0.4610 0.5203 0.2349 0.087 Uiso 1 1 calc R
H82C H 0.4625 0.5847 0.2168 0.087 Uiso 1 1 calc R
C83 C 0.771(2) 0.7902(18) 0.5213(10) 0.092(11) Uani 1 1 d .
H83A H 0.7142 0.7500 0.5145 0.139 Uiso 1 1 calc R
H83B H 0.7508 0.8281 0.5226 0.139 Uiso 1 1 calc R
H83C H 0.8125 0.7969 0.5551 0.139 Uiso 1 1 calc R
C84 C 0.930(2) 0.8593(12) 0.4913(14) 0.102(12) Uani 1 1 d .
H84A H 0.9699 0.8602 0.4651 0.153 Uiso 1 1 calc R
H84B H 0.9681 0.8645 0.5257 0.153 Uiso 1 1 calc R
H84C H 0.9057 0.8955 0.4934 0.153 Uiso 1 1 calc R
C85 C 0.231(2) -0.0185(15) 0.3049(12) 0.017(7) Uiso 0.50 1 d P
C86 C 0.134(4) 0.023(2) 0.2822(19) 0.058(13) Uiso 0.50 1 d P
S1 S 0.1655(5) -0.1119(3) -0.0341(2) 0.0467(14) Uani 1 1 d .
S2 S 0.3342(6) -0.2304(4) 0.2154(3) 0.079(2) Uani 1 1 d .
S3 S 0.6398(4) -0.1237(2) 0.2427(2) 0.0466(14) Uani 1 1 d .
S4 S 0.7839(4) 0.0803(3) 0.1631(2) 0.0483(15) Uani 1 1 d .
S5 S 0.4124(7) 0.2069(4) 0.3193(3) 0.067(2) Uiso 0.80 1 d P
S5' S 0.490(3) 0.2425(17) 0.3062(14) 0.066(9) Uiso 0.20 1 d P
S6 S 0.6157(5) 0.1927(4) 0.4948(3) 0.0686(19) Uani 1 1 d .
S7 S 0.9161(5) 0.2291(3) 0.6217(2) 0.069(2) Uani 1 1 d .
S8 S 1.1706(4) 0.3958(3) 0.4076(2) 0.0504(15) Uani 1 1 d .
S9 S 0.8180(4) 0.2878(3) -0.0834(2) 0.0518(16) Uani 1 1 d .
S10 S 0.3931(4) 0.3209(3) 0.0876(3) 0.0591(17) Uani 1 1 d .
S11 S 0.9979(4) 0.4229(3) 0.3036(2) 0.0532(16) Uani 1 1 d .
S12 S 0.9126(4) 0.6220(2) 0.24455(19) 0.0380(12) Uani 1 1 d .
S13 S 0.5741(5) 0.5461(3) 0.1851(2) 0.0498(15) Uani 1 1 d .
S14 S 0.8316(4) 0.7825(3) 0.4723(2) 0.0487(15) Uani 1 1 d .
S15 S 0.2442(16) 0.0509(11) 0.3297(9) 0.043(5) Uiso 0.25 1 d P
S15' S 0.251(2) 0.0733(15) 0.3050(12) 0.069(8) Uiso 0.25 1 d P
O1 O 0.6494(10) -0.1347(8) 0.0283(5) 0.056(4) Uani 1 1 d .
O2 O 0.7042(11) -0.0791(7) 0.1128(6) 0.053(4) Uani 1 1 d .
O3 O 0.5112(14) -0.2529(7) 0.0547(7) 0.076(6) Uani 1 1 d .
O4 O 0.4585(16) -0.2458(10) 0.1279(9) 0.092(6) Uiso 1 1 d .
O5 O 0.1516(15) -0.1454(9) 0.1208(10) 0.085(6) Uani 1 1 d .
O6 O 0.1876(15) -0.1048(11) 0.2062(10) 0.090(7) Uani 1 1 d .
O7 O 0.2279(13) 0.0020(9) 0.1001(6) 0.064(5) Uani 1 1 d .
O8 O 0.2270(13) 0.0458(9) 0.1840(7) 0.070(5) Uani 1 1 d .
O9 O 0.4736(14) -0.0772(9) 0.3228(6) 0.071(5) Uani 1 1 d .
O10 O 0.5025(13) 0.0252(7) 0.3658(7) 0.071(5) Uani 1 1 d .
O11 O 0.7164(10) 0.0273(6) 0.4233(5) 0.037(3) Uani 1 1 d .
O12 O 0.8280(10) 0.0986(6) 0.4941(6) 0.045(4) Uani 1 1 d .
O13 O 0.8501(12) 0.0281(8) 0.3131(7) 0.061(5) Uani 1 1 d .
O14 O 0.9232(10) 0.1043(7) 0.3888(6) 0.046(4) Uani 1 1 d .
O15 O 0.9679(10) 0.2056(7) 0.3135(5) 0.044(4) Uani 1 1 d .
O16 O 1.0944(10) 0.2355(7) 0.3796(6) 0.050(4) Uani 1 1 d .
O17 O 0.8176(11) 0.3443(9) 0.5746(7) 0.075(6) Uani 1 1 d .
O18 O 0.9006(12) 0.4080(10) 0.6543(7) 0.076(6) Uani 1 1 d .
O19 O 0.8926(10) 0.2610(7) 0.0586(6) 0.044(4) Uani 1 1 d .
O20 O 0.8878(11) 0.2984(7) 0.1434(5) 0.046(4) Uani 1 1 d .
O21 O 0.8457(10) 0.3965(6) 0.0813(5) 0.043(4) Uani 1 1 d .
O22 O 0.9241(12) 0.4720(7) 0.1579(6) 0.060(5) Uani 1 1 d .
O23 O 0.6449(12) 0.3961(7) 0.0112(6) 0.052(4) Uani 1 1 d .
O24 O 0.6731(11) 0.4698(6) 0.0871(5) 0.044(4) Uani 1 1 d .
O25 O 0.4496(11) 0.3593(8) 0.2234(6) 0.061(5) Uani 1 1 d .
O26 O 0.4213(11) 0.4213(8) 0.2920(6) 0.061(5) Uani 1 1 d .
O27 O 0.7314(10) 0.6345(6) 0.2919(5) 0.038(3) Uani 1 1 d .
O28 O 0.8531(10) 0.7132(6) 0.3536(5) 0.042(3) Uani 1 1 d .
O29 O 0.5472(11) 0.5741(7) 0.3583(5) 0.050(4) Uani 1 1 d .
O30 O 0.6797(11) 0.6390(7) 0.4194(6) 0.045(4) Uani 1 1 d .
O31 O 0.5167(10) 0.4281(7) 0.4120(5) 0.047(4) Uani 1 1 d .
O32 O 0.6541(11) 0.4826(7) 0.4737(6) 0.050(4) Uani 1 1 d .
O33 O 0.2414(10) -0.1220(6) 0.0021(5) 0.044(4) Uani 1 1 d .
O34 O 0.3803(15) -0.1669(8) 0.2018(7) 0.076(5) Uani 1 1 d .
O35 O 0.6240(10) -0.0608(6) 0.2356(5) 0.041(3) Uani 1 1 d .
O36 O 0.7046(10) 0.0499(6) 0.1911(5) 0.039(3) Uani 1 1 d .
O37 O 0.4864(15) 0.1794(10) 0.3341(8) 0.091(6) Uiso 1 1 d .
O38 O 0.6704(11) 0.1557(7) 0.4694(6) 0.055(4) Uani 1 1 d .
O39 O 0.9458(10) 0.2458(7) 0.5713(6) 0.049(4) Uani 1 1 d .
O40 O 1.1523(12) 0.3815(7) 0.4582(6) 0.056(4) Uani 1 1 d .
O41 O 0.7485(12) 0.2363(7) -0.0637(6) 0.063(5) Uani 1 1 d .
O42 O 0.4950(10) 0.3428(7) 0.0809(6) 0.051(4) Uani 1 1 d .
O43 O 0.9189(9) 0.4493(6) 0.2938(5) 0.037(3) Uani 1 1 d .
O44 O 0.8740(9) 0.5586(6) 0.2626(5) 0.036(3) Uani 1 1 d .
O45 O 0.6173(11) 0.4999(7) 0.2041(5) 0.047(4) Uani 1 1 d .
O46 O 0.8763(12) 0.7325(6) 0.4802(5) 0.050(4) Uani 1 1 d .
O47 O 0.318(2) 0.0510(14) 0.2995(11) 0.048(7) Uiso 0.50 1 d P
F1 F 0.8255(12) -0.1356(10) 0.0237(7) 0.096(6) Uani 1 1 d .
F2 F 0.8019(12) -0.1740(8) 0.0881(8) 0.095(6) Uani 1 1 d .
F3 F 0.8793(11) -0.0712(8) 0.1006(8) 0.111(7) Uani 1 1 d .
F4 F 0.5573(18) -0.3549(10) 0.0748(7) 0.130(9) Uani 1 1 d .
F5 F 0.624(2) -0.2847(12) 0.1474(10) 0.187(15) Uani 1 1 d .
F6 F 0.486(3) -0.3503(14) 0.1363(13) 0.197(15) Uani 1 1 d .
F7 F -0.021(2) -0.2239(15) 0.1235(12) 0.141(10) Uiso 0.80 1 d P
F8 F -0.014(2) -0.1619(14) 0.1910(12) 0.123(9) Uiso 0.75 1 d P
F9 F 0.042(2) -0.2422(17) 0.1741(14) 0.165(12) Uiso 0.85 1 d P
F9' F 0.055(3) -0.204(2) 0.2184(17) 0.142(14) Uiso 0.60 1 d P
F10 F 0.067(2) 0.0638(13) 0.1319(11) 0.118(8) Uiso 0.80 1 d P
F10' F 0.070(3) 0.038(2) 0.0823(17) 0.143(14) Uiso 0.60 1 d P
F11 F 0.163(2) 0.0961(14) 0.0785(12) 0.134(10) Uiso 0.80 1 d P
F12 F 0.172(2) 0.1336(15) 0.1472(12) 0.136(10) Uiso 0.80 1 d P
F13 F 0.5341(14) -0.0151(11) 0.4537(6) 0.120(7) Uani 1 1 d .
F14 F 0.489(3) -0.1109(12) 0.4092(8) 0.209(18) Uani 1 1 d .
F15 F 0.3866(17) -0.0679(15) 0.4195(9) 0.173(13) Uani 1 1 d .
F16 F 0.7422(12) -0.0725(6) 0.4547(6) 0.084(5) Uani 1 1 d .
F17 F 0.8529(12) -0.0049(7) 0.5213(7) 0.087(5) Uani 1 1 d .
F18 F 0.7090(14) -0.0199(9) 0.5228(7) 0.106(6) Uani 1 1 d .
F19 F 1.0476(10) 0.0372(8) 0.3886(6) 0.079(5) Uani 1 1 d .
F20 F 0.9375(14) -0.0488(8) 0.3396(8) 0.117(8) Uani 1 1 d .
F21 F 0.9291(14) -0.0060(10) 0.4187(9) 0.114(7) Uani 1 1 d .
F22 F 1.0851(13) 0.2141(13) 0.2474(7) 0.128(9) Uani 1 1 d .
F23 F 1.2050(12) 0.2453(14) 0.3107(7) 0.156(12) Uani 1 1 d .
F24 F 1.116(2) 0.1509(12) 0.2835(12) 0.182(13) Uani 1 1 d .
F25 F 0.747(2) 0.3767(14) 0.6926(11) 0.165(10) Uiso 1 1 d .
F25' F 0.708(2) 0.4102(17) 0.6469(13) 0.155(11) Uiso 0.80 1 d P
F26 F 0.661(3) 0.345(2) 0.6049(16) 0.083(12) Uiso 0.40 1 d P
F27 F 0.685(2) 0.2972(15) 0.6321(12) 0.136(10) Uiso 0.80 1 d P
F28 F 1.0746(16) 0.2802(10) 0.0883(9) 0.105(6) Uiso 0.90 1 d P
F29' F 1.0636(17) 0.2991(12) 0.1726(10) 0.078(7) Uiso 0.65 1 d P
F29 F 1.040(3) 0.235(2) 0.1368(15) 0.118(12) Uiso 0.55 1 d P
F30 F 1.086(2) 0.3542(14) 0.1396(11) 0.147(9) Uiso 0.90 1 d P
F31 F 1.0003(17) 0.5500(12) 0.0971(9) 0.105(7) Uiso 0.80 1 d P
F32 F 0.928(3) 0.4916(18) 0.0345(15) 0.174(13) Uiso 0.80 1 d P
F33 F 1.014(2) 0.4571(16) 0.0520(13) 0.143(11) Uiso 0.80 1 d P
F33' F 1.077(4) 0.508(2) 0.1078(19) 0.173(17) Uiso 0.60 1 d P
F34 F 0.7082(19) 0.4888(9) -0.0352(7) 0.130(9) Uani 1 1 d .
F35 F 0.625(2) 0.5291(12) 0.0061(11) 0.176(13) Uani 1 1 d .
F36 F 0.7648(17) 0.5588(10) 0.0388(8) 0.127(7) Uani 1 1 d U
F37 F 0.2617(9) 0.2947(8) 0.1956(7) 0.093(6) Uani 1 1 d .
F38 F 0.2367(10) 0.3641(9) 0.2538(7) 0.090(5) Uani 1 1 d .
F39 F 0.2833(12) 0.3900(11) 0.1873(8) 0.117(7) Uani 1 1 d .
F40 F 0.8139(11) 0.8050(6) 0.3164(6) 0.078(5) Uani 1 1 d .
F41 F 0.6887(11) 0.7334(7) 0.2649(6) 0.074(5) Uani 1 1 d .
F42 F 0.8195(15) 0.7414(9) 0.2459(7) 0.103(6) Uani 1 1 d .
F43 F 0.6486(9) 0.7351(6) 0.3729(6) 0.064(4) Uani 1 1 d .
F44 F 0.5026(10) 0.6750(7) 0.3469(6) 0.077(5) Uani 1 1 d .
F45 F 0.5608(12) 0.7164(7) 0.4279(6) 0.077(5) Uani 1 1 d .
F46 F 0.4647(11) 0.3427(7) 0.4703(5) 0.077(5) Uani 1 1 d .
F47 F 0.4799(17) 0.4335(9) 0.5206(8) 0.130(9) Uani 1 1 d .
F48 F 0.5888(13) 0.3953(9) 0.5284(7) 0.112(7) Uani 1 1 d .

loop_
_atom_site_aniso_label
_atom_site_aniso_U_11
_atom_site_aniso_U_22
_atom_site_aniso_U_33
_atom_site_aniso_U_23
_atom_site_aniso_U_13
_atom_site_aniso_U_12
Ag1 0.0461(10) 0.0519(10) 0.0279(8) 0.0054(7) 0.0055(7) 0.0233(8)
Ag2 0.0460(9) 0.0243(7) 0.0290(8) 0.0103(6) 0.0000(7) 0.0139(7)
Ag3 0.0374(9) 0.0561(11) 0.0548(11) 0.0280(8) 0.0031(8) 0.0099(8)
Ag4 0.0329(8) 0.0418(9) 0.0288(8) 0.0107(6) 0.0046(6) 0.0152(7)
Ag5 0.0342(8) 0.0254(7) 0.0444(9) 0.0188(6) 0.0051(7) 0.0098(6)
Ag6 0.0313(8) 0.0456(9) 0.0259(7) 0.0069(6) 0.0001(6) 0.0141(7)
Ag7 0.0399(9) 0.0270(7) 0.0257(7) 0.0134(6) -0.0003(6) 0.0121(6)
Ag8 0.0352(8) 0.0276(8) 0.0311(8) 0.0124(6) -0.0028(6) -0.0003(6)
Ag9 0.0312(8) 0.0310(8) 0.0243(7) 0.0072(6) 0.0025(6) 0.0089(6)
Ag10 0.0425(9) 0.0217(7) 0.0264(7) 0.0099(6) -0.0028(6) 0.0080(6)
Ag11 0.0349(8) 0.0332(8) 0.0287(8) 0.0074(6) 0.0051(6) 0.0076(7)
Ag12 0.0447(9) 0.0260(8) 0.0290(8) 0.0068(6) 0.0020(7) 0.0077(7)
Ag13 0.0564(11) 0.0566(11) 0.0401(9) 0.0152(8) 0.0157(8) 0.0252(9)
Ag14 0.0488(10) 0.0317(8) 0.0351(8) 0.0227(7) 0.0002(7) -0.0009(7)
Ag15 0.0428(10) 0.0491(10) 0.0425(9) 0.0185(8) -0.0115(8) -0.0037(8)
Ag16 0.0625(11) 0.0326(9) 0.0462(10) 0.0188(7) 0.0136(8) 0.0170(8)
Ag17 0.0429(10) 0.0630(11) 0.0444(10) 0.0212(8) 0.0075(8) 0.0117(9)
Ag18 0.0596(11) 0.0439(10) 0.0370(9) 0.0103(7) 0.0038(8) 0.0168(8)
Ag19 0.0346(8) 0.0372(8) 0.0332(8) 0.0236(7) 0.0026(6) 0.0057(7)
Ag20 0.0640(11) 0.0288(8) 0.0333(8) 0.0098(6) 0.0041(8) 0.0182(8)
Ag21 0.0315(8) 0.0357(8) 0.0325(8) 0.0100(6) 0.0019(6) 0.0060(7)
Ag22 0.0283(8) 0.0379(8) 0.0385(8) 0.0110(7) -0.0014(6) 0.0102(7)
Ag23 0.0416(9) 0.0229(7) 0.0301(8) 0.0133(6) -0.0009(6) 0.0057(6)
Ag24 0.0424(10) 0.0342(9) 0.0402(9) 0.0080(7) -0.0011(7) 0.0024(7)
C2 0.036(11) 0.032(11) 0.028(10) 0.002(8) -0.002(9) 0.015(9)
C3 0.043(12) 0.027(10) 0.022(10) 0.014(7) -0.006(9) 0.000(8)
C4 0.027(10) 0.027(10) 0.036(10) 0.023(8) 0.006(8) 0.019(8)
C5 0.027(10) 0.019(9) 0.028(10) 0.004(8) -0.006(8) -0.008(8)
C6 0.025(10) 0.029(10) 0.035(11) 0.002(9) -0.011(9) 0.006(8)
C7 0.026(10) 0.031(10) 0.031(10) 0.008(8) -0.001(8) 0.010(9)
C8 0.031(11) 0.023(9) 0.033(10) 0.003(8) -0.001(8) 0.007(8)
C10 0.032(11) 0.025(10) 0.024(10) 0.010(8) 0.004(8) 0.000(8)
C11 0.044(12) 0.031(11) 0.022(9) 0.012(8) 0.000(9) 0.011(9)
C12 0.060(14) 0.037(11) 0.016(9) 0.010(9) 0.010(9) 0.008(10)
C13 0.036(12) 0.047(12) 0.031(11) 0.021(9) -0.001(9) 0.021(10)
C14 0.032(11) 0.018(9) 0.034(11) 0.004(8) 0.008(9) -0.001(8)
C15 0.037(11) 0.013(9) 0.028(10) 0.006(8) 0.000(8) 0.003(8)
C16 0.034(11) 0.037(11) 0.020(9) 0.017(8) 0.013(8) 0.020(9)
C17 0.027(10) 0.019(9) 0.033(10) 0.007(8) 0.007(8) 0.011(8)
C18 0.035(12) 0.023(10) 0.034(11) 0.004(9) 0.000(9) -0.008(9)
C19 0.044(12) 0.014(9) 0.039(11) 0.008(8) 0.005(9) 0.003(8)
C20 0.040(12) 0.026(10) 0.030(10) 0.003(8) 0.008(9) 0.010(9)
C21 0.045(13) 0.055(13) 0.025(10) 0.022(10) 0.009(9) 0.022(11)
C22 0.046(12) 0.043(11) 0.013(9) 0.018(8) -0.013(8) 0.004(10)
C23 0.048(12) 0.024(9) 0.014(9) 0.011(7) 0.010(8) 0.007(9)
C24 0.055(13) 0.030(11) 0.023(11) 0.003(8) -0.007(10) 0.008(10)
C25 0.029(11) 0.048(13) 0.033(12) 0.012(10) 0.009(9) 0.010(10)
C26 0.058(17) 0.045(15) 0.072(19) 0.013(13) -0.001(14) 0.006(13)
C27 0.15(3) 0.012(10) 0.045(14) 0.014(9) 0.055(16) 0.023(13)
C29 0.052(19) 0.058(19) 0.13(3) 0.06(2) 0.03(2) 0.013(15)
C31 0.042(13) 0.047(13) 0.030(12) 0.026(10) 0.011(10) 0.013(10)
C34 0.08(2) 0.065(18) 0.039(14) 0.014(13) 0.008(14) -0.006(15)
C35 0.034(8) 0.027(8) 0.038(8) 0.022(6) 0.005(7) 0.005(6)
C36 0.058(16) 0.050(15) 0.063(16) 0.047(13) -0.014(13) 0.000(12)
C37 0.047(14) 0.075(18) 0.041(14) 0.035(13) 0.017(12) 0.032(13)
C38 0.060(19) 0.10(2) 0.069(19) 0.033(18) 0.024(15) 0.028(17)
C39 0.052(15) 0.027(11) 0.056(15) 0.013(10) 0.027(13) -0.002(10)
C40 0.039(16) 0.10(2) 0.067(19) -0.006(16) 0.010(13) 0.031(15)
C41 0.028(13) 0.070(17) 0.058(16) 0.022(13) 0.018(12) 0.008(12)
C43 0.044(14) 0.026(11) 0.058(16) 0.015(11) -0.007(12) -0.002(10)
C44 0.070(18) 0.061(17) 0.046(15) -0.015(12) 0.026(13) -0.002(14)
C45 0.10(2) 0.046(14) 0.035(13) 0.023(11) 0.035(13) 0.035(14)
C47 0.055(14) 0.028(12) 0.040(13) 0.024(10) 0.001(10) 0.016(10)
C48 0.09(2) 0.026(12) 0.052(16) 0.013(11) 0.013(14) 0.004(13)
C49 0.014(11) 0.051(14) 0.082(19) 0.022(13) -0.001(11) 0.008(10)
C50 0.045(16) 0.08(2) 0.053(16) 0.007(15) -0.001(13) 0.017(14)
C51 0.052(13) 0.023(10) 0.048(13) 0.023(9) 0.019(11) 0.026(10)
C52 0.074(17) 0.018(10) 0.036(12) 0.015(9) 0.004(12) 0.016(10)
C53 0.037(13) 0.050(14) 0.047(13) 0.021(11) 0.026(11) 0.018(11)
C54 0.031(12) 0.046(13) 0.044(13) -0.002(10) -0.002(10) 0.015(10)
C55 0.039(13) 0.052(14) 0.046(13) 0.025(11) 0.013(11) 0.018(11)
C56 0.070(18) 0.056(16) 0.040(13) 0.011(12) 0.015(13) 0.008(14)
C57 0.11(2) 0.066(17) 0.051(15) 0.035(13) 0.003(15) 0.036(17)
C58 0.050(15) 0.078(18) 0.068(17) 0.018(14) 0.005(13) 0.032(14)
C61 0.09(2) 0.067(16) 0.071(17) 0.043(14) 0.028(15) 0.058(15)
C62 0.10(2) 0.048(14) 0.055(15) 0.013(12) 0.003(14) 0.046(15)
C63 0.061(17) 0.045(14) 0.088(19) 0.015(13) 0.032(15) 0.020(12)
C64 0.071(10) 0.046(9) 0.062(10) 0.016(8) 0.018(8) 0.011(8)
C65 0.14(3) 0.060(17) 0.063(18) 0.000(14) -0.025(18) 0.048(19)
C69 0.067(19) 0.11(2) 0.060(17) 0.040(17) -0.004(14) -0.010(17)
C70 0.071(19) 0.066(18) 0.09(2) 0.055(16) -0.027(16) -0.011(15)
C71 0.058(16) 0.078(18) 0.051(15) -0.007(13) 0.019(13) 0.012(14)
C72 0.09(2) 0.065(18) 0.062(17) 0.021(14) -0.022(16) 0.018(16)
C73 0.11(2) 0.053(17) 0.11(2) 0.023(16) 0.07(2) -0.009(16)
C74 0.09(2) 0.08(2) 0.055(16) 0.040(15) 0.016(15) -0.017(16)
C75 0.10(2) 0.054(17) 0.08(2) 0.013(15) 0.015(18) 0.003(16)
C77 0.061(17) 0.084(19) 0.062(17) 0.006(14) 0.015(14) 0.029(15)
C78 0.08(2) 0.040(14) 0.077(18) 0.026(13) -0.005(15) 0.020(13)
C79 0.061(15) 0.050(14) 0.042(13) 0.026(11) 0.010(11) 0.016(12)
C80 0.035(13) 0.066(16) 0.042(13) 0.012(11) 0.003(10) 0.002(11)
C81 0.067(17) 0.057(15) 0.053(15) -0.001(12) -0.023(13) 0.029(13)
C82 0.075(18) 0.051(14) 0.034(12) 0.007(11) -0.001(12) 0.012(13)
C83 0.11(2) 0.18(3) 0.052(16) 0.043(19) 0.031(16) 0.12(3)
C84 0.08(2) 0.040(15) 0.15(3) 0.009(17) -0.03(2) 0.009(15)
S1 0.068(4) 0.047(3) 0.030(3) 0.011(2) 0.009(3) 0.027(3)
S2 0.103(6) 0.059(4) 0.055(4) 0.015(3) 0.012(4) 0.004(4)
S3 0.067(4) 0.027(3) 0.048(3) 0.016(2) 0.006(3) 0.017(3)
S4 0.062(4) 0.035(3) 0.030(3) 0.002(2) 0.015(3) -0.003(3)
S6 0.067(4) 0.078(5) 0.054(4) 0.008(3) 0.011(3) 0.025(4)
S7 0.068(4) 0.074(4) 0.036(3) 0.024(3) -0.005(3) -0.011(4)
S8 0.039(3) 0.055(4) 0.040(3) 0.013(3) -0.006(2) 0.000(3)
S9 0.055(4) 0.048(3) 0.036(3) 0.017(3) 0.011(3) -0.005(3)
S10 0.040(3) 0.045(3) 0.074(4) -0.003(3) 0.005(3) 0.008(3)
S11 0.058(4) 0.058(4) 0.039(3) -0.003(3) -0.014(3) 0.034(3)
S12 0.050(3) 0.021(2) 0.036(3) 0.012(2) 0.007(2) 0.002(2)
S13 0.068(4) 0.046(3) 0.039(3) 0.015(3) 0.000(3) 0.029(3)
S14 0.057(4) 0.043(3) 0.042(3) 0.002(2) -0.018(3) 0.031(3)
O1 0.043(9) 0.070(11) 0.034(8) 0.000(7) -0.003(7) 0.008(8)
O2 0.051(10) 0.056(10) 0.049(10) 0.008(8) 0.006(8) 0.021(8)
O3 0.110(15) 0.034(9) 0.069(12) 0.011(8) -0.010(11) 0.019(9)
O5 0.079(15) 0.063(13) 0.114(18) 0.037(12) 0.031(13) 0.017(10)
O6 0.061(13) 0.105(17) 0.130(19) 0.085(16) 0.054(14) 0.020(12)
O7 0.080(13) 0.075(12) 0.053(10) 0.016(9) 0.024(9) 0.048(10)
O8 0.070(12) 0.090(13) 0.063(12) 0.022(10) 0.018(10) 0.043(11)
O9 0.093(14) 0.079(12) 0.045(10) 0.022(9) 0.020(9) 0.031(11)
O10 0.087(13) 0.030(8) 0.074(12) 0.009(8) -0.023(10) 0.013(8)
O11 0.048(8) 0.022(7) 0.035(7) 0.014(6) -0.009(6) 0.007(6)
O12 0.053(9) 0.027(7) 0.054(9) 0.025(7) 0.001(7) 0.007(7)
O13 0.068(12) 0.065(11) 0.062(11) 0.020(9) 0.004(9) 0.041(9)
O14 0.042(9) 0.042(9) 0.046(9) 0.007(7) -0.007(7) 0.012(7)
O15 0.030(8) 0.066(10) 0.033(8) 0.014(7) -0.006(6) 0.016(7)
O16 0.047(9) 0.052(9) 0.048(9) -0.009(7) -0.003(8) 0.032(8)
O17 0.041(10) 0.094(14) 0.062(12) 0.002(10) 0.014(9) -0.003(9)
O18 0.044(11) 0.097(14) 0.078(13) 0.008(11) 0.017(10) 0.022(10)
O19 0.036(8) 0.044(8) 0.043(9) 0.009(7) 0.004(7) 0.007(7)
O20 0.050(9) 0.057(10) 0.029(8) 0.010(7) 0.005(7) 0.019(8)
O21 0.049(9) 0.028(8) 0.033(8) 0.006(6) 0.000(7) -0.003(7)
O22 0.063(11) 0.044(9) 0.062(11) 0.027(8) 0.024(9) -0.005(8)
O23 0.079(12) 0.031(8) 0.043(9) 0.014(7) 0.002(8) 0.019(8)
O24 0.066(10) 0.026(7) 0.035(8) 0.018(6) -0.006(7) 0.012(7)
O25 0.043(10) 0.072(11) 0.055(10) -0.002(8) -0.003(8) 0.022(9)
O26 0.044(9) 0.074(11) 0.046(9) -0.017(9) -0.013(8) 0.027(8)
O27 0.047(8) 0.020(7) 0.042(8) 0.007(6) -0.013(6) 0.016(6)
O28 0.045(9) 0.037(8) 0.038(8) 0.013(6) -0.001(7) 0.009(7)
O29 0.057(10) 0.050(9) 0.038(8) 0.005(7) -0.007(7) 0.025(8)
O30 0.048(9) 0.037(8) 0.058(9) 0.023(7) 0.005(8) 0.021(7)
O31 0.049(9) 0.057(9) 0.029(8) 0.017(7) 0.011(7) 0.007(7)
O32 0.045(9) 0.053(9) 0.043(9) 0.014(7) 0.002(7) 0.005(8)
O33 0.050(9) 0.035(8) 0.043(8) 0.005(6) 0.005(7) 0.014(7)
O34 0.110(16) 0.062(11) 0.064(11) 0.037(9) 0.021(11) 0.028(11)
O35 0.052(9) 0.024(7) 0.044(8) 0.013(6) 0.004(7) 0.010(6)
O36 0.044(8) 0.037(8) 0.027(7) 0.012(6) -0.002(6) 0.006(6)
O38 0.057(10) 0.051(9) 0.056(10) 0.012(8) 0.001(8) 0.024(8)
O39 0.044(9) 0.044(9) 0.046(9) 0.017(7) 0.004(7) -0.001(7)
O40 0.070(11) 0.048(9) 0.044(9) 0.005(7) 0.008(8) 0.019(8)
O41 0.065(11) 0.049(9) 0.043(9) 0.020(7) -0.003(8) -0.018(8)
O42 0.044(9) 0.045(9) 0.055(9) 0.008(7) 0.003(7) 0.009(7)
O43 0.038(8) 0.040(8) 0.030(7) 0.018(6) -0.005(6) 0.010(6)
O44 0.038(8) 0.036(7) 0.035(7) 0.018(6) 0.002(6) 0.012(6)
O45 0.079(11) 0.054(9) 0.023(7) 0.012(6) 0.000(7) 0.045(8)
O46 0.086(12) 0.036(8) 0.037(8) 0.007(6) -0.003(8) 0.042(8)
F1 0.074(11) 0.140(16) 0.072(11) 0.010(11) 0.021(9) 0.048(11)
F2 0.088(12) 0.075(11) 0.141(16) 0.047(11) 0.009(11) 0.052(10)
F3 0.054(10) 0.086(12) 0.146(17) -0.038(11) -0.027(10) 0.026(9)
F4 0.21(2) 0.127(16) 0.082(12) -0.008(11) 0.000(14) 0.135(17)
F5 0.24(3) 0.14(2) 0.14(2) -0.018(16) -0.11(2) 0.12(2)
F6 0.30(4) 0.19(3) 0.24(3) 0.17(3) 0.17(3) 0.16(3)
F13 0.109(15) 0.18(2) 0.060(11) 0.049(13) 0.014(11) 0.026(14)
F14 0.47(6) 0.117(19) 0.086(16) 0.057(14) 0.10(2) 0.13(3)
F15 0.114(18) 0.25(3) 0.111(17) 0.087(19) 0.056(14) -0.032(19)
F16 0.118(13) 0.029(7) 0.080(10) 0.024(7) -0.026(9) 0.009(8)
F17 0.100(12) 0.062(9) 0.101(12) 0.046(9) -0.021(10) 0.031(9)
F18 0.121(16) 0.125(16) 0.100(13) 0.086(12) 0.048(12) 0.036(12)
F19 0.046(9) 0.105(12) 0.086(11) 0.012(9) -0.003(8) 0.043(9)
F20 0.132(16) 0.056(10) 0.147(17) -0.009(11) -0.037(13) 0.062(11)
F21 0.104(14) 0.135(17) 0.18(2) 0.119(16) 0.069(14) 0.082(13)
F22 0.075(12) 0.23(3) 0.058(11) 0.029(13) 0.035(10) 0.027(14)
F23 0.041(10) 0.30(3) 0.074(12) 0.002(15) 0.023(9) 0.012(14)
F24 0.23(3) 0.13(2) 0.24(3) 0.02(2) 0.13(3) 0.11(2)
F34 0.25(3) 0.087(13) 0.062(11) 0.056(10) 0.040(14) 0.041(15)
F35 0.28(3) 0.15(2) 0.25(3) 0.17(2) 0.15(3) 0.16(2)
F36 0.148(11) 0.104(10) 0.117(10) 0.067(8) 0.013(8) 0.013(8)
F37 0.030(8) 0.094(12) 0.115(13) -0.030(10) -0.002(8) 0.011(8)
F38 0.032(8) 0.112(13) 0.100(12) 0.001(10) 0.003(8) 0.015(8)
F39 0.062(11) 0.152(18) 0.136(17) 0.073(15) -0.020(11) 0.032(11)
F40 0.079(10) 0.033(7) 0.105(12) 0.020(7) -0.025(9) 0.013(7)
F41 0.069(10) 0.059(9) 0.084(10) 0.038(8) -0.028(8) 0.016(7)
F42 0.162(18) 0.107(13) 0.122(15) 0.091(12) 0.093(14) 0.091(13)
F43 0.049(8) 0.056(8) 0.099(11) 0.042(8) 0.012(8) 0.022(7)
F44 0.053(9) 0.065(9) 0.107(12) 0.005(8) -0.012(8) 0.036(7)
F45 0.125(14) 0.074(10) 0.068(10) 0.030(8) 0.043(9) 0.068(10)
F46 0.090(11) 0.054(9) 0.059(9) 0.022(7) 0.016(8) -0.015(8)
F47 0.22(2) 0.114(15) 0.135(16) 0.063(13) 0.151(18) 0.094(16)
F48 0.095(13) 0.113(14) 0.102(13) 0.083(12) -0.019(11) -0.012(11)

loop_
_atom_type_symbol
_atom_type_description
_atom_type_scat_dispersion_real
_atom_type_scat_dispersion_imag
_atom_type_scat_source
C C 0.0033 0.0016 'International Tables Vol C Tables 4.2.6.8 and 6.1.1.4'
H H 0.0000 0.0000 'International Tables Vol C Tables 4.2.6.8 and 6.1.1.4'
O O 0.0106 0.0060 'International Tables Vol C Tables 4.2.6.8 and 6.1.1.4'
F F 0.0171 0.0103 'International Tables Vol C Tables 4.2.6.8 and 6.1.1.4'
Ag Ag -0.8971 1.1015 'International Tables Vol C Tables 4.2.6.8 and 6.1.1.4'
S S 0.1246 0.1234 'International Tables Vol C Tables 4.2.6.8 and 6.1.1.4'

loop_
_geom_angle_atom_site_label_1
_geom_angle_atom_site_label_2
_geom_angle_atom_site_label_3
_geom_angle
_geom_angle_site_symmetry_1
_geom_angle_site_symmetry_3
C1 Ag1 O18 113.5(7) . 2_766
C1 Ag1 O43 129.5(6) . .
O18 Ag1 O43 88.5(6) 2_766 .
C1 Ag1 O44 139.2(6) . .
O18 Ag1 O44 95.9(6) 2_766 .
O43 Ag1 O44 76.2(4) . .
C1 Ag1 Ag2 48.3(5) . .
O18 Ag1 Ag2 112.4(5) 2_766 .
O43 Ag1 Ag2 158.3(3) . .
O44 Ag1 Ag2 95.3(3) . .
C1 Ag1 Ag5 87.3(5) . .
O18 Ag1 Ag5 148.5(5) 2_766 .
O43 Ag1 Ag5 96.2(3) . .
O44 Ag1 Ag5 55.7(3) . .
Ag2 Ag1 Ag5 63.15(5) . .
C1 Ag2 O28 161.1(6) . .
C1 Ag2 O46 108.1(6) . .
O28 Ag2 O46 90.7(5) . .
C1 Ag2 Ag1 51.0(5) . .
O28 Ag2 Ag1 110.1(4) . .
O46 Ag2 Ag1 156.0(3) . .
C1 Ag2 Ag3 59.5(5) . .
O28 Ag2 Ag3 127.7(4) . .
O46 Ag2 Ag3 82.3(4) . .
Ag1 Ag2 Ag3 93.51(7) . .
C1 Ag2 Ag24 53.4(5) . 2_766
O28 Ag2 Ag24 128.6(4) . 2_766
O46 Ag2 Ag24 85.1(4) . 2_766
Ag1 Ag2 Ag24 72.64(6) . 2_766
Ag3 Ag2 Ag24 102.40(6) . 2_766
C1 Ag2 Ag5 87.9(5) . .
O28 Ag2 Ag5 79.6(3) . .
O46 Ag2 Ag5 136.7(4) . .
Ag1 Ag2 Ag5 61.83(5) . .
Ag3 Ag2 Ag5 71.62(6) . .
Ag24 Ag2 Ag5 133.22(6) 2_766 .
O32 Ag3 O30 120.2(6) . .
O32 Ag3 C1 122.6(6) . .
O30 Ag3 C1 116.9(6) . .
O32 Ag3 Ag2 168.5(4) . .
O30 Ag3 Ag2 70.6(4) . .
C1 Ag3 Ag2 46.4(4) . .
O32 Ag3 Ag4 74.5(4) . .
O30 Ag3 Ag4 75.4(4) . .
C1 Ag3 Ag4 116.5(4) . .
Ag2 Ag3 Ag4 106.29(7) . .
C4 Ag4 O29 129.6(6) . .
C4 Ag4 O31 109.3(6) . .
O29 Ag4 O31 110.0(6) . .
C4 Ag4 O26 121.7(6) . .
O29 Ag4 O26 89.0(5) . .
O31 Ag4 O26 89.2(6) . .
C4 Ag4 Ag5 48.1(4) . .
O29 Ag4 Ag5 82.8(4) . .
O31 Ag4 Ag5 149.3(4) . .
O26 Ag4 Ag5 119.6(4) . .
C4 Ag4 Ag6 49.7(5) . .
O29 Ag4 Ag6 120.7(4) . .
O31 Ag4 Ag6 125.7(4) . .
O26 Ag4 Ag6 74.2(4) . .
Ag5 Ag4 Ag6 60.35(5) . .
C4 Ag4 Ag3 72.8(5) . .
O29 Ag4 Ag3 82.3(3) . .
O31 Ag4 Ag3 82.6(4) . .
O26 Ag4 Ag3 165.2(4) . .
Ag5 Ag4 Ag3 71.30(6) . .
Ag6 Ag4 Ag3 120.58(7) . .
C4 Ag5 O27 167.5(6) . .
C4 Ag5 Ag4 51.4(5) . .
O27 Ag5 Ag4 116.1(4) . .
C4 Ag5 Ag6 50.5(5) . .
O27 Ag5 Ag6 125.7(3) . .
Ag4 Ag5 Ag6 61.15(5) . .
C4 Ag5 Ag1 79.7(5) . .
O27 Ag5 Ag1 111.5(4) . .
Ag4 Ag5 Ag1 123.33(7) . .
Ag6 Ag5 Ag1 111.29(6) . .
C4 Ag5 Ag2 105.8(5) . .
O27 Ag5 Ag2 77.7(3) . .
Ag4 Ag5 Ag2 107.79(6) . .
Ag6 Ag5 Ag2 156.27(7) . .
Ag1 Ag5 Ag2 55.02(5) . .
C4 Ag6 O25 132.0(6) . .
C4 Ag6 C10 110.1(6) . .
O25 Ag6 C10 106.8(6) . .
C4 Ag6 O45 112.1(5) . .
O25 Ag6 O45 94.1(6) . .
C10 Ag6 O45 94.5(5) . .
C4 Ag6 Ag5 47.2(4) . .
O25 Ag6 Ag5 134.8(4) . .
C10 Ag6 Ag5 114.0(4) . .
O45 Ag6 Ag5 64.9(3) . .
C4 Ag6 Ag4 49.6(5) . .
O25 Ag6 Ag4 88.5(4) . .
C10 Ag6 Ag4 159.0(4) . .
O45 Ag6 Ag4 98.6(3) . .
Ag5 Ag6 Ag4 58.50(5) . .
C4 Ag6 Ag7 134.4(5) . .
O25 Ag6 Ag7 93.5(4) . .
C10 Ag6 Ag7 43.7(4) . .
O45 Ag6 Ag7 53.5(3) . .
Ag5 Ag6 Ag7 102.65(6) . .
Ag4 Ag6 Ag7 152.04(7) . .
C10 Ag7 O24 154.8(6) . .
C10 Ag7 O42 112.5(6) . .
O24 Ag7 O42 86.7(5) . .
C10 Ag7 O45 101.3(6) . .
O24 Ag7 O45 88.2(5) . .
O42 Ag7 O45 105.9(5) . .
C10 Ag7 Ag8 51.5(5) . .
O24 Ag7 Ag8 106.6(4) . .
O42 Ag7 Ag8 162.3(4) . .
O45 Ag7 Ag8 86.6(3) . .
C10 Ag7 Ag9 54.8(5) . .
O24 Ag7 Ag9 107.4(4) . .
O42 Ag7 Ag9 100.6(4) . .
O45 Ag7 Ag9 150.0(3) . .
Ag8 Ag7 Ag9 64.68(5) . .
C10 Ag7 Ag6 51.7(5) . .
O24 Ag7 Ag6 140.4(4) . .
O42 Ag7 Ag6 106.7(4) . .
O45 Ag7 Ag6 52.5(3) . .
Ag8 Ag7 Ag6 70.62(5) . .
Ag9 Ag7 Ag6 106.49(6) . .
C10 Ag7 Ag10 100.5(5) . .
O24 Ag7 Ag10 78.4(3) . .
O42 Ag7 Ag10 51.2(4) . .
O45 Ag7 Ag10 153.5(3) . .
Ag8 Ag7 Ag10 118.96(7) . .
Ag9 Ag7 Ag10 56.42(4) . .
Ag6 Ag7 Ag10 138.93(6) . .
C10 Ag8 O22 127.6(6) . .
C10 Ag8 O43 109.2(6) . .
O22 Ag8 O43 106.8(5) . .
C10 Ag8 O44 134.6(6) . .
O22 Ag8 O44 90.3(5) . .
O43 Ag8 O44 76.0(4) . .
C10 Ag8 Ag7 48.0(5) . .
O22 Ag8 Ag7 98.7(4) . .
O43 Ag8 Ag7 153.9(3) . .
O44 Ag8 Ag7 109.9(3) . .
C10 Ag8 Ag9 51.4(5) . .
O22 Ag8 Ag9 77.7(4) . .
O43 Ag8 Ag9 120.9(3) . .
O44 Ag8 Ag9 161.4(3) . .
Ag7 Ag8 Ag9 59.06(5) . .
O20 Ag9 O21 84.9(5) . .
O20 Ag9 C10 114.7(6) . .
O21 Ag9 C10 119.7(5) . .
O20 Ag9 C16 114.9(5) . .
O21 Ag9 C16 117.9(5) . .
C10 Ag9 C16 104.5(6) . .
O20 Ag9 Ag10 143.8(4) . .
O21 Ag9 Ag10 82.0(3) . .
C10 Ag9 Ag10 101.1(4) . .
C16 Ag9 Ag10 46.6(4) . .
O20 Ag9 Ag7 146.8(4) . .
O21 Ag9 Ag7 85.9(4) . .
C10 Ag9 Ag7 45.9(4) . .
C16 Ag9 Ag7 97.6(4) . .
Ag10 Ag9 Ag7 65.46(5) . .
O20 Ag9 Ag11 84.1(3) . .
O21 Ag9 Ag11 82.2(3) . .
C10 Ag9 Ag11 151.0(4) . .
C16 Ag9 Ag11 46.5(4) . .
Ag10 Ag9 Ag11 60.88(5) . .
Ag7 Ag9 Ag11 126.09(6) . .
O20 Ag9 Ag8 90.6(3) . .
O21 Ag9 Ag8 79.5(3) . .
C10 Ag9 Ag8 46.3(4) . .
C16 Ag9 Ag8 149.2(4) . .
Ag10 Ag9 Ag8 119.56(6) . .
Ag7 Ag9 Ag8 56.26(5) . .
Ag11 Ag9 Ag8 161.33(7) . .
C16 Ag10 O23 162.0(7) . .
C16 Ag10 O42 106.4(6) . .
O23 Ag10 O42 86.3(6) . .
C16 Ag10 O3 104.9(6) . 2_655
O23 Ag10 O3 86.0(5) . 2_655
O42 Ag10 O3 95.8(6) . 2_655
C16 Ag10 Ag9 58.6(5) . .
O23 Ag10 Ag9 107.2(4) . .
O42 Ag10 Ag9 100.6(3) . .
O3 Ag10 Ag9 159.5(4) 2_655 .
C16 Ag10 Ag11 48.0(5) . .
O23 Ag10 Ag11 116.9(4) . .
O42 Ag10 Ag11 152.9(4) . .
O3 Ag10 Ag11 99.4(4) 2_655 .
Ag9 Ag10 Ag11 60.88(5) . .
C16 Ag10 Ag12 53.6(5) . 2_655
O23 Ag10 Ag12 134.2(4) . 2_655
O42 Ag10 Ag12 111.1(3) . 2_655
O3 Ag10 Ag12 51.5(4) 2_655 2_655
Ag9 Ag10 Ag12 110.31(6) . 2_655
Ag11 Ag10 Ag12 63.61(5) . 2_655
C16 Ag10 Ag7 100.6(4) . .
O23 Ag10 Ag7 77.7(4) . .
O42 Ag10 Ag7 49.4(3) . .
O3 Ag10 Ag7 141.8(4) 2_655 .
Ag9 Ag10 Ag7 58.13(5) . .
Ag11 Ag10 Ag7 118.79(6) . .
Ag12 Ag10 Ag7 145.73(7) 2_655 .
C16 Ag11 O41 134.3(6) . .
C16 Ag11 O19 125.8(6) . .
O41 Ag11 O19 97.3(5) . .
C16 Ag11 O33 112.3(6) . 2_655
O41 Ag11 O33 88.7(6) . 2_655
O19 Ag11 O33 78.4(5) . 2_655
C16 Ag11 Ag9 56.9(5) . .
O41 Ag11 Ag9 135.3(4) . .
O19 Ag11 Ag9 75.8(3) . .
O33 Ag11 Ag9 130.9(3) 2_655 .
C16 Ag11 Ag10 46.9(5) . .
O41 Ag11 Ag10 97.2(5) . .
O19 Ag11 Ag10 126.6(3) . .
O33 Ag11 Ag10 152.9(3) 2_655 .
Ag9 Ag11 Ag10 58.24(5) . .
C16 Ag11 Ag12 50.5(5) . 2_655
O41 Ag11 Ag12 88.9(4) . 2_655
O19 Ag11 Ag12 171.2(4) . 2_655
O33 Ag11 Ag12 95.5(3) 2_655 2_655
Ag9 Ag11 Ag12 104.17(6) . 2_655
Ag10 Ag11 Ag12 58.34(5) . 2_655
O1 Ag12 C16 115.7(5) . 2_655
O1 Ag12 O3 81.8(7) . .
C16 Ag12 O3 101.3(6) 2_655 .
O1 Ag12 C22 115.4(6) . .
C16 Ag12 C22 117.7(6) 2_655 .
O3 Ag12 C22 119.0(6) . .
O1 Ag12 C23 105.2(6) . .
C16 Ag12 C23 105.8(6) 2_655 .
O3 Ag12 C23 145.2(6) . .
C22 Ag12 C23 27.1(5) . .
O1 Ag12 Ag10 107.6(4) . 2_655
C16 Ag12 Ag10 46.0(4) 2_655 2_655
O3 Ag12 Ag10 55.3(4) . 2_655
C22 Ag12 Ag10 135.4(5) . 2_655
C23 Ag12 Ag10 144.2(4) . 2_655
O1 Ag12 Ag14 123.4(4) . .
C16 Ag12 Ag14 119.4(4) 2_655 .
O3 Ag12 Ag14 75.9(5) . .
C22 Ag12 Ag14 44.8(4) . .
C23 Ag12 Ag14 71.8(4) . .
Ag10 Ag12 Ag14 101.08(6) 2_655 .
O1 Ag12 Ag11 160.1(4) . 2_655
C16 Ag12 Ag11 44.7(4) 2_655 2_655
O3 Ag12 Ag11 97.8(5) . 2_655
C22 Ag12 Ag11 82.3(4) . 2_655
C23 Ag12 Ag11 86.5(4) . 2_655
Ag10 Ag12 Ag11 58.05(5) 2_655 2_655
Ag14 Ag12 Ag11 75.28(5) . 2_655
O5 Ag13 O7 88.8(7) . .
O5 Ag13 C22 143.4(7) . .
O7 Ag13 C22 127.7(6) . .
O5 Ag13 O33 99.7(7) . .
O7 Ag13 O33 91.1(5) . .
C22 Ag13 O33 83.6(5) . .
O5 Ag13 Ag14 98.1(5) . .
O7 Ag13 Ag14 164.6(4) . .
C22 Ag13 Ag14 46.1(4) . .
O33 Ag13 Ag14 101.2(3) . .
O5 Ag13 Ag17 77.0(6) . .
O7 Ag13 Ag17 73.6(4) . .
C22 Ag13 Ag17 108.3(4) . .
O33 Ag13 Ag17 164.3(3) . .
Ag14 Ag13 Ag17 94.46(7) . .
C22 Ag14 O34 135.0(7) . .
C22 Ag14 O4 135.2(8) . .
O34 Ag14 O4 80.0(7) . .
C22 Ag14 O41 103.4(6) . 2_655
O34 Ag14 O41 101.2(6) . 2_655
O4 Ag14 O41 92.4(7) . 2_655
C22 Ag14 Ag15 51.6(5) . .
O34 Ag14 Ag15 102.0(5) . .
O4 Ag14 Ag15 102.5(5) . .
O41 Ag14 Ag15 154.3(3) 2_655 .
C22 Ag14 Ag13 55.1(6) . .
O34 Ag14 Ag13 99.0(5) . .
O4 Ag14 Ag13 164.2(5) . .
O41 Ag14 Ag13 72.2(4) 2_655 .
Ag15 Ag14 Ag13 93.21(7) . .
C22 Ag14 Ag12 54.1(6) . .
O34 Ag14 Ag12 162.1(5) . .
O4 Ag14 Ag12 85.1(6) . .
O41 Ag14 Ag12 89.2(4) 2_655 .
Ag15 Ag14 Ag12 71.60(6) . .
Ag13 Ag14 Ag12 98.08(6) . .
C22 Ag15 O36 137.5(6) . .
C22 Ag15 O2 113.4(7) . .
O36 Ag15 O2 84.9(5) . .
C22 Ag15 O35 135.5(6) . .
O36 Ag15 O35 74.7(4) . .
O2 Ag15 O35 96.1(5) . .
C22 Ag15 Ag14 47.1(5) . .
O36 Ag15 Ag14 160.3(3) . .
O2 Ag15 Ag14 111.5(4) . .
O35 Ag15 Ag14 92.0(3) . .
C22 Ag15 Ag16 93.3(5) . .
O36 Ag15 Ag16 92.6(3) . .
O2 Ag15 Ag16 142.7(4) . .
O35 Ag15 Ag16 48.0(3) . .
Ag14 Ag15 Ag16 67.67(6) . .
C21 Ag16 O9 140.7(7) . .
C21 Ag16 O34 126.6(7) . .
O9 Ag16 O34 85.5(6) . .
C21 Ag16 O35 106.6(6) . .
O9 Ag16 O35 91.6(6) . .
O34 Ag16 O35 93.0(6) . .
C21 Ag16 Ag17 50.8(6) . .
O9 Ag16 Ag17 113.9(5) . .
O34 Ag16 Ag17 93.0(5) . .
O35 Ag16 Ag17 154.1(3) . .
C21 Ag16 Ag18 52.6(5) . .
O9 Ag16 Ag18 88.9(4) . .
O34 Ag16 Ag18 158.3(5) . .
O35 Ag16 Ag18 108.1(3) . .
Ag17 Ag16 Ag18 70.17(7) . .
C21 Ag16 Ag15 70.4(5) . .
O9 Ag16 Ag15 140.3(5) . .
O34 Ag16 Ag15 88.5(4) . .
O35 Ag16 Ag15 49.5(3) . .
Ag17 Ag16 Ag15 105.55(7) . .
Ag18 Ag16 Ag15 108.82(7) . .
C21 Ag17 O6 150.5(8) . .
C21 Ag17 O8 111.1(7) . .
O6 Ag17 O8 95.3(7) . .
C21 Ag17 O47 99.2(8) . .
O6 Ag17 O47 97.3(9) . .
O8 Ag17 O47 81.2(8) . .
C21 Ag17 Ag16 49.6(5) . .
O6 Ag17 Ag16 104.3(6) . .
O8 Ag17 Ag16 160.4(5) . .
O47 Ag17 Ag16 97.1(7) . .
C21 Ag17 Ag13 85.3(5) . .
O6 Ag17 Ag13 82.7(6) . .
O8 Ag17 Ag13 88.4(4) . .
O47 Ag17 Ag13 169.6(7) . .
Ag16 Ag17 Ag13 92.98(7) . .
C21 Ag17 Ag18 45.4(5) . .
O6 Ag17 Ag18 137.5(6) . .
O8 Ag17 Ag18 109.1(5) . .
O47 Ag17 Ag18 54.9(7) . .
Ag16 Ag17 Ag18 56.21(6) . .
Ag13 Ag17 Ag18 130.68(8) . .
C21 Ag18 O37 126.2(7) . .
C21 Ag18 O10 123.0(6) . .
O37 Ag18 O10 105.5(7) . .
C21 Ag18 C15 106.6(7) . .
O37 Ag18 C15 89.8(7) . .
O10 Ag18 C15 94.7(6) . .
C21 Ag18 Ag16 47.6(5) . .
O37 Ag18 Ag16 163.4(5) . .
O10 Ag18 Ag16 75.9(4) . .
C15 Ag18 Ag16 106.6(4) . .
C21 Ag18 Ag19 129.4(5) . .
O37 Ag18 Ag19 97.2(5) . .
O10 Ag18 Ag19 52.6(4) . .
C15 Ag18 Ag19 42.2(4) . .
Ag16 Ag18 Ag19 96.53(7) . .
C21 Ag18 Ag17 42.4(5) . .
O37 Ag18 Ag17 110.6(5) . .
O10 Ag18 Ag17 101.8(4) . .
C15 Ag18 Ag17 148.8(4) . .
Ag16 Ag18 Ag17 53.62(6) . .
Ag19 Ag18 Ag17 147.26(7) . .
C15 Ag19 O11 148.2(6) . .
C15 Ag19 O38 121.1(6) . .
O11 Ag19 O38 86.9(5) . .
C15 Ag19 O10 104.3(6) . .
O11 Ag19 O10 89.2(5) . .
O38 Ag19 O10 90.2(6) . .
C15 Ag19 Ag20 50.0(5) . .
O11 Ag19 Ag20 100.1(4) . .
O38 Ag19 Ag20 168.8(4) . .
O10 Ag19 Ag20 98.5(4) . .
C15 Ag19 Ag21 54.3(5) . .
O11 Ag19 Ag21 107.2(4) . .
O38 Ag19 Ag21 104.8(4) . .
O10 Ag19 Ag21 158.1(4) . .
Ag20 Ag19 Ag21 64.86(5) . .
C15 Ag19 Ag23 104.6(4) . .
O11 Ag19 Ag23 78.6(3) . .
O38 Ag19 Ag23 54.2(4) . .
O10 Ag19 Ag23 142.5(4) . .
Ag20 Ag19 Ag23 118.35(7) . .
Ag21 Ag19 Ag23 57.51(5) . .
C15 Ag19 Ag18 55.3(5) . .
O11 Ag19 Ag18 132.8(3) . .
O38 Ag19 Ag18 110.5(4) . .
O10 Ag19 Ag18 49.1(4) . .
Ag20 Ag19 Ag18 71.00(6) . .
Ag21 Ag19 Ag18 109.67(6) . .
Ag23 Ag19 Ag18 147.30(7) . .
C15 Ag20 O13 123.8(6) . .
C15 Ag20 O36 106.8(6) . .
O13 Ag20 O36 109.5(5) . .
C15 Ag20 O35 138.7(6) . .
O13 Ag20 O35 92.0(5) . .
O36 Ag20 O35 74.9(4) . .
C15 Ag20 Ag19 48.0(5) . .
O13 Ag20 Ag19 95.9(4) . .
O36 Ag20 Ag19 152.6(3) . .
O35 Ag20 Ag19 115.4(3) . .
C15 Ag20 Ag21 50.5(5) . .
O13 Ag20 Ag21 74.6(4) . .
O36 Ag20 Ag21 118.2(3) . .
O35 Ag20 Ag21 163.5(3) . .
Ag19 Ag20 Ag21 58.05(5) . .
O15 Ag21 C15 116.6(5) . .
O15 Ag21 O14 88.9(5) . .
C15 Ag21 O14 120.3(5) . .
O15 Ag21 C9 112.7(5) . .
C15 Ag21 C9 106.4(6) . .
O14 Ag21 C9 111.4(5) . .
O15 Ag21 Ag19 152.6(3) . .
C15 Ag21 Ag19 46.8(4) . .
O14 Ag21 Ag19 85.4(4) . .
C9 Ag21 Ag19 94.3(4) . .
O15 Ag21 Ag23 138.3(3) . .
C15 Ag21 Ag23 104.8(4) . .
O14 Ag21 Ag23 73.8(4) . .
C9 Ag21 Ag23 46.2(4) . .
Ag19 Ag21 Ag23 65.00(5) . .
O15 Ag21 Ag22 80.3(3) . .
C15 Ag21 Ag22 152.0(4) . .
O14 Ag21 Ag22 79.9(3) . .
C9 Ag21 Ag22 45.7(4) . .
Ag19 Ag21 Ag22 124.75(7) . .
Ag23 Ag21 Ag22 59.75(5) . .
O15 Ag21 Ag20 95.6(3) . .
C15 Ag21 Ag20 45.5(4) . .
O14 Ag21 Ag20 81.5(3) . .
C9 Ag21 Ag20 148.5(4) . .
Ag19 Ag21 Ag20 57.09(5) . .
Ag23 Ag21 Ag20 118.10(6) . .
Ag22 Ag21 Ag20 160.94(7) . .
C9 Ag22 O46 127.7(6) . 2_766
C9 Ag22 O16 127.2(6) . .
O46 Ag22 O16 101.0(5) 2_766 .
C9 Ag22 O40 114.4(6) . .
O46 Ag22 O40 86.0(5) 2_766 .
O16 Ag22 O40 84.7(5) . .
C9 Ag22 Ag23 46.9(5) . .
O46 Ag22 Ag23 92.1(4) 2_766 .
O16 Ag22 Ag23 123.8(4) . .
O40 Ag22 Ag23 151.2(4) . .
C9 Ag22 Ag21 55.3(4) . .
O46 Ag22 Ag21 136.6(4) 2_766 .
O16 Ag22 Ag21 76.3(3) . .
O40 Ag22 Ag21 135.6(4) . .
Ag23 Ag22 Ag21 58.34(5) . .
C9 Ag22 Ag24 49.3(4) . .
O46 Ag22 Ag24 84.4(4) 2_766 .
O16 Ag22 Ag24 173.5(4) . .
O40 Ag22 Ag24 92.1(4) . .
Ag23 Ag22 Ag24 59.13(5) . .
Ag21 Ag22 Ag24 102.39(6) . .
C9 Ag23 O12 169.8(6) . .
C9 Ag23 O39 102.3(5) . .
O12 Ag23 O39 85.2(5) . .
C9 Ag23 O38 103.0(6) . .
O12 Ag23 O38 80.5(5) . .
O39 Ag23 O38 110.2(5) . .
C9 Ag23 Ag21 57.5(4) . .
O12 Ag23 Ag21 112.6(4) . .
O39 Ag23 Ag21 147.1(3) . .
O38 Ag23 Ag21 100.3(3) . .
C9 Ag23 Ag22 47.9(5) . .
O12 Ag23 Ag22 127.2(4) . .
O39 Ag23 Ag22 85.2(3) . .
O38 Ag23 Ag22 150.4(4) . .
Ag21 Ag23 Ag22 61.91(5) . .
C9 Ag23 Ag24 51.6(4) . .
O12 Ag23 Ag24 137.2(4) . .
O39 Ag23 Ag24 52.5(3) . .
O38 Ag23 Ag24 105.7(3) . .
Ag21 Ag23 Ag24 107.87(6) . .
Ag22 Ag23 Ag24 63.00(5) . .
C9 Ag23 Ag19 96.3(4) . .
O12 Ag23 Ag19 78.6(4) . .
O39 Ag23 Ag19 155.4(3) . .
O38 Ag23 Ag19 49.1(3) . .
Ag21 Ag23 Ag19 57.50(5) . .
Ag22 Ag23 Ag19 119.40(6) . .
Ag24 Ag23 Ag19 137.44(7) . .
O17 Ag24 C9 116.2(6) . .
O17 Ag24 C1 114.4(6) . 2_766
C9 Ag24 C1 123.6(6) . 2_766
O17 Ag24 O39 89.9(6) . .
C9 Ag24 O39 99.8(5) . .
C1 Ag24 O39 103.7(6) 2_766 .
O17 Ag24 C2 109.0(6) . 2_766
C9 Ag24 C2 109.8(6) . 2_766
C1 Ag24 C2 27.8(6) 2_766 2_766
O39 Ag24 C2 131.5(5) . 2_766
O17 Ag24 Ag23 101.1(5) . .
C9 Ag24 Ag23 45.8(4) . .
C1 Ag24 Ag23 139.5(4) 2_766 .
O39 Ag24 Ag23 55.7(3) . .
C2 Ag24 Ag23 148.5(4) 2_766 .
O17 Ag24 Ag2 117.9(5) . 2_766
C9 Ag24 Ag2 121.0(4) . 2_766
C1 Ag24 Ag2 45.1(5) 2_766 2_766
O39 Ag24 Ag2 59.3(3) . 2_766
C2 Ag24 Ag2 72.5(4) 2_766 2_766
Ag23 Ag24 Ag2 101.49(6) . 2_766
O17 Ag24 Ag22 157.8(4) . .
C9 Ag24 Ag22 44.9(4) . .
C1 Ag24 Ag22 87.9(4) 2_766 .
O39 Ag24 Ag22 83.7(4) . .
C2 Ag24 Ag22 90.9(4) 2_766 .
Ag23 Ag24 Ag22 57.87(5) . .
Ag2 Ag24 Ag22 76.73(6) 2_766 .
C2 C1 Ag2 160.3(15) . .
C2 C1 Ag1 111.5(15) . .
Ag2 C1 Ag1 80.6(6) . .
C2 C1 Ag24 81.9(13) . 2_766
Ag2 C1 Ag24 81.5(6) . 2_766
Ag1 C1 Ag24 95.5(7) . 2_766
C2 C1 Ag3 110.2(15) . .
Ag2 C1 Ag3 74.1(6) . .
Ag1 C1 Ag3 119.6(8) . .
Ag24 C1 Ag3 132.1(7) 2_766 .
C1 C2 C3 176(2) . .
C1 C2 Ag24 70.3(13) . 2_766
C3 C2 Ag24 113.7(12) . 2_766
C3 C3 C2 175(3) 2_766 .
C5 C4 Ag5 144.2(14) . .
C5 C4 Ag4 124.4(15) . .
Ag5 C4 Ag4 80.5(6) . .
C5 C4 Ag6 123.5(13) . .
Ag5 C4 Ag6 82.3(6) . .
Ag4 C4 Ag6 80.7(6) . .
C4 C5 C6 177.0(19) . .
C7 C6 C5 179(2) . .
C6 C7 C8 176(2) . .
C9 C8 C7 177(2) . .
C8 C9 Ag23 146.2(15) . .
C8 C9 Ag22 128.3(15) . .
Ag23 C9 Ag22 85.2(7) . .
C8 C9 Ag24 101.5(13) . .
Ag23 C9 Ag24 82.7(6) . .
Ag22 C9 Ag24 85.8(6) . .
C8 C9 Ag21 103.7(13) . .
Ag23 C9 Ag21 76.3(5) . .
Ag22 C9 Ag21 79.0(5) . .
Ag24 C9 Ag21 154.9(8) . .
C11 C10 Ag7 160.3(15) . .
C11 C10 Ag8 119.2(14) . .
Ag7 C10 Ag8 80.5(6) . .
C11 C10 Ag6 94.2(13) . .
Ag7 C10 Ag6 84.6(7) . .
Ag8 C10 Ag6 94.0(6) . .
C11 C10 Ag9 101.3(14) . .
Ag7 C10 Ag9 79.3(6) . .
Ag8 C10 Ag9 82.3(6) . .
Ag6 C10 Ag9 163.9(9) . .
C10 C11 C12 177(2) . .
C13 C12 C11 175(2) . .
C12 C13 C14 178(2) . .
C15 C14 C13 174(2) . .
C14 C15 Ag19 153.4(16) . .
C14 C15 Ag20 124.2(15) . .
Ag19 C15 Ag20 82.0(6) . .
C14 C15 Ag21 106.0(14) . .
Ag19 C15 Ag21 78.9(6) . .
Ag20 C15 Ag21 84.0(6) . .
C14 C15 Ag18 91.1(13) . .
Ag19 C15 Ag18 82.4(6) . .
Ag20 C15 Ag18 92.5(6) . .
Ag21 C15 Ag18 161.3(8) . .
C17 C16 Ag10 146.5(15) . .
C17 C16 Ag11 128.3(15) . .
Ag10 C16 Ag11 85.2(6) . .
C17 C16 Ag12 102.2(13) . 2_655
Ag10 C16 Ag12 80.4(6) . 2_655
Ag11 C16 Ag12 84.8(6) . 2_655
C17 C16 Ag9 107.8(13) . .
Ag10 C16 Ag9 74.8(6) . .
Ag11 C16 Ag9 76.6(6) . .
Ag12 C16 Ag9 150.0(8) 2_655 .
C16 C17 C18 177(2) . .
C19 C18 C17 177(2) . .
C18 C19 C20 176(2) . .
C21 C20 C19 179(2) . .
C20 C21 Ag16 148.7(17) . .
C20 C21 Ag17 124.6(16) . .
Ag16 C21 Ag17 79.6(7) . .
C20 C21 Ag18 114.8(15) . .
Ag16 C21 Ag18 79.8(6) . .
Ag17 C21 Ag18 92.2(7) . .
C23 C22 Ag14 164.0(17) . .
C23 C22 Ag15 105.1(15) . .
Ag14 C22 Ag15 81.3(6) . .
C23 C22 Ag13 107.5(16) . .
Ag14 C22 Ag13 78.7(7) . .
Ag15 C22 Ag13 126.2(8) . .
C23 C22 Ag12 83.9(14) . .
Ag14 C22 Ag12 81.1(7) . .
Ag15 C22 Ag12 93.0(8) . .
Ag13 C22 Ag12 131.6(8) . .
C22 C23 C24 179(2) . .
C22 C23 Ag12 69.0(13) . .
C24 C23 Ag12 110.4(13) . .
C24 C24 C23 178(2) 2_655 .
O2 C25 O1 127(2) . .
O2 C25 C26 117.0(19) . .
O1 C25 C26 115.6(19) . .
F1 C26 F3 107(2) . .
F1 C26 F2 104(2) . .
F3 C26 F2 105(2) . .
F1 C26 C25 117(2) . .
F3 C26 C25 112(2) . .
F2 C26 C25 109(2) . .
O3 C27 O4 116(3) . .
O3 C27 C28 123(2) . .
O4 C27 C28 119(2) . .
F5 C28 F4 110(3) . .
F5 C28 F6 104(3) . .
F4 C28 F6 102(3) . .
F5 C28 C27 112(3) . .
F4 C28 C27 118(3) . .
F6 C28 C27 110(3) . .
O5 C29 O6 127(3) . .
O5 C29 C30 118(4) . .
O6 C29 C30 113(3) . .
F8 C30 F9 123(4) . .
F8 C30 F7 102(4) . .
F9 C30 F7 85(4) . .
F8 C30 F9' 83(4) . .
F9 C30 F9' 54(3) . .
F7 C30 F9' 131(4) . .
F8 C30 C29 120(4) . .
F9 C30 C29 107(4) . .
F7 C30 C29 114(4) . .
F9' C30 C29 104(4) . .
O8 C31 O7 133(2) . .
O8 C31 C32 113(2) . .
O7 C31 C32 114.0(19) . .
F12 C32 F11 92(3) . .
F12 C32 F10 87(3) . .
F11 C32 F10 121(3) . .
F12 C32 F10' 131(3) . .
F11 C32 F10' 76(3) . .
F10 C32 F10' 62(2) . .
F12 C32 C31 115(3) . .
F11 C32 C31 118(3) . .
F10 C32 C31 115(3) . .
F10' C32 C31 112(3) . .
O10 C33 O9 123(3) . .
O10 C33 C34 123(3) . .
O9 C33 C34 114(3) . .
F14 C34 F15 104(3) . .
F14 C34 F13 101(3) . .
F15 C34 F13 106(2) . .
F14 C34 C33 117(3) . .
F15 C34 C33 114(3) . .
F13 C34 C33 114(2) . .
O12 C35 O11 128.0(17) . .
O12 C35 C36 116.9(17) . .
O11 C35 C36 115.1(16) . .
F16 C36 F17 111(2) . .
F16 C36 F18 109(2) . .
F17 C36 F18 104(2) . .
F16 C36 C35 113.3(19) . .
F17 C36 C35 111.6(18) . .
F18 C36 C35 107(2) . .
O14 C37 O13 134(2) . .
O14 C37 C38 113(2) . .
O13 C37 C38 113(2) . .
F20 C38 F19 108(2) . .
F20 C38 F21 112(3) . .
F19 C38 F21 105(2) . .
F20 C38 C37 114(2) . .
F19 C38 C37 110(2) . .
F21 C38 C37 107(2) . .
O16 C39 O15 128(2) . .
O16 C39 C40 118(2) . .
O15 C39 C40 114(2) . .
F22 C40 F23 113(3) . .
F22 C40 F24 99(3) . .
F23 C40 F24 97(3) . .
F22 C40 C39 121(2) . .
F23 C40 C39 116(2) . .
F24 C40 C39 105(3) . .
O18 C41 O17 134(2) . .
O18 C41 C42 114(2) . .
O17 C41 C42 112(2) . .
F26 C42 F25' 72(3) . .
F26 C42 F27 70(3) . .
F25' C42 F27 127(3) . .
F26 C42 F25 127(3) . .
F25' C42 F25 80(2) . .
F27 C42 F25 95(3) . .
F26 C42 C41 117(3) . .
F25' C42 C41 116(3) . .
F27 C42 C41 114(3) . .
F25 C42 C41 115(3) . .
O19 C43 O20 130(2) . .
O19 C43 C44 116(2) . .
O20 C43 C44 114(2) . .
F28 C44 F30 92(2) . .
F28 C44 F29' 121(3) . .
F30 C44 F29' 77(2) . .
F28 C44 F29 85(3) . .
F30 C44 F29 130(3) . .
F29' C44 F29 63(2) . .
F28 C44 C43 118(2) . .
F30 C44 C43 113(3) . .
F29' C44 C43 119(2) . .
F29 C44 C43 112(2) . .
O21 C45 O22 131(2) . .
O21 C45 C46 115(2) . .
O22 C45 C46 115(3) . .
F33 C46 F33' 86(5) . .
F33 C46 F31 136(5) . .
F33' C46 F31 78(4) . .
F33 C46 F32 91(5) . .
F33' C46 F32 143(5) . .
F31 C46 F32 79(3) . .
F33 C46 C45 121(5) . .
F33' C46 C45 112(4) . .
F31 C46 C45 103(3) . .
F32 C46 C45 101(4) . .
O23 C47 O24 130.4(18) . .
O23 C47 C48 115.2(19) . .
O24 C47 C48 114.4(18) . .
F35 C48 F34 107(3) . .
F35 C48 F36 102(2) . .
F34 C48 F36 108(3) . .
F35 C48 C47 111(2) . .
F34 C48 C47 114(2) . .
F36 C48 C47 113(2) . .
O25 C49 O26 131(2) . .
O25 C49 C50 114(2) . .
O26 C49 C50 115(2) . .
F39 C50 F37 107(2) . .
F39 C50 F38 105(2) . .
F37 C50 F38 104(2) . .
F39 C50 C49 112(2) . .
F37 C50 C49 114(2) . .
F38 C50 C49 114(2) . .
O28 C51 O27 129.1(17) . .
O28 C51 C52 116.8(17) . .
O27 C51 C52 114.1(18) . .
F42 C52 F41 104.3(18) . .
F42 C52 F40 107.8(19) . .
F41 C52 F40 106.2(18) . .
F42 C52 C51 109.8(18) . .
F41 C52 C51 114.7(18) . .
F40 C52 C51 113.5(17) . .
O29 C53 O30 127(2) . .
O29 C53 C54 116(2) . .
O30 C53 C54 117.1(19) . .
F45 C54 F44 107.4(18) . .
F45 C54 F43 104.6(17) . .
F44 C54 F43 103.0(19) . .
F45 C54 C53 113.2(19) . .
F44 C54 C53 115.5(18) . .
F43 C54 C53 112.1(17) . .
O32 C55 O31 130(2) . .
O32 C55 C56 114(2) . .
O31 C55 C56 115(2) . .
F48 C56 F47 107(2) . .
F48 C56 F46 105(2) . .
F47 C56 F46 104(2) . .
F48 C56 C55 116(2) . .
F47 C56 C55 111(2) . .
F46 C56 C55 113.3(19) . .
S1 C57 H57A 109.5 . .
S1 C57 H57B 109.5 . .
H57A C57 H57B 109.5 . .
S1 C57 H57C 109.5 . .
H57A C57 H57C 109.5 . .
H57B C57 H57C 109.5 . .
S1 C58 H58A 109.5 . .
S1 C58 H58B 109.5 . .
H58A C58 H58B 109.5 . .
S1 C58 H58C 109.5 . .
H58A C58 H58C 109.5 . .
H58B C58 H58C 109.5 . .
S2 C59 H59A 109.5 . .
S2 C59 H59B 109.5 . .
H59A C59 H59B 109.5 . .
S2 C59 H59C 109.5 . .
H59A C59 H59C 109.5 . .
H59B C59 H59C 109.5 . .
S2 C60 H60A 109.5 . .
S2 C60 H60B 109.5 . .
H60A C60 H60B 109.5 . .
S2 C60 H60C 109.5 . .
H60A C60 H60C 109.5 . .
H60B C60 H60C 109.5 . .
S3 C61 H61A 109.5 . .
S3 C61 H61B 109.5 . .
H61A C61 H61B 109.5 . .
S3 C61 H61C 109.5 . .
H61A C61 H61C 109.5 . .
H61B C61 H61C 109.5 . .
S3 C62 H62A 109.5 . .
S3 C62 H62B 109.5 . .
H62A C62 H62B 109.5 . .
S3 C62 H62C 109.5 . .
H62A C62 H62C 109.5 . .
H62B C62 H62C 109.5 . .
S4 C63 H63A 109.5 . .
S4 C63 H63B 109.5 . .
H63A C63 H63B 109.5 . .
S4 C63 H63C 109.5 . .
H63A C63 H63C 109.5 . .
H63B C63 H63C 109.5 . .
S4 C64 H64A 109.5 . .
S4 C64 H64B 109.5 . .
H64A C64 H64B 109.5 . .
S4 C64 H64C 109.5 . .
H64A C64 H64C 109.5 . .
H64B C64 H64C 109.5 . .
S5' C65 S5 42.1(13) . .
S5' C66 S5 48(2) . .
S6 C67 H67A 109.5 . .
S6 C67 H67B 109.5 . .
H67A C67 H67B 109.5 . .
S6 C67 H67C 109.5 . .
H67A C67 H67C 109.5 . .
H67B C67 H67C 109.5 . .
S6 C68 H68A 109.5 . .
S6 C68 H68B 109.5 . .
H68A C68 H68B 109.5 . .
S6 C68 H68C 109.5 . .
H68A C68 H68C 109.5 . .
H68B C68 H68C 109.5 . .
S7 C69 H69A 109.5 . .
S7 C69 H69B 109.5 . .
H69A C69 H69B 109.5 . .
S7 C69 H69C 109.5 . .
H69A C69 H69C 109.5 . .
H69B C69 H69C 109.5 . .
S7 C70 H70A 109.5 . .
S7 C70 H70B 109.5 . .
H70A C70 H70B 109.5 . .
S7 C70 H70C 109.5 . .
H70A C70 H70C 109.5 . .
H70B C70 H70C 109.5 . .
S8 C71 H71A 109.5 . .
S8 C71 H71B 109.5 . .
H71A C71 H71B 109.5 . .
S8 C71 H71C 109.5 . .
H71A C71 H71C 109.5 . .
H71B C71 H71C 109.5 . .
S8 C72 H72A 109.5 . .
S8 C72 H72B 109.5 . .
H72A C72 H72B 109.5 . .
S8 C72 H72C 109.5 . .
H72A C72 H72C 109.5 . .
H72B C72 H72C 109.5 . .
S9 C73 H73A 109.5 . .
S9 C73 H73B 109.5 . .
H73A C73 H73B 109.5 . .
S9 C73 H73C 109.5 . .
H73A C73 H73C 109.5 . .
H73B C73 H73C 109.5 . .
S9 C74 H74A 109.5 . .
S9 C74 H74B 109.5 . .
H74A C74 H74B 109.5 . .
S9 C74 H74C 109.5 . .
H74A C74 H74C 109.5 . .
H74B C74 H74C 109.5 . .
S10 C75 H75A 109.5 . .
S10 C75 H75B 109.5 . .
H75A C75 H75B 109.5 . .
S10 C75 H75C 109.5 . .
H75A C75 H75C 109.5 . .
H75B C75 H75C 109.5 . .
S10 C76 H76A 109.5 . .
S10 C76 H76B 109.5 . .
H76A C76 H76B 109.5 . .
S10 C76 H76C 109.5 . .
H76A C76 H76C 109.5 . .
H76B C76 H76C 109.5 . .
S12 C79 H79A 109.5 . .
S12 C79 H79B 109.5 . .
H79A C79 H79B 109.5 . .
S12 C79 H79C 109.5 . .
H79A C79 H79C 109.5 . .
H79B C79 H79C 109.5 . .
S12 C80 H80A 109.5 . .
S12 C80 H80B 109.5 . .
H80A C80 H80B 109.5 . .
S12 C80 H80C 109.5 . .
H80A C80 H80C 109.5 . .
H80B C80 H80C 109.5 . .
S13 C81 H81A 109.5 . .
S13 C81 H81B 109.5 . .
H81A C81 H81B 109.5 . .
S13 C81 H81C 109.5 . .
H81A C81 H81C 109.5 . .
H81B C81 H81C 109.5 . .
S13 C82 H82A 109.5 . .
S13 C82 H82B 109.5 . .
H82A C82 H82B 109.5 . .
S13 C82 H82C 109.5 . .
H82A C82 H82C 109.5 . .
H82B C82 H82C 109.5 . .
S14 C83 H83A 109.5 . .
S14 C83 H83B 109.5 . .
H83A C83 H83B 109.5 . .
S14 C83 H83C 109.5 . .
H83A C83 H83C 109.5 . .
H83B C83 H83C 109.5 . .
S14 C84 H84A 109.5 . .
S14 C84 H84B 109.5 . .
H84A C84 H84B 109.5 . .
S14 C84 H84C 109.5 . .
H84A C84 H84C 109.5 . .
H84B C84 H84C 109.5 . .
S15 C85 O47 53.4(17) . .
S15 C85 S15' 25.8(12) . .
O47 C85 S15' 39.8(14) . .
S15' C86 S15 29.9(14) . .
O33 S1 C58 104.8(10) . .
O33 S1 C57 105.6(10) . .
C58 S1 C57 100.4(13) . .
O34 S2 C60 112.9(17) . .
O34 S2 C59 107.6(14) . .
C60 S2 C59 92.2(18) . .
O35 S3 C61 105.0(9) . .
O35 S3 C62 104.0(10) . .
C61 S3 C62 101.4(12) . .
O36 S4 C63 105.4(10) . .
O36 S4 C64 106.2(10) . .
C63 S4 C64 99.4(12) . .
S5' S5 O37 74.7(18) . .
S5' S5 C66 47.3(19) . .
O37 S5 C66 103.2(17) . .
S5' S5 C65 65.6(19) . .
O37 S5 C65 104.9(14) . .
C66 S5 C65 93.3(16) . .
C66 S5' S5 85(3) . .
C66 S5' O37 116(3) . .
S5 S5' O37 57.0(16) . .
C66 S5' C65 117(3) . .
S5 S5' C65 72(2) . .
O37 S5' C65 100(2) . .
O38 S6 C67 107.0(13) . .
O38 S6 C68 106.2(13) . .
C67 S6 C68 93.8(16) . .
O39 S7 C69 106.4(11) . .
O39 S7 C70 104.7(13) . .
C69 S7 C70 98.7(14) . .
O40 S8 C71 107.1(12) . .
O40 S8 C72 104.3(12) . .
C71 S8 C72 100.2(14) . .
O41 S9 C74 106.8(10) . .
O41 S9 C73 104.2(11) . .
C74 S9 C73 102.0(15) . .
O42 S10 C75 103.7(13) . .
O42 S10 C76 104.6(13) . .
C75 S10 C76 101.0(15) . .
O43 S11 C77 106.2(11) . .
O43 S11 C78 103.2(11) . .
C77 S11 C78 101.1(13) . .
O44 S12 C79 106.9(9) . .
O44 S12 C80 104.6(10) . .
C79 S12 C80 102.0(11) . .
O45 S13 C81 106.0(10) . .
O45 S13 C82 105.1(10) . .
C81 S13 C82 99.1(12) . .
O46 S14 C83 105.7(12) . .
O46 S14 C84 104.5(12) . .
C83 S14 C84 102.8(18) . .
S15' S15 O47 60(3) . .
S15' S15 C85 109(3) . .
O47 S15 C85 71.8(19) . .
S15' S15 C86 69(3) . .
O47 S15 C86 106(2) . .
C85 S15 C86 77(2) . .
S15 S15' O47 82(3) . .
S15 S15' C86 81(3) . .
O47 S15' C86 121(3) . .
S15 S15' C85 45(2) . .
O47 S15' C85 60(2) . .
C86 S15' C85 68(2) . .
C25 O1 Ag12 122.9(13) . .
C25 O2 Ag15 135.4(14) . .
C27 O3 Ag12 132.0(15) . .
C27 O3 Ag10 134.1(17) . 2_655
Ag12 O3 Ag10 73.2(5) . 2_655
C27 O4 Ag14 124.9(17) . .
C29 O5 Ag13 127(2) . .
C29 O6 Ag17 123(2) . .
C31 O7 Ag13 130.5(14) . .
C31 O8 Ag17 113.2(15) . .
C33 O9 Ag16 118.9(18) . .
C33 O10 Ag18 132.8(18) . .
C33 O10 Ag19 116.5(18) . .
Ag18 O10 Ag19 78.3(5) . .
C35 O11 Ag19 125.8(11) . .
C35 O12 Ag23 127.6(12) . .
C37 O13 Ag20 125.1(15) . .
C37 O14 Ag21 116.0(14) . .
C39 O15 Ag21 118.8(13) . .
C39 O16 Ag22 123.8(14) . .
C41 O17 Ag24 125.5(15) . .
C41 O18 Ag1 130.6(16) . 2_766
C43 O19 Ag11 125.6(15) . .
C43 O20 Ag9 115.6(13) . .
C45 O21 Ag9 119.9(13) . .
C45 O22 Ag8 125.6(15) . .
C47 O23 Ag10 127.6(14) . .
C47 O24 Ag7 126.0(12) . .
C49 O25 Ag6 115.5(14) . .
C49 O26 Ag4 128.5(14) . .
C51 O27 Ag5 127.4(12) . .
C51 O28 Ag2 124.6(12) . .
C53 O29 Ag4 123.8(14) . .
C53 O30 Ag3 129.9(13) . .
C55 O31 Ag4 118.4(13) . .
C55 O32 Ag3 132.1(14) . .
S1 O33 Ag13 129.2(8) . .
S1 O33 Ag11 120.0(7) . 2_655
Ag13 O33 Ag11 103.5(5) . 2_655
S2 O34 Ag14 124.5(10) . .
S2 O34 Ag16 142.0(10) . .
Ag14 O34 Ag16 92.9(6) . .
S3 O35 Ag20 129.3(8) . .
S3 O35 Ag16 119.5(8) . .
Ag20 O35 Ag16 94.0(5) . .
S3 O35 Ag15 119.9(7) . .
Ag20 O35 Ag15 99.9(5) . .
Ag16 O35 Ag15 82.5(4) . .
S4 O36 Ag15 118.3(7) . .
S4 O36 Ag20 128.7(7) . .
Ag15 O36 Ag20 106.3(5) . .
S5 O37 S5' 48.4(14) . .
S5 O37 Ag18 131.4(12) . .
S5' O37 Ag18 127.1(16) . .
S6 O38 Ag19 141.7(9) . .
S6 O38 Ag23 129.1(9) . .
Ag19 O38 Ag23 76.7(5) . .
S7 O39 Ag24 130.3(9) . .
S7 O39 Ag23 128.6(7) . .
Ag24 O39 Ag23 71.8(4) . .
S8 O40 Ag22 114.4(8) . .
S9 O41 Ag11 133.6(8) . .
S9 O41 Ag14 121.6(8) . 2_655
Ag11 O41 Ag14 102.4(6) . 2_655
S10 O42 Ag7 133.1(9) . .
S10 O42 Ag10 141.3(8) . .
Ag7 O42 Ag10 79.4(5) . .
S11 O43 Ag1 117.9(7) . .
S11 O43 Ag8 130.2(8) . .
Ag1 O43 Ag8 103.8(5) . .
S12 O44 Ag1 121.8(7) . .
S12 O44 Ag8 129.9(7) . .
Ag1 O44 Ag8 100.7(5) . .
S13 O45 Ag6 150.2(10) . .
S13 O45 Ag7 122.9(7) . .
Ag6 O45 Ag7 74.0(4) . .
S14 O46 Ag22 132.5(8) . 2_766
S14 O46 Ag2 119.2(7) . .
Ag22 O46 Ag2 107.1(5) 2_766 .
S15' O47 S15 38.0(17) . .
S15' O47 C85 80(2) . .
S15 O47 C85 54.8(17) . .
S15' O47 Ag17 119(2) . .
S15 O47 Ag17 133.3(18) . .
C85 O47 Ag17 87.2(15) . .
C30 F7 F9 46(2) . .
F9' F9 C30 71(3) . .
F9' F9 F7 114(3) . .
C30 F9 F7 49(2) . .
F9 F9' C30 55(3) . .
C32 F10 F10' 61(2) . .
C32 F10 F12 45.6(17) . .
F10' F10 F12 98(3) . .
C32 F10' F10 58(2) . .
C32 F10' F11 50(2) . .
F10 F10' F11 98(3) . .
C32 F11 F10' 53(2) . .
C32 F12 F10 47.1(18) . .
C42 F25 F25' 48.5(18) . .
C42 F25' F26 54(2) . .
C42 F25' F25 52(2) . .
F26 F25' F25 94(3) . .
C42 F26 F27 57(2) . .
C42 F26 F25' 54(2) . .
F27 F26 F25' 102(3) . .
C42 F27 F26 53(2) . .
C44 F29' F29 63(2) . .
C44 F29' F30 51.4(16) . .
F29 F29' F30 109(2) . .
F29' F29 C44 54(2) . .
C44 F30 F29' 51.7(18) . .
C46 F31 F33' 49(2) . .
C46 F32 F33 34(2) . .
C46 F33 F33' 56(4) . .
C46 F33 F32 55(4) . .
F33' F33 F32 103(3) . .
C46 F33' F33 38(3) . .
C46 F33' F31 53(3) . .
F33 F33' F31 84(3) . .

loop_
_geom_bond_atom_site_label_1
_geom_bond_atom_site_label_2
_geom_bond_distance
_geom_bond_site_symmetry_2
Ag1 C1 2.232(18) .
Ag1 O18 2.372(17) 2_766
Ag1 O43 2.379(13) .
Ag1 O44 2.437(12) .
Ag1 Ag2 2.833(2) .
Ag1 Ag5 3.048(2) .
Ag2 C1 2.145(19) .
Ag2 O28 2.190(14) .
Ag2 O46 2.394(13) .
Ag2 Ag3 2.848(2) .
Ag2 Ag24 2.994(2) 2_766
Ag2 Ag5 3.0847(19) .
Ag3 O32 2.240(15) .
Ag3 O30 2.340(13) .
Ag3 C1 2.553(19) .
Ag3 Ag4 3.122(2) .
Ag4 C4 2.242(18) .
Ag4 O29 2.280(15) .
Ag4 O31 2.289(14) .
Ag4 O26 2.385(14) .
Ag4 Ag5 2.829(2) .
Ag4 Ag6 2.906(2) .
Ag5 C4 2.133(17) .
Ag5 O27 2.167(12) .
Ag5 Ag6 2.883(2) .
Ag6 C4 2.246(18) .
Ag6 O25 2.271(16) .
Ag6 C10 2.422(19) .
Ag6 O45 2.533(14) .
Ag6 Ag7 3.070(2) .
Ag7 C10 2.130(19) .
Ag7 O24 2.197(13) .
Ag7 O42 2.412(14) .
Ag7 O45 2.565(13) .
Ag7 Ag8 2.825(2) .
Ag7 Ag9 2.914(2) .
Ag7 Ag10 3.1210(19) .
Ag8 C10 2.242(17) .
Ag8 O22 2.299(15) .
Ag8 O43 2.392(12) .
Ag8 O44 2.438(13) .
Ag8 Ag9 3.0705(19) .
Ag9 O20 2.290(15) .
Ag9 O21 2.404(13) .
Ag9 C10 2.422(18) .
Ag9 C16 2.528(18) .
Ag9 Ag10 2.8583(19) .
Ag9 Ag11 2.9367(19) .
Ag10 C16 2.151(18) .
Ag10 O23 2.207(14) .
Ag10 O42 2.476(15) .
Ag10 O3 2.531(17) 2_655
Ag10 Ag11 2.937(2) .
Ag10 Ag12 2.9461(19) 2_655
Ag11 C16 2.189(18) .
Ag11 O41 2.307(15) .
Ag11 O19 2.354(14) .
Ag11 O33 2.461(14) 2_655
Ag11 Ag12 3.101(2) 2_655
Ag12 O1 2.271(15) .
Ag12 C16 2.404(17) 2_655
Ag12 O3 2.409(17) .
Ag12 C22 2.44(2) .
Ag12 C23 2.597(18) .
Ag12 Ag10 2.9460(19) 2_655
Ag12 Ag14 2.974(2) .
Ag12 Ag11 3.101(2) 2_655
Ag13 O5 2.34(2) .
Ag13 O7 2.375(16) .
Ag13 C22 2.42(2) .
Ag13 O33 2.460(13) .
Ag13 Ag14 2.888(2) .
Ag13 Ag17 2.964(2) .
Ag14 C22 2.122(19) .
Ag14 O34 2.296(17) .
Ag14 O4 2.33(2) .
Ag14 O41 2.453(14) 2_655
Ag14 Ag15 2.862(2) .
Ag15 C22 2.268(17) .
Ag15 O36 2.329(12) .
Ag15 O2 2.366(16) .
Ag15 O35 2.509(13) .
Ag15 Ag16 3.269(3) .
Ag16 C21 2.13(2) .
Ag16 O9 2.364(16) .
Ag16 O34 2.435(18) .
Ag16 O35 2.450(15) .
Ag16 Ag17 2.746(3) .
Ag16 Ag18 2.835(2) .
Ag17 C21 2.16(2) .
Ag17 O6 2.25(2) .
Ag17 O8 2.354(18) .
Ag17 O47 2.50(3) .
Ag17 Ag18 3.209(2) .
Ag18 C21 2.288(19) .
Ag18 O37 2.30(2) .
Ag18 O10 2.448(17) .
Ag18 C15 2.630(18) .
Ag18 Ag19 3.169(2) .
Ag19 C15 2.149(18) .
Ag19 O11 2.219(12) .
Ag19 O38 2.413(15) .
Ag19 O10 2.572(18) .
Ag19 Ag20 2.863(2) .
Ag19 Ag21 2.894(2) .
Ag19 Ag23 3.110(2) .
Ag20 C15 2.214(18) .
Ag20 O13 2.363(16) .
Ag20 O36 2.399(12) .
Ag20 O35 2.434(12) .
Ag20 Ag21 3.087(2) .
Ag21 O15 2.303(15) .
Ag21 C15 2.396(18) .
Ag21 O14 2.400(15) .
Ag21 C9 2.512(16) .
Ag21 Ag23 2.894(2) .
Ag21 Ag22 2.9999(19) .
Ag22 C9 2.187(18) .
Ag22 O46 2.303(13) 2_766
Ag22 O16 2.349(14) .
Ag22 O40 2.462(16) .
Ag22 Ag23 2.938(2) .
Ag22 Ag24 3.091(2) .
Ag23 C9 2.152(18) .
Ag23 O12 2.187(12) .
Ag23 O39 2.589(14) .
Ag23 O38 2.592(16) .
Ag23 Ag24 2.978(2) .
Ag24 O17 2.258(17) .
Ag24 C9 2.351(17) .
Ag24 C1 2.431(18) 2_766
Ag24 O39 2.488(15) .
Ag24 C2 2.56(2) 2_766
Ag24 Ag2 2.994(2) 2_766
C1 C2 1.20(3) .
C1 Ag24 2.431(18) 2_766
C2 C3 1.38(3) .
C2 Ag24 2.556(19) 2_766
C3 C3 1.21(4) 2_766
C4 C5 1.25(2) .
C5 C6 1.36(3) .
C6 C7 1.22(3) .
C7 C8 1.38(3) .
C8 C9 1.23(2) .
C10 C11 1.25(2) .
C11 C12 1.33(3) .
C12 C13 1.23(3) .
C13 C14 1.38(3) .
C14 C15 1.20(2) .
C16 C17 1.22(2) .
C16 Ag12 2.404(17) 2_655
C17 C18 1.37(3) .
C18 C19 1.25(3) .
C19 C20 1.34(3) .
C20 C21 1.30(3) .
C22 C23 1.19(2) .
C23 C24 1.38(3) .
C24 C24 1.24(4) 2_655
C25 O2 1.22(2) .
C25 O1 1.26(2) .
C25 C26 1.51(3) .
C26 F1 1.30(3) .
C26 F3 1.33(3) .
C26 F2 1.35(3) .
C27 O3 1.29(3) .
C27 O4 1.29(3) .
C27 C28 1.38(4) .
C28 F5 1.26(4) .
C28 F4 1.30(4) .
C28 F6 1.36(4) .
C29 O5 1.19(4) .
C29 O6 1.25(4) .
C29 C30 1.56(5) .
C30 F8 1.24(4) .
C30 F9 1.26(5) .
C30 F7 1.32(5) .
C30 F9' 1.45(6) .
C31 O8 1.21(2) .
C31 O7 1.24(2) .
C31 C32 1.54(3) .
C32 F12 1.25(3) .
C32 F11 1.27(4) .
C32 F10 1.29(3) .
C32 F10' 1.33(5) .
C33 O10 1.21(3) .
C33 O9 1.28(3) .
C33 C34 1.41(4) .
C34 F14 1.32(4) .
C34 F15 1.32(4) .
C34 F13 1.33(3) .
C35 O12 1.25(2) .
C35 O11 1.26(2) .
C35 C36 1.55(3) .
C36 F16 1.30(3) .
C36 F17 1.32(3) .
C36 F18 1.34(3) .
C37 O14 1.20(3) .
C37 O13 1.21(3) .
C37 C38 1.63(4) .
C38 F20 1.29(3) .
C38 F19 1.32(3) .
C38 F21 1.32(3) .
C39 O16 1.23(3) .
C39 O15 1.26(3) .
C39 C40 1.48(3) .
C40 F22 1.25(3) .
C40 F23 1.29(3) .
C40 F24 1.38(4) .
C41 O18 1.21(3) .
C41 O17 1.22(3) .
C41 C42 1.52(4) .
C42 F26 1.28(5) .
C42 F25' 1.29(4) .
C42 F27 1.35(4) .
C42 F25 1.35(4) .
C43 O19 1.23(3) .
C43 O20 1.27(3) .
C43 C44 1.49(4) .
C44 F28 1.25(3) .
C44 F30 1.31(3) .
C44 F29' 1.31(3) .
C44 F29 1.45(5) .
C45 O21 1.18(3) .
C45 O22 1.28(3) .
C45 C46 1.66(5) .
C46 F33 1.00(5) .
C46 F33' 1.35(6) .
C46 F31 1.42(5) .
C46 F32 1.46(5) .
C47 O23 1.19(2) .
C47 O24 1.24(2) .
C47 C48 1.55(3) .
C48 F35 1.27(4) .
C48 F34 1.29(3) .
C48 F36 1.30(3) .
C49 O25 1.21(3) .
C49 O26 1.23(3) .
C49 C50 1.51(3) .
C50 F39 1.30(3) .
C50 F37 1.31(3) .
C50 F38 1.36(3) .
C51 O28 1.22(2) .
C51 O27 1.27(2) .
C51 C52 1.53(2) .
C52 F42 1.31(3) .
C52 F41 1.31(3) .
C52 F40 1.33(2) .
C53 O29 1.25(2) .
C53 O30 1.26(2) .
C53 C54 1.50(3) .
C54 F45 1.30(2) .
C54 F44 1.31(2) .
C54 F43 1.38(3) .
C55 O32 1.24(2) .
C55 O31 1.25(2) .
C55 C56 1.55(3) .
C56 F48 1.29(3) .
C56 F47 1.32(3) .
C56 F46 1.34(3) .
C57 S1 1.81(2) .
C57 H57A 0.9800 .
C57 H57B 0.9800 .
C57 H57C 0.9800 .
C58 S1 1.74(3) .
C58 H58A 0.9800 .
C58 H58B 0.9800 .
C58 H58C 0.9800 .
C59 S2 1.82(3) .
C59 H59A 0.9800 .
C59 H59B 0.9800 .
C59 H59C 0.9800 .
C60 S2 1.70(4) .
C60 H60A 0.9800 .
C60 H60B 0.9800 .
C60 H60C 0.9800 .
C61 S3 1.74(2) .
C61 H61A 0.9800 .
C61 H61B 0.9800 .
C61 H61C 0.9800 .
C62 S3 1.75(3) .
C62 H62A 0.9800 .
C62 H62B 0.9800 .
C62 H62C 0.9800 .
C63 S4 1.75(3) .
C63 H63A 0.9800 .
C63 H63B 0.9800 .
C63 H63C 0.9800 .
C64 S4 1.78(2) .
C64 H64A 0.9800 .
C64 H64B 0.9800 .
C64 H64C 0.9800 .
C65 S5' 1.80(4) .
C65 S5 1.88(3) .
C66 S5' 1.32(5) .
C66 S5 1.79(4) .
C67 S6 1.72(3) .
C67 H67A 0.9800 .
C67 H67B 0.9800 .
C67 H67C 0.9800 .
C68 S6 1.80(3) .
C68 H68A 0.9800 .
C68 H68B 0.9800 .
C68 H68C 0.9800 .
C69 S7 1.81(3) .
C69 H69A 0.9800 .
C69 H69B 0.9800 .
C69 H69C 0.9800 .
C70 S7 1.82(3) .
C70 H70A 0.9800 .
C70 H70B 0.9800 .
C70 H70C 0.9800 .
C71 S8 1.76(3) .
C71 H71A 0.9800 .
C71 H71B 0.9800 .
C71 H71C 0.9800 .
C72 S8 1.80(3) .
C72 H72A 0.9800 .
C72 H72B 0.9800 .
C72 H72C 0.9800 .
C73 S9 1.82(3) .
C73 H73A 0.9800 .
C73 H73B 0.9800 .
C73 H73C 0.9800 .
C74 S9 1.77(3) .
C74 H74A 0.9800 .
C74 H74B 0.9800 .
C74 H74C 0.9800 .
C75 S10 1.77(3) .
C75 H75A 0.9800 .
C75 H75B 0.9800 .
C75 H75C 0.9800 .
C76 S10 1.83(3) .
C76 H76A 0.9800 .
C76 H76B 0.9800 .
C76 H76C 0.9800 .
C77 S11 1.75(3) .
C78 S11 1.77(2) .
C79 S12 1.77(2) .
C79 H79A 0.9800 .
C79 H79B 0.9800 .
C79 H79C 0.9800 .
C80 S12 1.77(2) .
C80 H80A 0.9800 .
C80 H80B 0.9800 .
C80 H80C 0.9800 .
C81 S13 1.75(2) .
C81 H81A 0.9800 .
C81 H81B 0.9800 .
C81 H81C 0.9800 .
C82 S13 1.78(2) .
C82 H82A 0.9800 .
C82 H82B 0.9800 .
C82 H82C 0.9800 .
C83 S14 1.71(3) .
C83 H83A 0.9800 .
C83 H83B 0.9800 .
C83 H83C 0.9800 .
C84 S14 1.78(3) .
C84 H84A 0.9800 .
C84 H84B 0.9800 .
C84 H84C 0.9800 .
C85 S15 1.48(4) .
C85 O47 1.72(4) .
C85 S15' 1.97(4) .
C86 S15' 1.70(6) .
C86 S15 1.79(5) .
S1 O33 1.506(15) .
S2 O34 1.504(18) .
S3 O35 1.539(14) .
S4 O36 1.541(14) .
S5 S5' 1.33(4) .
S5 O37 1.49(2) .
S5' O37 1.71(4) .
S6 O38 1.474(17) .
S7 O39 1.552(16) .
S8 O40 1.488(17) .
S9 O41 1.523(15) .
S10 O42 1.506(16) .
S11 O43 1.510(14) .
S12 O44 1.545(13) .
S13 O45 1.520(14) .
S14 O46 1.512(14) .
S15 S15' 0.90(3) .
S15 O47 1.45(4) .
S15' O47 1.28(4) .
O3 Ag10 2.531(17) 2_655
O18 Ag1 2.372(17) 2_766
O33 Ag11 2.461(14) 2_655
O41 Ag14 2.453(14) 2_655
O46 Ag22 2.303(13) 2_766
F7 F9 1.74(5) .
F9 F9' 1.25(4) .
F10 F10' 1.34(4) .
F10 F12 1.75(4) .
F10' F11 1.61(5) .
F25 F25' 1.69(4) .
F25' F26 1.52(5) .
F26 F27 1.51(5) .
F29' F29 1.44(4) .
F29' F30 1.63(4) .
F31 F33' 1.75(6) .
F32 F33 1.78(5) .
F33 F33' 1.62(6) .

loop_
_geom_torsion_atom_site_label_1
_geom_torsion_atom_site_label_2
_geom_torsion_atom_site_label_3
_geom_torsion_atom_site_label_4
_geom_torsion
_geom_torsion_site_symmetry_1
_geom_torsion_site_symmetry_4
O18 Ag1 Ag2 C1 -102.1(8) 2_766 .
O43 Ag1 Ag2 C1 93.7(10) . .
O44 Ag1 Ag2 C1 159.3(7) . .
Ag5 Ag1 Ag2 C1 112.3(6) . .
C1 Ag1 Ag2 O28 -177.8(7) . .
O18 Ag1 Ag2 O28 80.1(7) 2_766 .
O43 Ag1 Ag2 O28 -84.1(9) . .
O44 Ag1 Ag2 O28 -18.5(5) . .
Ag5 Ag1 Ag2 O28 -65.5(4) . .
C1 Ag1 Ag2 O46 33.6(12) . .
O18 Ag1 Ag2 O46 -68.5(11) 2_766 .
O43 Ag1 Ag2 O46 127.2(13) . .
O44 Ag1 Ag2 O46 -167.2(10) . .
Ag5 Ag1 Ag2 O46 145.8(10) . .
C1 Ag1 Ag2 Ag3 -45.3(6) . .
O18 Ag1 Ag2 Ag3 -147.4(5) 2_766 .
O43 Ag1 Ag2 Ag3 48.4(8) . .
O44 Ag1 Ag2 Ag3 114.0(3) . .
Ag5 Ag1 Ag2 Ag3 66.97(6) . .
C1 Ag1 Ag2 Ag24 56.6(6) . 2_766
O18 Ag1 Ag2 Ag24 -45.5(5) 2_766 2_766
O43 Ag1 Ag2 Ag24 150.3(8) . 2_766
O44 Ag1 Ag2 Ag24 -144.1(3) . 2_766
Ag5 Ag1 Ag2 Ag24 168.87(6) . 2_766
C1 Ag1 Ag2 Ag5 -112.3(6) . .
O18 Ag1 Ag2 Ag5 145.6(5) 2_766 .
O43 Ag1 Ag2 Ag5 -18.6(8) . .
O44 Ag1 Ag2 Ag5 47.0(3) . .
C1 Ag2 Ag3 O32 -19.0(19) . .
O28 Ag2 Ag3 O32 139.8(19) . .
O46 Ag2 Ag3 O32 -135.3(18) . .
Ag1 Ag2 Ag3 O32 20.9(18) . .
Ag24 Ag2 Ag3 O32 -52.1(18) 2_766 .
Ag5 Ag2 Ag3 O32 79.6(18) . .
C1 Ag2 Ag3 O30 -178.8(7) . .
O28 Ag2 Ag3 O30 -20.0(6) . .
O46 Ag2 Ag3 O30 64.8(5) . .
Ag1 Ag2 Ag3 O30 -138.9(4) . .
Ag24 Ag2 Ag3 O30 148.1(4) 2_766 .
Ag5 Ag2 Ag3 O30 -80.2(4) . .
O28 Ag2 Ag3 C1 158.8(7) . .
O46 Ag2 Ag3 C1 -116.3(6) . .
Ag1 Ag2 Ag3 C1 39.9(5) . .
Ag24 Ag2 Ag3 C1 -33.1(5) 2_766 .
Ag5 Ag2 Ag3 C1 98.6(5) . .
C1 Ag2 Ag3 Ag4 -111.3(5) . .
O28 Ag2 Ag3 Ag4 47.5(5) . .
O46 Ag2 Ag3 Ag4 132.4(3) . .
Ag1 Ag2 Ag3 Ag4 -71.42(7) . .
Ag24 Ag2 Ag3 Ag4 -144.41(6) 2_766 .
Ag5 Ag2 Ag3 Ag4 -12.67(6) . .
O32 Ag3 Ag4 C4 -103.5(6) . .
O30 Ag3 Ag4 C4 128.7(6) . .
C1 Ag3 Ag4 C4 15.6(7) . .
Ag2 Ag3 Ag4 C4 64.5(5) . .
O32 Ag3 Ag4 O29 120.8(6) . .
O30 Ag3 Ag4 O29 -6.9(6) . .
C1 Ag3 Ag4 O29 -120.0(6) . .
Ag2 Ag3 Ag4 O29 -71.1(4) . .
O32 Ag3 Ag4 O31 9.4(6) . .
O30 Ag3 Ag4 O31 -118.3(6) . .
C1 Ag3 Ag4 O31 128.5(6) . .
Ag2 Ag3 Ag4 O31 177.5(4) . .
O32 Ag3 Ag4 O26 66.2(18) . .
O30 Ag3 Ag4 O26 -61.5(18) . .
C1 Ag3 Ag4 O26 -174.7(18) . .
Ag2 Ag3 Ag4 O26 -125.7(18) . .
O32 Ag3 Ag4 Ag5 -154.2(4) . .
O30 Ag3 Ag4 Ag5 78.1(4) . .
C1 Ag3 Ag4 Ag5 -35.1(5) . .
Ag2 Ag3 Ag4 Ag5 13.87(7) . .
O32 Ag3 Ag4 Ag6 -117.9(4) . .
O30 Ag3 Ag4 Ag6 114.3(4) . .
C1 Ag3 Ag4 Ag6 1.2(5) . .
Ag2 Ag3 Ag4 Ag6 50.10(10) . .
O29 Ag4 Ag5 C4 167.7(7) . .
O31 Ag4 Ag5 C4 50.1(10) . .
O26 Ag4 Ag5 C4 -107.6(8) . .
Ag6 Ag4 Ag5 C4 -60.8(6) . .
Ag3 Ag4 Ag5 C4 83.4(6) . .
C4 Ag4 Ag5 O27 178.9(7) . .
O29 Ag4 Ag5 O27 -13.4(5) . .
O31 Ag4 Ag5 O27 -130.9(8) . .
O26 Ag4 Ag5 O27 71.3(6) . .
Ag6 Ag4 Ag5 O27 118.2(4) . .
Ag3 Ag4 Ag5 O27 -97.7(4) . .
C4 Ag4 Ag5 Ag6 60.8(6) . .
O29 Ag4 Ag5 Ag6 -131.6(3) . .
O31 Ag4 Ag5 Ag6 110.9(7) . .
O26 Ag4 Ag5 Ag6 -46.8(5) . .
Ag3 Ag4 Ag5 Ag6 144.16(7) . .
C4 Ag4 Ag5 Ag1 -36.9(6) . .
O29 Ag4 Ag5 Ag1 130.7(3) . .
O31 Ag4 Ag5 Ag1 13.2(7) . .
O26 Ag4 Ag5 Ag1 -144.5(5) . .
Ag6 Ag4 Ag5 Ag1 -97.69(8) . .
Ag3 Ag4 Ag5 Ag1 46.47(8) . .
C4 Ag4 Ag5 Ag2 -96.3(6) . .
O29 Ag4 Ag5 Ag2 71.4(3) . .
O31 Ag4 Ag5 Ag2 -46.2(7) . .
O26 Ag4 Ag5 Ag2 156.1(4) . .
Ag6 Ag4 Ag5 Ag2 -157.06(7) . .
Ag3 Ag4 Ag5 Ag2 -12.89(6) . .
C1 Ag1 Ag5 C4 -73.9(7) . .
O18 Ag1 Ag5 C4 152.8(10) 2_766 .
O43 Ag1 Ag5 C4 55.5(6) . .
O44 Ag1 Ag5 C4 124.1(6) . .
Ag2 Ag1 Ag5 C4 -117.7(5) . .
C1 Ag1 Ag5 O27 100.2(6) . .
O18 Ag1 Ag5 O27 -33.1(9) 2_766 .
O43 Ag1 Ag5 O27 -130.4(5) . .
O44 Ag1 Ag5 O27 -61.8(5) . .
Ag2 Ag1 Ag5 O27 56.4(4) . .
C1 Ag1 Ag5 Ag4 -45.4(5) . .
O18 Ag1 Ag5 Ag4 -178.7(9) 2_766 .
O43 Ag1 Ag5 Ag4 84.0(3) . .
O44 Ag1 Ag5 Ag4 152.7(4) . .
Ag2 Ag1 Ag5 Ag4 -89.21(8) . .
C1 Ag1 Ag5 Ag6 -114.1(5) . .
O18 Ag1 Ag5 Ag6 112.6(9) 2_766 .
O43 Ag1 Ag5 Ag6 15.3(3) . .
O44 Ag1 Ag5 Ag6 84.0(4) . .
Ag2 Ag1 Ag5 Ag6 -157.89(7) . .
C1 Ag1 Ag5 Ag2 43.8(5) . .
O18 Ag1 Ag5 Ag2 -89.5(9) 2_766 .
O43 Ag1 Ag5 Ag2 173.2(3) . .
O44 Ag1 Ag5 Ag2 -118.1(4) . .
C1 Ag2 Ag5 C4 18.8(7) . .
O28 Ag2 Ag5 C4 -175.5(6) . .
O46 Ag2 Ag5 C4 -95.7(7) . .
Ag1 Ag2 Ag5 C4 64.8(5) . .
Ag3 Ag2 Ag5 C4 -39.7(5) . .
Ag24 Ag2 Ag5 C4 50.2(5) 2_766 .
C1 Ag2 Ag5 O27 -173.6(6) . .
O28 Ag2 Ag5 O27 -7.8(6) . .
O46 Ag2 Ag5 O27 72.0(6) . .
Ag1 Ag2 Ag5 O27 -127.5(4) . .
Ag3 Ag2 Ag5 O27 127.9(4) . .
Ag24 Ag2 Ag5 O27 -142.2(4) 2_766 .
C1 Ag2 Ag5 Ag4 72.6(5) . .
O28 Ag2 Ag5 Ag4 -121.6(4) . .
O46 Ag2 Ag5 Ag4 -41.8(5) . .
Ag1 Ag2 Ag5 Ag4 118.67(7) . .
Ag3 Ag2 Ag5 Ag4 14.13(7) . .
Ag24 Ag2 Ag5 Ag4 104.03(10) 2_766 .
C1 Ag2 Ag5 Ag6 14.6(5) . .
O28 Ag2 Ag5 Ag6 -179.7(4) . .
O46 Ag2 Ag5 Ag6 -99.9(5) . .
Ag1 Ag2 Ag5 Ag6 60.63(18) . .
Ag3 Ag2 Ag5 Ag6 -43.91(18) . .
Ag24 Ag2 Ag5 Ag6 46.0(2) 2_766 .
C1 Ag2 Ag5 Ag1 -46.0(5) . .
O28 Ag2 Ag5 Ag1 119.7(4) . .
O46 Ag2 Ag5 Ag1 -160.5(5) . .
Ag3 Ag2 Ag5 Ag1 -104.54(7) . .
Ag24 Ag2 Ag5 Ag1 -14.64(9) 2_766 .
O27 Ag5 Ag6 C4 -165.0(8) . .
Ag4 Ag5 Ag6 C4 -62.1(6) . .
Ag1 Ag5 Ag6 C4 55.2(6) . .
Ag2 Ag5 Ag6 C4 5.2(6) . .
C4 Ag5 Ag6 O25 111.5(9) . .
O27 Ag5 Ag6 O25 -53.5(8) . .
Ag4 Ag5 Ag6 O25 49.4(6) . .
Ag1 Ag5 Ag6 O25 166.7(6) . .
Ag2 Ag5 Ag6 O25 116.7(7) . .
C4 Ag5 Ag6 C10 -95.7(8) . .
O27 Ag5 Ag6 C10 99.3(7) . .
Ag4 Ag5 Ag6 C10 -157.8(5) . .
Ag1 Ag5 Ag6 C10 -40.5(5) . .
Ag2 Ag5 Ag6 C10 -90.5(5) . .
C4 Ag5 Ag6 O45 -179.3(7) . .
O27 Ag5 Ag6 O45 15.8(6) . .
Ag4 Ag5 Ag6 O45 118.7(4) . .
Ag1 Ag5 Ag6 O45 -124.0(4) . .
Ag2 Ag5 Ag6 O45 -174.1(4) . .
C4 Ag5 Ag6 Ag4 62.1(6) . .
O27 Ag5 Ag6 Ag4 -102.9(5) . .
Ag1 Ag5 Ag6 Ag4 117.30(7) . .
Ag2 Ag5 Ag6 Ag4 67.27(18) . .
C4 Ag5 Ag6 Ag7 -140.4(6) . .
O27 Ag5 Ag6 Ag7 54.6(5) . .
Ag4 Ag5 Ag6 Ag7 157.54(7) . .
Ag1 Ag5 Ag6 Ag7 -85.16(7) . .
Ag2 Ag5 Ag6 Ag7 -135.18(17) . .
O29 Ag4 Ag6 C4 117.9(7) . .
O31 Ag4 Ag6 C4 -85.7(7) . .
O26 Ag4 Ag6 C4 -162.9(7) . .
Ag5 Ag4 Ag6 C4 58.3(6) . .
Ag3 Ag4 Ag6 C4 18.2(6) . .
C4 Ag4 Ag6 O25 154.3(7) . .
O29 Ag4 Ag6 O25 -87.7(6) . .
O31 Ag4 Ag6 O25 68.6(7) . .
O26 Ag4 Ag6 O25 -8.6(7) . .
Ag5 Ag4 Ag6 O25 -147.4(5) . .
Ag3 Ag4 Ag6 O25 172.5(5) . .
C4 Ag4 Ag6 C10 16.4(13) . .
O29 Ag4 Ag6 C10 134.3(12) . .
O31 Ag4 Ag6 C10 -69.3(12) . .
O26 Ag4 Ag6 C10 -146.5(12) . .
Ag5 Ag4 Ag6 C10 74.7(11) . .
Ag3 Ag4 Ag6 C10 34.6(12) . .
C4 Ag4 Ag6 O45 -111.8(7) . .
O29 Ag4 Ag6 O45 6.2(6) . .
O31 Ag4 Ag6 O45 162.5(6) . .
O26 Ag4 Ag6 O45 85.3(6) . .
Ag5 Ag4 Ag6 O45 -53.5(4) . .
Ag3 Ag4 Ag6 O45 -93.6(4) . .
C4 Ag4 Ag6 Ag5 -58.3(6) . .
O29 Ag4 Ag6 Ag5 59.7(4) . .
O31 Ag4 Ag6 Ag5 -144.0(5) . .
O26 Ag4 Ag6 Ag5 138.8(5) . .
Ag3 Ag4 Ag6 Ag5 -40.10(7) . .
C4 Ag4 Ag6 Ag7 -110.9(6) . .
O29 Ag4 Ag6 Ag7 7.0(5) . .
O31 Ag4 Ag6 Ag7 163.3(5) . .
O26 Ag4 Ag6 Ag7 86.1(5) . .
Ag5 Ag4 Ag6 Ag7 -52.65(14) . .
Ag3 Ag4 Ag6 Ag7 -92.75(15) . .
C4 Ag6 Ag7 C10 70.8(8) . .
O25 Ag6 Ag7 C10 -110.8(7) . .
O45 Ag6 Ag7 C10 156.7(7) . .
Ag5 Ag6 Ag7 C10 111.7(6) . .
Ag4 Ag6 Ag7 C10 155.7(6) . .
C4 Ag6 Ag7 O24 -77.9(8) . .
O25 Ag6 Ag7 O24 100.5(7) . .
C10 Ag6 Ag7 O24 -148.7(8) . .
O45 Ag6 Ag7 O24 8.1(7) . .
Ag5 Ag6 Ag7 O24 -37.0(6) . .
Ag4 Ag6 Ag7 O24 7.0(6) . .
C4 Ag6 Ag7 O42 176.6(7) . .
O25 Ag6 Ag7 O42 -5.0(6) . .
C10 Ag6 Ag7 O42 105.8(7) . .
O45 Ag6 Ag7 O42 -97.5(6) . .
Ag5 Ag6 Ag7 O42 -142.5(4) . .
Ag4 Ag6 Ag7 O42 -98.5(4) . .
C4 Ag6 Ag7 O45 -85.9(7) . .
O25 Ag6 Ag7 O45 92.5(6) . .
C10 Ag6 Ag7 O45 -156.7(7) . .
Ag5 Ag6 Ag7 O45 -45.0(4) . .
Ag4 Ag6 Ag7 O45 -1.0(5) . .
C4 Ag6 Ag7 Ag8 15.1(6) . .
O25 Ag6 Ag7 Ag8 -166.6(5) . .
C10 Ag6 Ag7 Ag8 -55.7(6) . .
O45 Ag6 Ag7 Ag8 101.0(4) . .
Ag5 Ag6 Ag7 Ag8 55.94(6) . .
Ag4 Ag6 Ag7 Ag8 99.94(14) . .
C4 Ag6 Ag7 Ag9 69.8(6) . .
O25 Ag6 Ag7 Ag9 -111.8(5) . .
C10 Ag6 Ag7 Ag9 -1.0(6) . .
O45 Ag6 Ag7 Ag9 155.7(4) . .
Ag5 Ag6 Ag7 Ag9 110.70(7) . .
Ag4 Ag6 Ag7 Ag9 154.70(13) . .
C4 Ag6 Ag7 Ag10 127.2(6) . .
O25 Ag6 Ag7 Ag10 -54.4(5) . .
C10 Ag6 Ag7 Ag10 56.4(6) . .
O45 Ag6 Ag7 Ag10 -146.8(4) . .
Ag5 Ag6 Ag7 Ag10 168.13(8) . .
Ag4 Ag6 Ag7 Ag10 -147.87(12) . .
O24 Ag7 Ag8 C10 -165.7(8) . .
O42 Ag7 Ag8 C10 -28.2(14) . .
O45 Ag7 Ag8 C10 107.3(7) . .
Ag9 Ag7 Ag8 C10 -63.9(6) . .
Ag6 Ag7 Ag8 C10 56.0(6) . .
Ag10 Ag7 Ag8 C10 -79.9(6) . .
C10 Ag7 Ag8 O22 133.8(8) . .
O24 Ag7 Ag8 O22 -31.8(6) . .
O42 Ag7 Ag8 O22 105.6(13) . .
O45 Ag7 Ag8 O22 -118.9(5) . .
Ag9 Ag7 Ag8 O22 69.9(4) . .
Ag6 Ag7 Ag8 O22 -170.2(4) . .
Ag10 Ag7 Ag8 O22 53.9(4) . .
C10 Ag7 Ag8 O43 -33.9(10) . .
O24 Ag7 Ag8 O43 160.4(8) . .
O42 Ag7 Ag8 O43 -62.2(14) . .
O45 Ag7 Ag8 O43 73.4(8) . .
Ag9 Ag7 Ag8 O43 -97.9(7) . .
Ag6 Ag7 Ag8 O43 22.1(7) . .
Ag10 Ag7 Ag8 O43 -113.9(7) . .
C10 Ag7 Ag8 O44 -132.7(7) . .
O24 Ag7 Ag8 O44 61.6(5) . .
O42 Ag7 Ag8 O44 -161.0(13) . .
O45 Ag7 Ag8 O44 -25.4(5) . .
Ag9 Ag7 Ag8 O44 163.3(3) . .
Ag6 Ag7 Ag8 O44 -76.7(3) . .
Ag10 Ag7 Ag8 O44 147.3(3) . .
C10 Ag7 Ag8 Ag9 63.9(6) . .
O24 Ag7 Ag8 Ag9 -101.7(4) . .
O42 Ag7 Ag8 Ag9 35.7(12) . .
O45 Ag7 Ag8 Ag9 171.2(3) . .
Ag6 Ag7 Ag8 Ag9 119.96(6) . .
Ag10 Ag7 Ag8 Ag9 -15.99(6) . .
C10 Ag7 Ag9 O20 -65.3(9) . .
O24 Ag7 Ag9 O20 94.7(8) . .
O42 Ag7 Ag9 O20 -175.5(8) . .
O45 Ag7 Ag9 O20 -23.7(10) . .
Ag8 Ag7 Ag9 O20 -5.9(7) . .
Ag6 Ag7 Ag9 O20 -64.4(7) . .
Ag10 Ag7 Ag9 O20 157.2(7) . .
C10 Ag7 Ag9 O21 -139.5(6) . .
O24 Ag7 Ag9 O21 20.5(5) . .
O42 Ag7 Ag9 O21 110.3(5) . .
O45 Ag7 Ag9 O21 -97.9(8) . .
Ag8 Ag7 Ag9 O21 -80.1(3) . .
Ag6 Ag7 Ag9 O21 -138.6(3) . .
Ag10 Ag7 Ag9 O21 83.0(3) . .
O24 Ag7 Ag9 C10 160.0(7) . .
O42 Ag7 Ag9 C10 -110.2(7) . .
O45 Ag7 Ag9 C10 41.7(9) . .
Ag8 Ag7 Ag9 C10 59.4(6) . .
Ag6 Ag7 Ag9 C10 0.9(6) . .
Ag10 Ag7 Ag9 C10 -137.4(6) . .
C10 Ag7 Ag9 C16 102.9(7) . .
O24 Ag7 Ag9 C16 -97.1(5) . .
O42 Ag7 Ag9 C16 -7.3(5) . .
O45 Ag7 Ag9 C16 144.5(8) . .
Ag8 Ag7 Ag9 C16 162.3(4) . .
Ag6 Ag7 Ag9 C16 103.8(4) . .
Ag10 Ag7 Ag9 C16 -34.5(4) . .
C10 Ag7 Ag9 Ag10 137.4(6) . .
O24 Ag7 Ag9 Ag10 -62.6(4) . .
O42 Ag7 Ag9 Ag10 27.2(4) . .
O45 Ag7 Ag9 Ag10 179.1(7) . .
Ag8 Ag7 Ag9 Ag10 -163.18(6) . .
Ag6 Ag7 Ag9 Ag10 138.35(6) . .
C10 Ag7 Ag9 Ag11 143.2(6) . .
O24 Ag7 Ag9 Ag11 -56.8(4) . .
O42 Ag7 Ag9 Ag11 33.1(4) . .
O45 Ag7 Ag9 Ag11 -175.1(7) . .
Ag8 Ag7 Ag9 Ag11 -157.36(8) . .
Ag6 Ag7 Ag9 Ag11 144.17(7) . .
Ag10 Ag7 Ag9 Ag11 5.82(7) . .
C10 Ag7 Ag9 Ag8 -59.4(6) . .
O24 Ag7 Ag9 Ag8 100.6(4) . .
O42 Ag7 Ag9 Ag8 -169.6(4) . .
O45 Ag7 Ag9 Ag8 -17.7(7) . .
Ag6 Ag7 Ag9 Ag8 -58.47(6) . .
Ag10 Ag7 Ag9 Ag8 163.18(6) . .
C10 Ag8 Ag9 O20 -124.5(7) . .
O22 Ag8 Ag9 O20 68.6(6) . .
O43 Ag8 Ag9 O20 -33.7(5) . .
O44 Ag8 Ag9 O20 119.2(11) . .
Ag7 Ag8 Ag9 O20 176.8(4) . .
C10 Ag8 Ag9 O21 150.8(7) . .
O22 Ag8 Ag9 O21 -16.1(6) . .
O43 Ag8 Ag9 O21 -118.5(5) . .
O44 Ag8 Ag9 O21 34.5(11) . .
Ag7 Ag8 Ag9 O21 92.0(4) . .
O22 Ag8 Ag9 C10 -166.9(8) . .
O43 Ag8 Ag9 C10 90.8(7) . .
O44 Ag8 Ag9 C10 -116.3(12) . .
Ag7 Ag8 Ag9 C10 -58.7(6) . .
C10 Ag8 Ag9 C16 22.6(10) . .
O22 Ag8 Ag9 C16 -144.3(9) . .
O43 Ag8 Ag9 C16 113.4(9) . .
O44 Ag8 Ag9 C16 -93.7(13) . .
Ag7 Ag8 Ag9 C16 -36.1(8) . .
C10 Ag8 Ag9 Ag10 76.4(6) . .
O22 Ag8 Ag9 Ag10 -90.6(5) . .
O43 Ag8 Ag9 Ag10 167.1(4) . .
O44 Ag8 Ag9 Ag10 -39.9(10) . .
Ag7 Ag8 Ag9 Ag10 17.61(7) . .
C10 Ag8 Ag9 Ag7 58.7(6) . .
O22 Ag8 Ag9 Ag7 -108.2(5) . .
O43 Ag8 Ag9 Ag7 149.5(4) . .
O44 Ag8 Ag9 Ag7 -57.6(10) . .
C10 Ag8 Ag9 Ag11 162.4(7) . .
O22 Ag8 Ag9 Ag11 -4.5(5) . .
O43 Ag8 Ag9 Ag11 -106.8(4) . .
O44 Ag8 Ag9 Ag11 46.1(10) . .
Ag7 Ag8 Ag9 Ag11 103.7(2) . .
O20 Ag9 Ag10 C16 71.8(8) . .
O21 Ag9 Ag10 C16 141.6(6) . .
C10 Ag9 Ag10 C16 -99.6(7) . .
Ag7 Ag9 Ag10 C16 -129.3(5) . .
Ag11 Ag9 Ag10 C16 56.1(5) . .
Ag8 Ag9 Ag10 C16 -145.4(5) . .
O20 Ag9 Ag10 O23 -96.1(8) . .
O21 Ag9 Ag10 O23 -26.2(6) . .
C10 Ag9 Ag10 O23 92.6(6) . .
C16 Ag9 Ag10 O23 -167.8(7) . .
Ag7 Ag9 Ag10 O23 62.9(4) . .
Ag11 Ag9 Ag10 O23 -111.7(4) . .
Ag8 Ag9 Ag10 O23 46.8(4) . .
O20 Ag9 Ag10 O42 174.6(7) . .
O21 Ag9 Ag10 O42 -115.6(5) . .
C10 Ag9 Ag10 O42 3.2(5) . .
C16 Ag9 Ag10 O42 102.8(6) . .
Ag7 Ag9 Ag10 O42 -26.5(3) . .
Ag11 Ag9 Ag10 O42 158.9(3) . .
Ag8 Ag9 Ag10 O42 -42.5(4) . .
O20 Ag9 Ag10 O3 32.2(15) . 2_655
O21 Ag9 Ag10 O3 102.0(14) . 2_655
C10 Ag9 Ag10 O3 -139.2(14) . 2_655
C16 Ag9 Ag10 O3 -39.6(15) . 2_655
Ag7 Ag9 Ag10 O3 -168.9(14) . 2_655
Ag11 Ag9 Ag10 O3 16.5(13) . 2_655
Ag8 Ag9 Ag10 O3 175.1(13) . 2_655
O20 Ag9 Ag10 Ag11 15.7(6) . .
O21 Ag9 Ag10 Ag11 85.5(3) . .
C10 Ag9 Ag10 Ag11 -155.7(4) . .
C16 Ag9 Ag10 Ag11 -56.1(5) . .
Ag7 Ag9 Ag10 Ag11 174.62(6) . .
Ag8 Ag9 Ag10 Ag11 158.56(8) . .
O20 Ag9 Ag10 Ag12 57.2(6) . 2_655
O21 Ag9 Ag10 Ag12 127.1(3) . 2_655
C10 Ag9 Ag10 Ag12 -114.2(4) . 2_655
C16 Ag9 Ag10 Ag12 -14.6(5) . 2_655
Ag7 Ag9 Ag10 Ag12 -143.85(7) . 2_655
Ag11 Ag9 Ag10 Ag12 41.53(6) . 2_655
Ag8 Ag9 Ag10 Ag12 -159.91(7) . 2_655
O20 Ag9 Ag10 Ag7 -159.0(6) . .
O21 Ag9 Ag10 Ag7 -89.1(3) . .
C10 Ag9 Ag10 Ag7 29.7(4) . .
C16 Ag9 Ag10 Ag7 129.3(5) . .
Ag11 Ag9 Ag10 Ag7 -174.62(6) . .
Ag8 Ag9 Ag10 Ag7 -16.06(6) . .
C10 Ag7 Ag10 C16 8.0(7) . .
O24 Ag7 Ag10 C16 162.4(6) . .
O42 Ag7 Ag10 C16 -102.5(7) . .
O45 Ag7 Ag10 C16 -136.8(9) . .
Ag8 Ag7 Ag10 C16 59.6(5) . .
Ag9 Ag7 Ag10 C16 42.2(5) . .
Ag6 Ag7 Ag10 C16 -33.7(5) . .
C10 Ag7 Ag10 O23 -153.7(7) . .
O24 Ag7 Ag10 O23 0.6(6) . .
O42 Ag7 Ag10 O23 95.7(6) . .
O45 Ag7 Ag10 O23 61.5(9) . .
Ag8 Ag7 Ag10 O23 -102.1(4) . .
Ag9 Ag7 Ag10 O23 -119.5(4) . .
Ag6 Ag7 Ag10 O23 164.6(5) . .
C10 Ag7 Ag10 O42 110.6(7) . .
O24 Ag7 Ag10 O42 -95.1(6) . .
O45 Ag7 Ag10 O42 -34.2(9) . .
Ag8 Ag7 Ag10 O42 162.1(5) . .
Ag9 Ag7 Ag10 O42 144.8(5) . .
Ag6 Ag7 Ag10 O42 68.8(5) . .
C10 Ag7 Ag10 O3 139.5(9) . 2_655
O24 Ag7 Ag10 O3 -66.1(8) . 2_655
O42 Ag7 Ag10 O3 29.0(9) . 2_655
O45 Ag7 Ag10 O3 -5.3(11) . 2_655
Ag8 Ag7 Ag10 O3 -168.9(7) . 2_655
Ag9 Ag7 Ag10 O3 173.7(7) . 2_655
Ag6 Ag7 Ag10 O3 97.8(7) . 2_655
C10 Ag7 Ag10 Ag9 -34.2(5) . .
O24 Ag7 Ag10 Ag9 120.1(4) . .
O42 Ag7 Ag10 Ag9 -144.8(5) . .
O45 Ag7 Ag10 Ag9 -179.0(8) . .
Ag8 Ag7 Ag10 Ag9 17.39(6) . .
Ag6 Ag7 Ag10 Ag9 -75.91(10) . .
C10 Ag7 Ag10 Ag11 -39.6(5) . .
O24 Ag7 Ag10 Ag11 114.8(4) . .
O42 Ag7 Ag10 Ag11 -150.1(5) . .
O45 Ag7 Ag10 Ag11 175.7(8) . .
Ag8 Ag7 Ag10 Ag11 12.03(10) . .
Ag9 Ag7 Ag10 Ag11 -5.36(6) . .
Ag6 Ag7 Ag10 Ag11 -81.28(11) . .
C10 Ag7 Ag10 Ag12 45.0(5) . 2_655
O24 Ag7 Ag10 Ag12 -160.6(4) . 2_655
O42 Ag7 Ag10 Ag12 -65.5(5) . 2_655
O45 Ag7 Ag10 Ag12 -99.7(8) . 2_655
Ag8 Ag7 Ag10 Ag12 96.63(13) . 2_655
Ag9 Ag7 Ag10 Ag12 79.24(12) . 2_655
Ag6 Ag7 Ag10 Ag12 3.33(18) . 2_655
O20 Ag9 Ag11 C16 133.0(7) . .
O21 Ag9 Ag11 C16 -141.3(7) . .
C10 Ag9 Ag11 C16 0.3(11) . .
Ag10 Ag9 Ag11 C16 -56.2(6) . .
Ag7 Ag9 Ag11 C16 -62.3(6) . .
Ag8 Ag9 Ag11 C16 -152.8(6) . .
O20 Ag9 Ag11 O41 -105.3(7) . .
O21 Ag9 Ag11 O41 -19.6(7) . .
C10 Ag9 Ag11 O41 122.0(11) . .
C16 Ag9 Ag11 O41 121.7(8) . .
Ag10 Ag9 Ag11 O41 65.5(6) . .
Ag7 Ag9 Ag11 O41 59.4(6) . .
Ag8 Ag9 Ag11 O41 -31.2(7) . .
O20 Ag9 Ag11 O19 -19.2(5) . .
O21 Ag9 Ag11 O19 66.5(5) . .
C10 Ag9 Ag11 O19 -151.9(10) . .
C16 Ag9 Ag11 O19 -152.2(7) . .
Ag10 Ag9 Ag11 O19 151.6(4) . .
Ag7 Ag9 Ag11 O19 145.5(4) . .
Ag8 Ag9 Ag11 O19 54.9(4) . .
O20 Ag9 Ag11 O33 41.1(6) . 2_655
O21 Ag9 Ag11 O33 126.8(6) . 2_655
C10 Ag9 Ag11 O33 -91.6(10) . 2_655
C16 Ag9 Ag11 O33 -91.9(7) . 2_655
Ag10 Ag9 Ag11 O33 -148.1(5) . 2_655
Ag7 Ag9 Ag11 O33 -154.1(4) . 2_655
Ag8 Ag9 Ag11 O33 115.3(5) . 2_655
O20 Ag9 Ag11 Ag10 -170.8(4) . .
O21 Ag9 Ag11 Ag10 -85.1(4) . .
C10 Ag9 Ag11 Ag10 56.5(9) . .
C16 Ag9 Ag11 Ag10 56.2(6) . .
Ag7 Ag9 Ag11 Ag10 -6.06(7) . .
Ag8 Ag9 Ag11 Ag10 -96.6(2) . .
O20 Ag9 Ag11 Ag12 151.7(4) . 2_655
O21 Ag9 Ag11 Ag12 -122.6(4) . 2_655
C10 Ag9 Ag11 Ag12 19.0(9) . 2_655
C16 Ag9 Ag11 Ag12 18.7(6) . 2_655
Ag10 Ag9 Ag11 Ag12 -37.54(6) . 2_655
Ag7 Ag9 Ag11 Ag12 -43.60(9) . 2_655
Ag8 Ag9 Ag11 Ag12 -134.2(2) . 2_655
O23 Ag10 Ag11 C16 168.1(7) . .
O42 Ag10 Ag11 C16 21.5(9) . .
O3 Ag10 Ag11 C16 -101.7(8) 2_655 .
Ag9 Ag10 Ag11 C16 72.5(6) . .
Ag12 Ag10 Ag11 C16 -63.6(6) 2_655 .
Ag7 Ag10 Ag11 C16 77.7(6) . .
C16 Ag10 Ag11 O41 147.7(7) . .
O23 Ag10 Ag11 O41 -44.2(5) . .
O42 Ag10 Ag11 O41 169.2(8) . .
O3 Ag10 Ag11 O41 46.0(6) 2_655 .
Ag9 Ag10 Ag11 O41 -139.8(3) . .
Ag12 Ag10 Ag11 O41 84.2(3) 2_655 .
Ag7 Ag10 Ag11 O41 -134.6(3) . .
C16 Ag10 Ag11 O19 -107.6(8) . .
O23 Ag10 Ag11 O19 60.5(6) . .
O42 Ag10 Ag11 O19 -86.1(8) . .
O3 Ag10 Ag11 O19 150.7(6) 2_655 .
Ag9 Ag10 Ag11 O19 -35.1(4) . .
Ag12 Ag10 Ag11 O19 -171.1(4) 2_655 .
Ag7 Ag10 Ag11 O19 -29.9(5) . .
C16 Ag10 Ag11 O33 46.3(10) . 2_655
O23 Ag10 Ag11 O33 -145.6(8) . 2_655
O42 Ag10 Ag11 O33 67.8(10) . 2_655
O3 Ag10 Ag11 O33 -55.4(8) 2_655 2_655
Ag9 Ag10 Ag11 O33 118.8(7) . 2_655
Ag12 Ag10 Ag11 O33 -17.2(7) 2_655 2_655
Ag7 Ag10 Ag11 O33 124.0(7) . 2_655
C16 Ag10 Ag11 Ag9 -72.5(6) . .
O23 Ag10 Ag11 Ag9 95.6(4) . .
O42 Ag10 Ag11 Ag9 -51.0(7) . .
O3 Ag10 Ag11 Ag9 -174.2(4) 2_655 .
Ag12 Ag10 Ag11 Ag9 -136.05(6) 2_655 .
Ag7 Ag10 Ag11 Ag9 5.21(6) . .
C16 Ag10 Ag11 Ag12 63.6(6) . 2_655
O23 Ag10 Ag11 Ag12 -128.4(4) . 2_655
O42 Ag10 Ag11 Ag12 85.0(7) . 2_655
O3 Ag10 Ag11 Ag12 -38.2(4) 2_655 2_655
Ag9 Ag10 Ag11 Ag12 136.05(6) . 2_655
Ag7 Ag10 Ag11 Ag12 141.26(7) . 2_655
O5 Ag13 Ag14 C22 171.3(8) . .
O7 Ag13 Ag14 C22 -72.9(17) . .
O33 Ag13 Ag14 C22 69.7(7) . .
Ag17 Ag13 Ag14 C22 -111.2(6) . .
O5 Ag13 Ag14 O34 -49.0(7) . .
O7 Ag13 Ag14 O34 66.8(17) . .
C22 Ag13 Ag14 O34 139.7(7) . .
O33 Ag13 Ag14 O34 -150.6(6) . .
Ag17 Ag13 Ag14 O34 28.5(5) . .
O5 Ag13 Ag14 O4 36(2) . .
O7 Ag13 Ag14 O4 152(3) . .
C22 Ag13 Ag14 O4 -135(2) . .
O33 Ag13 Ag14 O4 -66(2) . .
Ag17 Ag13 Ag14 O4 113(2) . .
O5 Ag13 Ag14 O41 50.0(7) . 2_655
O7 Ag13 Ag14 O41 165.8(16) . 2_655
C22 Ag13 Ag14 O41 -121.3(7) . 2_655
O33 Ag13 Ag14 O41 -51.6(5) . 2_655
Ag17 Ag13 Ag14 O41 127.5(4) . 2_655
O5 Ag13 Ag14 Ag15 -151.6(6) . .
O7 Ag13 Ag14 Ag15 -35.9(16) . .
C22 Ag13 Ag14 Ag15 37.1(6) . .
O33 Ag13 Ag14 Ag15 106.7(3) . .
Ag17 Ag13 Ag14 Ag15 -74.18(7) . .
O5 Ag13 Ag14 Ag12 136.5(6) . .
O7 Ag13 Ag14 Ag12 -107.7(16) . .
C22 Ag13 Ag14 Ag12 -34.8(6) . .
O33 Ag13 Ag14 Ag12 34.9(3) . .
Ag17 Ag13 Ag14 Ag12 -146.04(6) . .
O1 Ag12 Ag14 C22 93.8(8) . .
C16 Ag12 Ag14 C22 -100.9(8) 2_655 .
O3 Ag12 Ag14 C22 164.0(7) . .
C23 Ag12 Ag14 C22 -2.7(8) . .
Ag10 Ag12 Ag14 C22 -146.3(6) 2_655 .
Ag11 Ag12 Ag14 C22 -93.9(6) 2_655 .
O1 Ag12 Ag14 O34 -32.9(15) . .
C16 Ag12 Ag14 O34 132.3(15) 2_655 .
O3 Ag12 Ag14 O34 37.2(15) . .
C22 Ag12 Ag14 O34 -126.8(16) . .
C23 Ag12 Ag14 O34 -129.5(15) . .
Ag10 Ag12 Ag14 O34 86.9(15) 2_655 .
Ag11 Ag12 Ag14 O34 139.3(15) 2_655 .
O1 Ag12 Ag14 O4 -66.4(7) . .
C16 Ag12 Ag14 O4 98.8(7) 2_655 .
O3 Ag12 Ag14 O4 3.7(7) . .
C22 Ag12 Ag14 O4 -160.3(8) . .
C23 Ag12 Ag14 O4 -163.0(7) . .
Ag10 Ag12 Ag14 O4 53.4(5) 2_655 .
Ag11 Ag12 Ag14 O4 105.9(5) 2_655 .
O1 Ag12 Ag14 O41 -158.9(7) . 2_655
C16 Ag12 Ag14 O41 6.3(6) 2_655 2_655
O3 Ag12 Ag14 O41 -88.8(6) . 2_655
C22 Ag12 Ag14 O41 107.2(7) . 2_655
C23 Ag12 Ag14 O41 104.5(6) . 2_655
Ag10 Ag12 Ag14 O41 -39.1(4) 2_655 2_655
Ag11 Ag12 Ag14 O41 13.4(4) 2_655 2_655
O1 Ag12 Ag14 Ag15 38.5(5) . .
C16 Ag12 Ag14 Ag15 -156.3(5) 2_655 .
O3 Ag12 Ag14 Ag15 108.6(4) . .
C22 Ag12 Ag14 Ag15 -55.4(6) . .
C23 Ag12 Ag14 Ag15 -58.1(4) . .
Ag10 Ag12 Ag14 Ag15 158.27(7) 2_655 .
Ag11 Ag12 Ag14 Ag15 -149.24(7) 2_655 .
O1 Ag12 Ag14 Ag13 129.2(5) . .
C16 Ag12 Ag14 Ag13 -65.6(5) 2_655 .
O3 Ag12 Ag14 Ag13 -160.7(4) . .
C22 Ag12 Ag14 Ag13 35.3(6) . .
C23 Ag12 Ag14 Ag13 32.6(4) . .
Ag10 Ag12 Ag14 Ag13 -111.01(7) 2_655 .
Ag11 Ag12 Ag14 Ag13 -58.53(6) 2_655 .
O34 Ag14 Ag15 C22 -139.0(9) . .
O4 Ag14 Ag15 C22 138.8(9) . .
O41 Ag14 Ag15 C22 14.8(13) 2_655 .
Ag13 Ag14 Ag15 C22 -39.2(8) . .
Ag12 Ag14 Ag15 C22 58.3(8) . .
C22 Ag14 Ag15 O36 113.1(13) . .
O34 Ag14 Ag15 O36 -26.0(11) . .
O4 Ag14 Ag15 O36 -108.2(11) . .
O41 Ag14 Ag15 O36 127.9(14) 2_655 .
Ag13 Ag14 Ag15 O36 73.9(10) . .
Ag12 Ag14 Ag15 O36 171.3(10) . .
C22 Ag14 Ag15 O2 -102.6(9) . .
O34 Ag14 Ag15 O2 118.4(6) . .
O4 Ag14 Ag15 O2 36.2(7) . .
O41 Ag14 Ag15 O2 -87.7(11) 2_655 .
Ag13 Ag14 Ag15 O2 -141.7(4) . .
Ag12 Ag14 Ag15 O2 -44.3(4) . .
C22 Ag14 Ag15 O35 160.1(8) . .
O34 Ag14 Ag15 O35 21.1(6) . .
O4 Ag14 Ag15 O35 -61.1(6) . .
O41 Ag14 Ag15 O35 174.9(11) 2_655 .
Ag13 Ag14 Ag15 O35 121.0(3) . .
Ag12 Ag14 Ag15 O35 -141.6(3) . .
C22 Ag14 Ag15 Ag16 117.7(8) . .
O34 Ag14 Ag15 Ag16 -21.3(5) . .
O4 Ag14 Ag15 Ag16 -103.5(6) . .
O41 Ag14 Ag15 Ag16 132.5(10) 2_655 .
Ag13 Ag14 Ag15 Ag16 78.56(6) . .
Ag12 Ag14 Ag15 Ag16 176.01(6) . .
C22 Ag15 Ag16 C21 -69.9(8) . .
O36 Ag15 Ag16 C21 68.0(7) . .
O2 Ag15 Ag16 C21 153.1(8) . .
O35 Ag15 Ag16 C21 134.7(7) . .
Ag14 Ag15 Ag16 C21 -110.4(6) . .
C22 Ag15 Ag16 O9 141.2(9) . .
O36 Ag15 Ag16 O9 -80.9(8) . .
O2 Ag15 Ag16 O9 4.2(9) . .
O35 Ag15 Ag16 O9 -14.2(8) . .
Ag14 Ag15 Ag16 O9 100.7(7) . .
C22 Ag15 Ag16 O34 60.1(7) . .
O36 Ag15 Ag16 O34 -162.0(6) . .
O2 Ag15 Ag16 O34 -76.9(7) . .
O35 Ag15 Ag16 O34 -95.3(6) . .
Ag14 Ag15 Ag16 O34 19.6(5) . .
C22 Ag15 Ag16 O35 155.4(6) . .
O36 Ag15 Ag16 O35 -66.7(5) . .
O2 Ag15 Ag16 O35 18.4(7) . .
Ag14 Ag15 Ag16 O35 114.9(4) . .
C22 Ag15 Ag16 Ag17 -32.6(5) . .
O36 Ag15 Ag16 Ag17 105.3(3) . .
O2 Ag15 Ag16 Ag17 -169.7(6) . .
O35 Ag15 Ag16 Ag17 172.0(4) . .
Ag14 Ag15 Ag16 Ag17 -73.12(7) . .
C22 Ag15 Ag16 Ag18 -106.5(5) . .
O36 Ag15 Ag16 Ag18 31.4(3) . .
O2 Ag15 Ag16 Ag18 116.4(6) . .
O35 Ag15 Ag16 Ag18 98.1(4) . .
Ag14 Ag15 Ag16 Ag18 -147.03(8) . .
O9 Ag16 Ag17 C21 136.9(8) . .
O34 Ag16 Ag17 C21 -136.7(8) . .
O35 Ag16 Ag17 C21 -33.3(10) . .
Ag18 Ag16 Ag17 C21 57.4(7) . .
Ag15 Ag16 Ag17 C21 -47.4(7) . .
C21 Ag16 Ag17 O6 164.5(9) . .
O9 Ag16 Ag17 O6 -58.7(8) . .
O34 Ag16 Ag17 O6 27.8(8) . .
O35 Ag16 Ag17 O6 131.1(9) . .
Ag18 Ag16 Ag17 O6 -138.2(7) . .
Ag15 Ag16 Ag17 O6 117.0(7) . .
C21 Ag16 Ag17 O8 -12.4(15) . .
O9 Ag16 Ag17 O8 124.4(14) . .
O34 Ag16 Ag17 O8 -149.1(13) . .
O35 Ag16 Ag17 O8 -45.8(15) . .
Ag18 Ag16 Ag17 O8 44.9(13) . .
Ag15 Ag16 Ag17 O8 -59.9(13) . .
C21 Ag16 Ag17 O47 -96.1(9) . .
O9 Ag16 Ag17 O47 40.8(8) . .
O34 Ag16 Ag17 O47 127.2(8) . .
O35 Ag16 Ag17 O47 -129.4(10) . .
Ag18 Ag16 Ag17 O47 -38.7(7) . .
Ag15 Ag16 Ag17 O47 -143.5(7) . .
C21 Ag16 Ag17 Ag13 81.3(7) . .
O9 Ag16 Ag17 Ag13 -141.9(5) . .
O34 Ag16 Ag17 Ag13 -55.4(4) . .
O35 Ag16 Ag17 Ag13 47.9(7) . .
Ag18 Ag16 Ag17 Ag13 138.65(7) . .
Ag15 Ag16 Ag17 Ag13 33.84(8) . .
C21 Ag16 Ag17 Ag18 -57.4(7) . .
O9 Ag16 Ag17 Ag18 79.5(5) . .
O34 Ag16 Ag17 Ag18 165.9(4) . .
O35 Ag16 Ag17 Ag18 -90.7(7) . .
Ag15 Ag16 Ag17 Ag18 -104.81(7) . .
O5 Ag13 Ag17 C21 162.9(8) . .
O7 Ag13 Ag17 C21 -104.5(7) . .
C22 Ag13 Ag17 C21 20.6(7) . .
O33 Ag13 Ag17 C21 -117.7(14) . .
Ag14 Ag13 Ag17 C21 65.6(6) . .
O5 Ag13 Ag17 O6 9.8(8) . .
O7 Ag13 Ag17 O6 102.4(7) . .
C22 Ag13 Ag17 O6 -132.5(7) . .
O33 Ag13 Ag17 O6 89.2(14) . .
Ag14 Ag13 Ag17 O6 -87.5(6) . .
O5 Ag13 Ag17 O8 -85.7(7) . .
O7 Ag13 Ag17 O8 6.9(7) . .
C22 Ag13 Ag17 O8 131.9(7) . .
O33 Ag13 Ag17 O8 -6.3(13) . .
Ag14 Ag13 Ag17 O8 177.0(5) . .
O5 Ag13 Ag17 O47 -81(4) . .
O7 Ag13 Ag17 O47 12(4) . .
C22 Ag13 Ag17 O47 137(4) . .
O33 Ag13 Ag17 O47 -1(4) . .
Ag14 Ag13 Ag17 O47 -178(4) . .
O5 Ag13 Ag17 Ag16 113.8(5) . .
O7 Ag13 Ag17 Ag16 -153.6(5) . .
C22 Ag13 Ag17 Ag16 -28.5(5) . .
O33 Ag13 Ag17 Ag16 -166.8(12) . .
Ag14 Ag13 Ag17 Ag16 16.54(7) . .
O5 Ag13 Ag17 Ag18 160.2(5) . .
O7 Ag13 Ag17 Ag18 -107.2(5) . .
C22 Ag13 Ag17 Ag18 17.9(5) . .
O33 Ag13 Ag17 Ag18 -120.4(12) . .
Ag14 Ag13 Ag17 Ag18 62.93(11) . .
O9 Ag16 Ag18 C21 -171.2(9) . .
O34 Ag16 Ag18 C21 -96.2(13) . .
O35 Ag16 Ag18 C21 97.4(8) . .
Ag17 Ag16 Ag18 C21 -55.2(7) . .
Ag15 Ag16 Ag18 C21 45.0(7) . .
C21 Ag16 Ag18 O37 75(2) . .
O9 Ag16 Ag18 O37 -97(2) . .
O34 Ag16 Ag18 O37 -22(2) . .
O35 Ag16 Ag18 O37 172.2(19) . .
Ag17 Ag16 Ag18 O37 19.5(19) . .
Ag15 Ag16 Ag18 O37 119.7(19) . .
C21 Ag16 Ag18 O10 171.7(8) . .
O9 Ag16 Ag18 O10 0.5(7) . .
O34 Ag16 Ag18 O10 75.5(12) . .
O35 Ag16 Ag18 O10 -90.8(6) . .
Ag17 Ag16 Ag18 O10 116.5(5) . .
Ag15 Ag16 Ag18 O10 -143.2(5) . .
C21 Ag16 Ag18 C15 -97.5(8) . .
O9 Ag16 Ag18 C15 91.3(6) . .
O34 Ag16 Ag18 C15 166.2(12) . .
O35 Ag16 Ag18 C15 -0.1(5) . .
Ag17 Ag16 Ag18 C15 -152.7(4) . .
Ag15 Ag16 Ag18 C15 -52.5(4) . .
C21 Ag16 Ag18 Ag19 -139.5(7) . .
O9 Ag16 Ag18 Ag19 49.3(5) . .
O34 Ag16 Ag18 Ag19 124.3(11) . .
O35 Ag16 Ag18 Ag19 -42.0(3) . .
Ag17 Ag16 Ag18 Ag19 165.28(7) . .
Ag15 Ag16 Ag18 Ag19 -94.46(7) . .
C21 Ag16 Ag18 Ag17 55.2(7) . .
O9 Ag16 Ag18 Ag17 -116.0(5) . .
O34 Ag16 Ag18 Ag17 -41.0(11) . .
O35 Ag16 Ag18 Ag17 152.7(3) . .
Ag15 Ag16 Ag18 Ag17 100.26(7) . .
O6 Ag17 Ag18 C21 137.3(12) . .
O8 Ag17 Ag18 C21 -101.3(9) . .
O47 Ag17 Ag18 C21 -165.2(11) . .
Ag16 Ag17 Ag18 C21 64.2(8) . .
Ag13 Ag17 Ag18 C21 3.7(8) . .
C21 Ag17 Ag18 O37 121.6(10) . .
O6 Ag17 Ag18 O37 -101.1(10) . .
O8 Ag17 Ag18 O37 20.4(7) . .
O47 Ag17 Ag18 O37 -43.5(10) . .
Ag16 Ag17 Ag18 O37 -174.2(6) . .
Ag13 Ag17 Ag18 O37 125.4(6) . .
C21 Ag17 Ag18 O10 -126.7(9) . .
O6 Ag17 Ag18 O10 10.6(10) . .
O8 Ag17 Ag18 O10 132.1(7) . .
O47 Ag17 Ag18 O10 68.2(10) . .
Ag16 Ag17 Ag18 O10 -62.5(5) . .
Ag13 Ag17 Ag18 O10 -122.9(5) . .
C21 Ag17 Ag18 C15 -6.3(11) . .
O6 Ag17 Ag18 C15 131.0(11) . .
O8 Ag17 Ag18 C15 -107.6(9) . .
O47 Ag17 Ag18 C15 -171.5(11) . .
Ag16 Ag17 Ag18 C15 57.9(8) . .
Ag13 Ag17 Ag18 C15 -2.6(8) . .
C21 Ag17 Ag18 Ag16 -64.2(8) . .
O6 Ag17 Ag18 Ag16 73.1(9) . .
O8 Ag17 Ag18 Ag16 -165.5(5) . .
O47 Ag17 Ag18 Ag16 130.6(8) . .
Ag13 Ag17 Ag18 Ag16 -60.47(10) . .
C21 Ag17 Ag18 Ag19 -92.0(8) . .
O6 Ag17 Ag18 Ag19 45.2(9) . .
O8 Ag17 Ag18 Ag19 166.7(5) . .
O47 Ag17 Ag18 Ag19 102.8(8) . .
Ag16 Ag17 Ag18 Ag19 -27.83(13) . .
Ag13 Ag17 Ag18 Ag19 -88.30(16) . .
C21 Ag18 Ag19 C15 69.2(9) . .
O37 Ag18 Ag19 C15 -81.7(8) . .
O10 Ag18 Ag19 C15 174.2(8) . .
Ag16 Ag18 Ag19 C15 107.6(6) . .
Ag17 Ag18 Ag19 C15 129.8(6) . .
C21 Ag18 Ag19 O11 -70.9(9) . .
O37 Ag18 Ag19 O11 138.1(7) . .
O10 Ag18 Ag19 O11 34.1(7) . .
C15 Ag18 Ag19 O11 -140.1(8) . .
Ag16 Ag18 Ag19 O11 -32.6(5) . .
Ag17 Ag18 Ag19 O11 -10.4(5) . .
C21 Ag18 Ag19 O38 -176.5(8) . .
O37 Ag18 Ag19 O38 32.5(7) . .
O10 Ag18 Ag19 O38 -71.5(7) . .
C15 Ag18 Ag19 O38 114.3(7) . .
Ag16 Ag18 Ag19 O38 -138.2(4) . .
Ag17 Ag18 Ag19 O38 -115.9(4) . .
C21 Ag18 Ag19 O10 -105.0(9) . .
O37 Ag18 Ag19 O10 104.0(7) . .
C15 Ag18 Ag19 O10 -174.2(8) . .
Ag16 Ag18 Ag19 O10 -66.7(5) . .
Ag17 Ag18 Ag19 O10 -44.5(5) . .
C21 Ag18 Ag19 Ag20 15.3(7) . .
O37 Ag18 Ag19 Ag20 -135.7(5) . .
O10 Ag18 Ag19 Ag20 120.3(5) . .
C15 Ag18 Ag19 Ag20 -53.9(6) . .
Ag16 Ag18 Ag19 Ag20 53.64(6) . .
Ag17 Ag18 Ag19 Ag20 75.87(14) . .
C21 Ag18 Ag19 Ag21 68.4(7) . .
O37 Ag18 Ag19 Ag21 -82.6(5) . .
O10 Ag18 Ag19 Ag21 173.4(5) . .
C15 Ag18 Ag19 Ag21 -0.8(6) . .
Ag16 Ag18 Ag19 Ag21 106.75(7) . .
Ag17 Ag18 Ag19 Ag21 128.97(13) . .
C21 Ag18 Ag19 Ag23 128.4(7) . .
O37 Ag18 Ag19 Ag23 -22.5(6) . .
O10 Ag18 Ag19 Ag23 -126.5(5) . .
C15 Ag18 Ag19 Ag23 59.2(6) . .
Ag16 Ag18 Ag19 Ag23 166.80(11) . .
Ag17 Ag18 Ag19 Ag23 -170.97(11) . .
O11 Ag19 Ag20 C15 -167.8(7) . .
O38 Ag19 Ag20 C15 -39(2) . .
O10 Ag19 Ag20 C15 101.5(7) . .
Ag21 Ag19 Ag20 C15 -63.5(6) . .
Ag23 Ag19 Ag20 C15 -85.4(6) . .
Ag18 Ag19 Ag20 C15 60.2(6) . .
C15 Ag19 Ag20 O13 131.2(8) . .
O11 Ag19 Ag20 O13 -36.6(5) . .
O38 Ag19 Ag20 O13 91.8(19) . .
O10 Ag19 Ag20 O13 -127.3(6) . .
Ag21 Ag19 Ag20 O13 67.7(4) . .
Ag23 Ag19 Ag20 O13 45.8(4) . .
Ag18 Ag19 Ag20 O13 -168.6(4) . .
C15 Ag19 Ag20 O36 -27.0(9) . .
O11 Ag19 Ag20 O36 165.3(8) . .
O38 Ag19 Ag20 O36 -66(2) . .
O10 Ag19 Ag20 O36 74.6(8) . .
Ag21 Ag19 Ag20 O36 -90.4(7) . .
Ag23 Ag19 Ag20 O36 -112.4(7) . .
Ag18 Ag19 Ag20 O36 33.3(7) . .
C15 Ag19 Ag20 O35 -133.8(7) . .
O11 Ag19 Ag20 O35 58.4(5) . .
O38 Ag19 Ag20 O35 -173.2(19) . .
O10 Ag19 Ag20 O35 -32.3(5) . .
Ag21 Ag19 Ag20 O35 162.7(4) . .
Ag23 Ag19 Ag20 O35 140.8(4) . .
Ag18 Ag19 Ag20 O35 -73.6(4) . .
C15 Ag19 Ag20 Ag21 63.5(6) . .
O11 Ag19 Ag20 Ag21 -104.3(3) . .
O38 Ag19 Ag20 Ag21 24.1(19) . .
O10 Ag19 Ag20 Ag21 165.0(4) . .
Ag23 Ag19 Ag20 Ag21 -21.94(6) . .
Ag18 Ag19 Ag20 Ag21 123.71(6) . .
C15 Ag19 Ag21 O15 -61.5(10) . .
O11 Ag19 Ag21 O15 89.3(9) . .
O38 Ag19 Ag21 O15 -179.3(9) . .
O10 Ag19 Ag21 O15 -47.3(13) . .
Ag20 Ag19 Ag21 O15 -4.0(8) . .
Ag23 Ag19 Ag21 O15 153.0(8) . .
Ag18 Ag19 Ag21 O15 -60.7(8) . .
O11 Ag19 Ag21 C15 150.8(7) . .
O38 Ag19 Ag21 C15 -117.8(7) . .
O10 Ag19 Ag21 C15 14.2(12) . .
Ag20 Ag19 Ag21 C15 57.5(6) . .
Ag23 Ag19 Ag21 C15 -145.5(6) . .
Ag18 Ag19 Ag21 C15 0.8(6) . .
C15 Ag19 Ag21 O14 -140.3(7) . .
O11 Ag19 Ag21 O14 10.5(5) . .
O38 Ag19 Ag21 O14 101.9(5) . .
O10 Ag19 Ag21 O14 -126.1(11) . .
Ag20 Ag19 Ag21 O14 -82.8(3) . .
Ag23 Ag19 Ag21 O14 74.3(3) . .
Ag18 Ag19 Ag21 O14 -139.5(3) . .
C15 Ag19 Ag21 C9 108.6(7) . .
O11 Ag19 Ag21 C9 -100.6(5) . .
O38 Ag19 Ag21 C9 -9.2(6) . .
O10 Ag19 Ag21 C9 122.8(11) . .
Ag20 Ag19 Ag21 C9 166.1(4) . .
Ag23 Ag19 Ag21 C9 -36.9(4) . .
Ag18 Ag19 Ag21 C9 109.4(4) . .
C15 Ag19 Ag21 Ag23 145.5(6) . .
O11 Ag19 Ag21 Ag23 -63.7(3) . .
O38 Ag19 Ag21 Ag23 27.6(4) . .
O10 Ag19 Ag21 Ag23 159.7(10) . .
Ag20 Ag19 Ag21 Ag23 -157.06(7) . .
Ag18 Ag19 Ag21 Ag23 146.29(7) . .
C15 Ag19 Ag21 Ag22 145.4(6) . .
O11 Ag19 Ag21 Ag22 -63.8(4) . .
O38 Ag19 Ag21 Ag22 27.6(4) . .
O10 Ag19 Ag21 Ag22 159.6(10) . .
Ag20 Ag19 Ag21 Ag22 -157.12(9) . .
Ag23 Ag19 Ag21 Ag22 -0.06(7) . .
Ag18 Ag19 Ag21 Ag22 146.23(7) . .
C15 Ag19 Ag21 Ag20 -57.5(6) . .
O11 Ag19 Ag21 Ag20 93.3(3) . .
O38 Ag19 Ag21 Ag20 -175.3(4) . .
O10 Ag19 Ag21 Ag20 -43.3(10) . .
Ag23 Ag19 Ag21 Ag20 157.06(7) . .
Ag18 Ag19 Ag21 Ag20 -56.65(6) . .
C15 Ag20 Ag21 O15 -122.4(7) . .
O13 Ag20 Ag21 O15 70.8(6) . .
O36 Ag20 Ag21 O15 -33.3(5) . .
O35 Ag20 Ag21 O15 107.3(13) . .
Ag19 Ag20 Ag21 O15 178.1(4) . .
O13 Ag20 Ag21 C15 -166.8(8) . .
O36 Ag20 Ag21 C15 89.1(7) . .
O35 Ag20 Ag21 C15 -130.4(14) . .
Ag19 Ag20 Ag21 C15 -59.5(6) . .
C15 Ag20 Ag21 O14 149.6(7) . .
O13 Ag20 Ag21 O14 -17.2(6) . .
O36 Ag20 Ag21 O14 -121.4(5) . .
O35 Ag20 Ag21 O14 19.2(13) . .
Ag19 Ag20 Ag21 O14 90.1(4) . .
C15 Ag20 Ag21 C9 32.1(10) . .
O13 Ag20 Ag21 C9 -134.7(9) . .
O36 Ag20 Ag21 C9 121.2(9) . .
O35 Ag20 Ag21 C9 -98.3(15) . .
Ag19 Ag20 Ag21 C9 -27.4(8) . .
C15 Ag20 Ag21 Ag19 59.5(6) . .
O13 Ag20 Ag21 Ag19 -107.3(5) . .
O36 Ag20 Ag21 Ag19 148.6(4) . .
O35 Ag20 Ag21 Ag19 -70.9(12) . .
C15 Ag20 Ag21 Ag23 83.1(6) . .
O13 Ag20 Ag21 Ag23 -83.7(5) . .
O36 Ag20 Ag21 Ag23 172.2(4) . .
O35 Ag20 Ag21 Ag23 -47.3(12) . .
Ag19 Ag20 Ag21 Ag23 23.61(7) . .
C15 Ag20 Ag21 Ag22 161.4(7) . .
O13 Ag20 Ag21 Ag22 -5.4(5) . .
O36 Ag20 Ag21 Ag22 -109.5(4) . .
O35 Ag20 Ag21 Ag22 31.0(13) . .
Ag19 Ag20 Ag21 Ag22 101.9(2) . .
O15 Ag21 Ag22 C9 135.6(7) . .
C15 Ag21 Ag22 C9 5.3(11) . .
O14 Ag21 Ag22 C9 -133.7(7) . .
Ag19 Ag21 Ag22 C9 -56.6(6) . .
Ag23 Ag21 Ag22 C9 -56.7(6) . .
Ag20 Ag21 Ag22 C9 -145.6(6) . .
O15 Ag21 Ag22 O46 -113.9(7) . 2_766
C15 Ag21 Ag22 O46 115.8(11) . 2_766
O14 Ag21 Ag22 O46 -23.2(7) . 2_766
C9 Ag21 Ag22 O46 110.5(8) . 2_766
Ag19 Ag21 Ag22 O46 53.9(6) . 2_766
Ag23 Ag21 Ag22 O46 53.8(6) . 2_766
Ag20 Ag21 Ag22 O46 -35.1(6) . 2_766
O15 Ag21 Ag22 O16 -22.3(6) . .
C15 Ag21 Ag22 O16 -152.6(10) . .
O14 Ag21 Ag22 O16 68.3(6) . .
C9 Ag21 Ag22 O16 -157.9(7) . .
Ag19 Ag21 Ag22 O16 145.5(4) . .
Ag23 Ag21 Ag22 O16 145.4(4) . .
Ag20 Ag21 Ag22 O16 56.4(5) . .
O15 Ag21 Ag22 O40 45.0(7) . .
C15 Ag21 Ag22 O40 -85.3(11) . .
O14 Ag21 Ag22 O40 135.6(7) . .
C9 Ag21 Ag22 O40 -90.6(8) . .
Ag19 Ag21 Ag22 O40 -147.2(5) . .
Ag23 Ag21 Ag22 O40 -147.3(5) . .
Ag20 Ag21 Ag22 O40 123.7(6) . .
O15 Ag21 Ag22 Ag23 -167.7(4) . .
C15 Ag21 Ag22 Ag23 62.0(9) . .
O14 Ag21 Ag22 Ag23 -77.1(4) . .
C9 Ag21 Ag22 Ag23 56.7(6) . .
Ag19 Ag21 Ag22 Ag23 0.06(7) . .
Ag20 Ag21 Ag22 Ag23 -89.0(2) . .
O15 Ag21 Ag22 Ag24 151.1(4) . .
C15 Ag21 Ag22 Ag24 20.8(9) . .
O14 Ag21 Ag22 Ag24 -118.3(4) . .
C9 Ag21 Ag22 Ag24 15.5(6) . .
Ag19 Ag21 Ag22 Ag24 -41.11(10) . .
Ag23 Ag21 Ag22 Ag24 -41.17(6) . .
Ag20 Ag21 Ag22 Ag24 -130.1(2) . .
O15 Ag21 Ag23 C9 74.2(8) . .
C15 Ag21 Ag23 C9 -98.8(7) . .
O14 Ag21 Ag23 C9 143.4(7) . .
Ag19 Ag21 Ag23 C9 -124.1(6) . .
Ag22 Ag21 Ag23 C9 55.9(6) . .
Ag20 Ag21 Ag23 C9 -145.8(6) . .
O15 Ag21 Ag23 O12 -102.9(7) . .
C15 Ag21 Ag23 O12 84.0(6) . .
O14 Ag21 Ag23 O12 -33.8(5) . .
C9 Ag21 Ag23 O12 -177.2(7) . .
Ag19 Ag21 Ag23 O12 58.8(4) . .
Ag22 Ag21 Ag23 O12 -121.3(4) . .
Ag20 Ag21 Ag23 O12 37.0(4) . .
O15 Ag21 Ag23 O39 15.6(9) . .
C15 Ag21 Ag23 O39 -157.5(8) . .
O14 Ag21 Ag23 O39 84.7(7) . .
C9 Ag21 Ag23 O39 -58.7(9) . .
Ag19 Ag21 Ag23 O39 177.3(7) . .
Ag22 Ag21 Ag23 O39 -2.8(6) . .
Ag20 Ag21 Ag23 O39 155.5(6) . .
O15 Ag21 Ag23 O38 173.2(7) . .
C15 Ag21 Ag23 O38 0.2(5) . .
O14 Ag21 Ag23 O38 -117.6(5) . .
C9 Ag21 Ag23 O38 98.9(7) . .
Ag19 Ag21 Ag23 O38 -25.1(3) . .
Ag22 Ag21 Ag23 O38 154.8(3) . .
Ag20 Ag21 Ag23 O38 -46.9(3) . .
O15 Ag21 Ag23 Ag22 18.4(6) . .
C15 Ag21 Ag23 Ag22 -154.7(4) . .
O14 Ag21 Ag23 Ag22 87.5(4) . .
C9 Ag21 Ag23 Ag22 -55.9(6) . .
Ag19 Ag21 Ag23 Ag22 -179.95(7) . .
Ag20 Ag21 Ag23 Ag22 158.28(8) . .
O15 Ag21 Ag23 Ag24 62.9(6) . .
C15 Ag21 Ag23 Ag24 -110.1(4) . .
O14 Ag21 Ag23 Ag24 132.1(4) . .
C9 Ag21 Ag23 Ag24 -11.3(6) . .
Ag19 Ag21 Ag23 Ag24 -135.41(7) . .
Ag22 Ag21 Ag23 Ag24 44.53(6) . .
Ag20 Ag21 Ag23 Ag24 -157.19(7) . .
O15 Ag21 Ag23 Ag19 -161.7(6) . .
C15 Ag21 Ag23 Ag19 25.3(4) . .
O14 Ag21 Ag23 Ag19 -92.5(4) . .
C9 Ag21 Ag23 Ag19 124.1(6) . .
Ag22 Ag21 Ag23 Ag19 179.95(7) . .
Ag20 Ag21 Ag23 Ag19 -21.77(7) . .
O46 Ag22 Ag23 C9 143.5(7) 2_766 .
O16 Ag22 Ag23 C9 -111.8(7) . .
O40 Ag22 Ag23 C9 58.1(10) . .
Ag21 Ag22 Ag23 C9 -70.2(6) . .
Ag24 Ag22 Ag23 C9 61.3(6) . .
C9 Ag22 Ag23 O12 168.4(7) . .
O46 Ag22 Ag23 O12 -48.1(6) 2_766 .
O16 Ag22 Ag23 O12 56.6(6) . .
O40 Ag22 Ag23 O12 -133.5(9) . .
Ag21 Ag22 Ag23 O12 98.2(5) . .
Ag24 Ag22 Ag23 O12 -130.3(5) . .
C9 Ag22 Ag23 O39 -111.3(7) . .
O46 Ag22 Ag23 O39 32.2(5) 2_766 .
O16 Ag22 Ag23 O39 136.9(6) . .
O40 Ag22 Ag23 O39 -53.2(9) . .
Ag21 Ag22 Ag23 O39 178.5(4) . .
Ag24 Ag22 Ag23 O39 -50.0(4) . .
C9 Ag22 Ag23 O38 12.2(9) . .
O46 Ag22 Ag23 O38 155.7(7) 2_766 .
O16 Ag22 Ag23 O38 -99.5(8) . .
O40 Ag22 Ag23 O38 70.3(10) . .
Ag21 Ag22 Ag23 O38 -58.0(7) . .
Ag24 Ag22 Ag23 O38 73.5(7) . .
C9 Ag22 Ag23 Ag21 70.2(6) . .
O46 Ag22 Ag23 Ag21 -146.3(3) 2_766 .
O16 Ag22 Ag23 Ag21 -41.6(4) . .
O40 Ag22 Ag23 Ag21 128.3(8) . .
Ag24 Ag22 Ag23 Ag21 131.49(7) . .
C9 Ag22 Ag23 Ag24 -61.3(6) . .
O46 Ag22 Ag23 Ag24 82.2(3) 2_766 .
O16 Ag22 Ag23 Ag24 -173.1(4) . .
O40 Ag22 Ag23 Ag24 -3.2(8) . .
Ag21 Ag22 Ag23 Ag24 -131.49(7) . .
C9 Ag22 Ag23 Ag19 70.1(6) . .
O46 Ag22 Ag23 Ag19 -146.3(3) 2_766 .
O16 Ag22 Ag23 Ag19 -41.6(5) . .
O40 Ag22 Ag23 Ag19 128.2(8) . .
Ag21 Ag22 Ag23 Ag19 -0.05(7) . .
Ag24 Ag22 Ag23 Ag19 131.43(8) . .
C15 Ag19 Ag23 C9 16.2(7) . .
O11 Ag19 Ag23 C9 163.7(6) . .
O38 Ag19 Ag23 C9 -101.8(7) . .
O10 Ag19 Ag23 C9 -123.1(8) . .
Ag20 Ag19 Ag23 C9 68.3(5) . .
Ag21 Ag19 Ag23 C9 44.6(5) . .
Ag18 Ag19 Ag23 C9 -30.7(5) . .
C15 Ag19 Ag23 O12 -154.8(7) . .
O11 Ag19 Ag23 O12 -7.3(6) . .
O38 Ag19 Ag23 O12 87.2(6) . .
O10 Ag19 Ag23 O12 65.9(7) . .
Ag20 Ag19 Ag23 O12 -102.8(4) . .
Ag21 Ag19 Ag23 O12 -126.4(4) . .
Ag18 Ag19 Ag23 O12 158.3(4) . .
C15 Ag19 Ag23 O39 155.2(10) . .
O11 Ag19 Ag23 O39 -57.4(9) . .
O38 Ag19 Ag23 O39 37.2(10) . .
O10 Ag19 Ag23 O39 15.9(11) . .
Ag20 Ag19 Ag23 O39 -152.8(9) . .
Ag21 Ag19 Ag23 O39 -176.4(9) . .
Ag18 Ag19 Ag23 O39 108.3(9) . .
C15 Ag19 Ag23 O38 118.0(7) . .
O11 Ag19 Ag23 O38 -94.5(6) . .
O10 Ag19 Ag23 O38 -21.3(7) . .
Ag20 Ag19 Ag23 O38 170.1(5) . .
Ag21 Ag19 Ag23 O38 146.4(5) . .
Ag18 Ag19 Ag23 O38 71.1(5) . .
C15 Ag19 Ag23 Ag21 -28.4(5) . .
O11 Ag19 Ag23 Ag21 119.1(4) . .
O38 Ag19 Ag23 Ag21 -146.4(5) . .
O10 Ag19 Ag23 Ag21 -167.7(6) . .
Ag20 Ag19 Ag23 Ag21 23.64(7) . .
Ag18 Ag19 Ag23 Ag21 -75.32(13) . .
C15 Ag19 Ag23 Ag22 -28.4(5) . .
O11 Ag19 Ag23 Ag22 119.1(4) . .
O38 Ag19 Ag23 Ag22 -146.4(5) . .
O10 Ag19 Ag23 Ag22 -167.6(6) . .
Ag20 Ag19 Ag23 Ag22 23.69(10) . .
Ag21 Ag19 Ag23 Ag22 0.06(7) . .
Ag18 Ag19 Ag23 Ag22 -75.27(15) . .
C15 Ag19 Ag23 Ag24 52.6(5) . .
O11 Ag19 Ag23 Ag24 -159.9(4) . .
O38 Ag19 Ag23 Ag24 -65.4(5) . .
O10 Ag19 Ag23 Ag24 -86.7(6) . .
Ag20 Ag19 Ag23 Ag24 104.67(11) . .
Ag21 Ag19 Ag23 Ag24 81.04(10) . .
Ag18 Ag19 Ag23 Ag24 5.71(19) . .
C9 Ag23 Ag24 O17 115.8(8) . .
O12 Ag23 Ag24 O17 -71.4(8) . .
O39 Ag23 Ag24 O17 -82.2(7) . .
O38 Ag23 Ag24 O17 21.5(6) . .
Ag21 Ag23 Ag24 O17 128.0(5) . .
Ag22 Ag23 Ag24 O17 172.0(5) . .
Ag19 Ag23 Ag24 O17 67.0(5) . .
O12 Ag23 Ag24 C9 172.8(9) . .
O39 Ag23 Ag24 C9 162.0(7) . .
O38 Ag23 Ag24 C9 -94.3(7) . .
Ag21 Ag23 Ag24 C9 12.2(6) . .
Ag22 Ag23 Ag24 C9 56.2(6) . .
Ag19 Ag23 Ag24 C9 -48.9(6) . .
C9 Ag23 Ag24 C1 -92.9(9) . 2_766
O12 Ag23 Ag24 C1 79.9(9) . 2_766
O39 Ag23 Ag24 C1 69.1(8) . 2_766
O38 Ag23 Ag24 C1 172.8(8) . 2_766
Ag21 Ag23 Ag24 C1 -80.6(7) . 2_766
Ag22 Ag23 Ag24 C1 -36.7(7) . 2_766
Ag19 Ag23 Ag24 C1 -141.7(7) . 2_766
C9 Ag23 Ag24 O39 -162.0(7) . .
O12 Ag23 Ag24 O39 10.8(7) . .
O38 Ag23 Ag24 O39 103.7(6) . .
Ag21 Ag23 Ag24 O39 -149.8(4) . .
Ag22 Ag23 Ag24 O39 -105.8(4) . .
Ag19 Ag23 Ag24 O39 149.2(4) . .
C9 Ag23 Ag24 C2 -47.1(10) . 2_766
O12 Ag23 Ag24 C2 125.7(10) . 2_766
O39 Ag23 Ag24 C2 114.9(9) . 2_766
O38 Ag23 Ag24 C2 -141.4(9) . 2_766
Ag21 Ag23 Ag24 C2 -34.9(8) . 2_766
Ag22 Ag23 Ag24 C2 9.1(8) . 2_766
Ag19 Ag23 Ag24 C2 -95.9(8) . 2_766
C9 Ag23 Ag24 Ag2 -122.4(6) . 2_766
O12 Ag23 Ag24 Ag2 50.4(6) . 2_766
O39 Ag23 Ag24 Ag2 39.6(4) . 2_766
O38 Ag23 Ag24 Ag2 143.3(4) . 2_766
Ag21 Ag23 Ag24 Ag2 -110.13(7) . 2_766
Ag22 Ag23 Ag24 Ag2 -66.15(6) . 2_766
Ag19 Ag23 Ag24 Ag2 -171.21(8) . 2_766
C9 Ag23 Ag24 Ag22 -56.2(6) . .
O12 Ag23 Ag24 Ag22 116.6(6) . .
O39 Ag23 Ag24 Ag22 105.8(4) . .
O38 Ag23 Ag24 Ag22 -150.6(4) . .
Ag21 Ag23 Ag24 Ag22 -43.98(6) . .
Ag19 Ag23 Ag24 Ag22 -105.06(10) . .
C9 Ag22 Ag24 O17 36.5(16) . .
O46 Ag22 Ag24 O17 -116.9(15) 2_766 .
O16 Ag22 Ag24 O17 97(3) . .
O40 Ag22 Ag24 O17 157.4(15) . .
Ag23 Ag22 Ag24 O17 -21.1(14) . .
Ag21 Ag22 Ag24 O17 19.7(14) . .
O46 Ag22 Ag24 C9 -153.4(7) 2_766 .
O16 Ag22 Ag24 C9 61(3) . .
O40 Ag22 Ag24 C9 120.9(7) . .
Ag23 Ag22 Ag24 C9 -57.6(6) . .
Ag21 Ag22 Ag24 C9 -16.8(6) . .
C9 Ag22 Ag24 C1 -145.3(8) . 2_766
O46 Ag22 Ag24 C1 61.3(6) 2_766 2_766
O16 Ag22 Ag24 C1 -85(3) . 2_766
O40 Ag22 Ag24 C1 -24.4(6) . 2_766
Ag23 Ag22 Ag24 C1 157.2(5) . 2_766
Ag21 Ag22 Ag24 C1 -162.1(5) . 2_766
C9 Ag22 Ag24 O39 110.7(7) . .
O46 Ag22 Ag24 O39 -42.7(5) 2_766 .
O16 Ag22 Ag24 O39 171(3) . .
O40 Ag22 Ag24 O39 -128.4(5) . .
Ag23 Ag22 Ag24 O39 53.1(3) . .
Ag21 Ag22 Ag24 O39 93.9(3) . .
C9 Ag22 Ag24 C2 -117.7(7) . 2_766
O46 Ag22 Ag24 C2 88.9(6) 2_766 2_766
O16 Ag22 Ag24 C2 -57(3) . 2_766
O40 Ag22 Ag24 C2 3.2(6) . 2_766
Ag23 Ag22 Ag24 C2 -175.3(4) . 2_766
Ag21 Ag22 Ag24 C2 -134.5(4) . 2_766
C9 Ag22 Ag24 Ag23 57.6(6) . .
O46 Ag22 Ag24 Ag23 -95.8(4) 2_766 .
O16 Ag22 Ag24 Ag23 118(3) . .
O40 Ag22 Ag24 Ag23 178.5(4) . .
Ag21 Ag22 Ag24 Ag23 40.76(6) . .
C9 Ag22 Ag24 Ag2 170.5(6) . 2_766
O46 Ag22 Ag24 Ag2 17.1(4) 2_766 2_766
O16 Ag22 Ag24 Ag2 -129(3) . 2_766
O40 Ag22 Ag24 Ag2 -68.6(4) . 2_766
Ag23 Ag22 Ag24 Ag2 112.94(6) . 2_766
Ag21 Ag22 Ag24 Ag2 153.70(6) . 2_766
O28 Ag2 C1 C2 136(4) . .
O46 Ag2 C1 C2 -36(5) . .
Ag1 Ag2 C1 C2 130(5) . .
Ag3 Ag2 C1 C2 -106(5) . .
Ag24 Ag2 C1 C2 33(5) 2_766 .
Ag5 Ag2 C1 C2 -175(5) . .
O28 Ag2 C1 Ag1 6(2) . .
O46 Ag2 C1 Ag1 -166.3(5) . .
Ag3 Ag2 C1 Ag1 124.6(6) . .
Ag24 Ag2 C1 Ag1 -97.1(6) 2_766 .
Ag5 Ag2 C1 Ag1 54.7(4) . .
O28 Ag2 C1 Ag24 103.4(18) . 2_766
O46 Ag2 C1 Ag24 -69.2(6) . 2_766
Ag1 Ag2 C1 Ag24 97.1(6) . 2_766
Ag3 Ag2 C1 Ag24 -138.4(6) . 2_766
Ag5 Ag2 C1 Ag24 151.8(4) . 2_766
O28 Ag2 C1 Ag3 -118.3(18) . .
O46 Ag2 C1 Ag3 69.1(6) . .
Ag1 Ag2 C1 Ag3 -124.6(6) . .
Ag24 Ag2 C1 Ag3 138.4(6) 2_766 .
Ag5 Ag2 C1 Ag3 -69.9(3) . .
O18 Ag1 C1 C2 -64.1(17) 2_766 .
O43 Ag1 C1 C2 44.6(18) . .
O44 Ag1 C1 C2 163.5(13) . .
Ag2 Ag1 C1 C2 -163.9(18) . .
Ag5 Ag1 C1 C2 140.4(15) . .
O18 Ag1 C1 Ag2 99.8(7) 2_766 .
O43 Ag1 C1 Ag2 -151.5(5) . .
O44 Ag1 C1 Ag2 -32.6(10) . .
Ag5 Ag1 C1 Ag2 -55.7(4) . .
O18 Ag1 C1 Ag24 19.4(9) 2_766 2_766
O43 Ag1 C1 Ag24 128.1(6) . 2_766
O44 Ag1 C1 Ag24 -113.1(7) . 2_766
Ag2 Ag1 C1 Ag24 -80.4(6) . 2_766
Ag5 Ag1 C1 Ag24 -136.2(5) . 2_766
O18 Ag1 C1 Ag3 165.3(8) 2_766 .
O43 Ag1 C1 Ag3 -85.9(10) . .
O44 Ag1 C1 Ag3 32.9(13) . .
Ag2 Ag1 C1 Ag3 65.6(7) . .
Ag5 Ag1 C1 Ag3 9.8(7) . .
O32 Ag3 C1 C2 -24.6(16) . .
O30 Ag3 C1 C2 161.0(13) . .
Ag2 Ag3 C1 C2 159.8(16) . .
Ag4 Ag3 C1 C2 -112.6(13) . .
O32 Ag3 C1 Ag2 175.6(4) . .
O30 Ag3 C1 Ag2 1.2(7) . .
Ag4 Ag3 C1 Ag2 87.6(4) . .
O32 Ag3 C1 Ag1 106.5(9) . .
O30 Ag3 C1 Ag1 -67.9(10) . .
Ag2 Ag3 C1 Ag1 -69.1(8) . .
Ag4 Ag3 C1 Ag1 18.5(10) . .
O32 Ag3 C1 Ag24 -122.1(10) . 2_766
O30 Ag3 C1 Ag24 63.5(12) . 2_766
Ag2 Ag3 C1 Ag24 62.3(9) . 2_766
Ag4 Ag3 C1 Ag24 149.9(8) . 2_766
Ag2 C1 C2 C3 174(25) . .
Ag1 C1 C2 C3 -61(29) . .
Ag24 C1 C2 C3 -154(29) 2_766 .
Ag3 C1 C2 C3 74(29) . .
Ag2 C1 C2 Ag24 -33(5) . 2_766
Ag1 C1 C2 Ag24 92.8(10) . 2_766
Ag3 C1 C2 Ag24 -132.0(10) . 2_766
C1 C2 C3 C3 149(32) . 2_766
Ag24 C2 C3 C3 -4(37) 2_766 2_766
O27 Ag5 C4 C5 -143(2) . .
Ag4 Ag5 C4 C5 -138(3) . .
Ag6 Ag5 C4 C5 140(3) . .
Ag1 Ag5 C4 C5 11(3) . .
Ag2 Ag5 C4 C5 -38(3) . .
O27 Ag5 C4 Ag4 -4(3) . .
Ag6 Ag5 C4 Ag4 -81.8(5) . .
Ag1 Ag5 C4 Ag4 149.3(5) . .
Ag2 Ag5 C4 Ag4 100.4(4) . .
O27 Ag5 C4 Ag6 77(3) . .
Ag4 Ag5 C4 Ag6 81.8(5) . .
Ag1 Ag5 C4 Ag6 -128.9(5) . .
Ag2 Ag5 C4 Ag6 -177.8(3) . .
O29 Ag4 C4 C5 135.9(14) . .
O31 Ag4 C4 C5 -3.6(17) . .
O26 Ag4 C4 C5 -105.1(16) . .
Ag5 Ag4 C4 C5 151.9(19) . .
Ag6 Ag4 C4 C5 -124.5(18) . .
Ag3 Ag4 C4 C5 71.9(15) . .
O29 Ag4 C4 Ag5 -16.0(9) . .
O31 Ag4 C4 Ag5 -155.5(5) . .
O26 Ag4 C4 Ag5 103.1(7) . .
Ag6 Ag4 C4 Ag5 83.7(5) . .
Ag3 Ag4 C4 Ag5 -80.0(4) . .
O29 Ag4 C4 Ag6 -99.6(7) . .
O31 Ag4 C4 Ag6 120.9(5) . .
O26 Ag4 C4 Ag6 19.4(8) . .
Ag5 Ag4 C4 Ag6 -83.7(5) . .
Ag3 Ag4 C4 Ag6 -163.7(5) . .
O25 Ag6 C4 C5 89.7(18) . .
C10 Ag6 C4 C5 -48.5(18) . .
O45 Ag6 C4 C5 -152.4(16) . .
Ag5 Ag6 C4 C5 -153(2) . .
Ag4 Ag6 C4 C5 125.3(19) . .
Ag7 Ag6 C4 C5 -92.5(17) . .
O25 Ag6 C4 Ag5 -117.2(7) . .
C10 Ag6 C4 Ag5 104.6(6) . .
O45 Ag6 C4 Ag5 0.7(7) . .
Ag4 Ag6 C4 Ag5 -81.6(5) . .
Ag7 Ag6 C4 Ag5 60.6(7) . .
O25 Ag6 C4 Ag4 -35.7(9) . .
C10 Ag6 C4 Ag4 -173.8(5) . .
O45 Ag6 C4 Ag4 82.3(6) . .
Ag5 Ag6 C4 Ag4 81.6(5) . .
Ag7 Ag6 C4 Ag4 142.2(3) . .
Ag5 C4 C5 C6 -116(39) . .
Ag4 C4 C5 C6 117(39) . .
Ag6 C4 C5 C6 14(40) . .
C4 C5 C6 C7 54(100) . .
C5 C6 C7 C8 -126(95) . .
C6 C7 C8 C9 141(39) . .
C7 C8 C9 Ag23 -154(41) . .
C7 C8 C9 Ag22 18(44) . .
C7 C8 C9 Ag24 112(43) . .
C7 C8 C9 Ag21 -69(43) . .
O12 Ag23 C9 C8 109(4) . .
O39 Ag23 C9 C8 -114(3) . .
O38 Ag23 C9 C8 0(3) . .
Ag21 Ag23 C9 C8 94(3) . .
Ag22 Ag23 C9 C8 174(3) . .
Ag24 Ag23 C9 C8 -100(3) . .
Ag19 Ag23 C9 C8 50(3) . .
O12 Ag23 C9 Ag22 -65(3) . .
O39 Ag23 C9 Ag22 71.8(6) . .
O38 Ag23 C9 Ag22 -173.9(5) . .
Ag21 Ag23 C9 Ag22 -79.8(5) . .
Ag24 Ag23 C9 Ag22 86.3(5) . .
Ag19 Ag23 C9 Ag22 -124.5(4) . .
O12 Ag23 C9 Ag24 -151(3) . .
O39 Ag23 C9 Ag24 -14.6(6) . .
O38 Ag23 C9 Ag24 99.8(5) . .
Ag21 Ag23 C9 Ag24 -166.2(7) . .
Ag22 Ag23 C9 Ag24 -86.3(5) . .
Ag19 Ag23 C9 Ag24 149.2(3) . .
O12 Ag23 C9 Ag21 15(4) . .
O39 Ag23 C9 Ag21 151.6(4) . .
O38 Ag23 C9 Ag21 -94.0(5) . .
Ag22 Ag23 C9 Ag21 79.8(5) . .
Ag24 Ag23 C9 Ag21 166.2(7) . .
Ag19 Ag23 C9 Ag21 -44.7(3) . .
O46 Ag22 C9 C8 135.6(16) 2_766 .
O16 Ag22 C9 C8 -71.5(18) . .
O40 Ag22 C9 C8 30.9(19) . .
Ag23 Ag22 C9 C8 -176(2) . .
Ag21 Ag22 C9 C8 -98.8(18) . .
Ag24 Ag22 C9 C8 101.3(18) . .
O46 Ag22 C9 Ag23 -48.7(8) 2_766 .
O16 Ag22 C9 Ag23 104.2(7) . .
O40 Ag22 C9 Ag23 -153.3(5) . .
Ag21 Ag22 C9 Ag23 76.9(5) . .
Ag24 Ag22 C9 Ag23 -83.0(6) . .
O46 Ag22 C9 Ag24 34.3(8) 2_766 .
O16 Ag22 C9 Ag24 -172.8(5) . .
O40 Ag22 C9 Ag24 -70.3(6) . .
Ag23 Ag22 C9 Ag24 83.0(6) . .
Ag21 Ag22 C9 Ag24 159.9(7) . .
O46 Ag22 C9 Ag21 -125.6(5) 2_766 .
O16 Ag22 C9 Ag21 27.3(8) . .
O40 Ag22 C9 Ag21 129.8(5) . .
Ag23 Ag22 C9 Ag21 -76.9(5) . .
Ag24 Ag22 C9 Ag21 -159.9(7) . .
O17 Ag24 C9 C8 66.2(15) . .
C1 Ag24 C9 C8 -85.2(15) 2_766 .
O39 Ag24 C9 C8 161.0(13) . .
C2 Ag24 C9 C8 -58.0(15) 2_766 .
Ag23 Ag24 C9 C8 146.0(16) . .
Ag2 Ag24 C9 C8 -139.1(12) 2_766 .
Ag22 Ag24 C9 C8 -128.3(16) . .
O17 Ag24 C9 Ag23 -79.8(8) . .
C1 Ag24 C9 Ag23 128.8(6) 2_766 .
O39 Ag24 C9 Ag23 15.0(6) . .
C2 Ag24 C9 Ag23 156.0(6) 2_766 .
Ag2 Ag24 C9 Ag23 74.9(6) 2_766 .
Ag22 Ag24 C9 Ag23 85.7(6) . .
O17 Ag24 C9 Ag22 -165.5(6) . .
C1 Ag24 C9 Ag22 43.1(9) 2_766 .
O39 Ag24 C9 Ag22 -70.7(6) . .
C2 Ag24 C9 Ag22 70.3(7) 2_766 .
Ag23 Ag24 C9 Ag22 -85.7(6) . .
Ag2 Ag24 C9 Ag22 -10.8(7) 2_766 .
O17 Ag24 C9 Ag21 -112.9(19) . .
C1 Ag24 C9 Ag21 95.7(19) 2_766 .
O39 Ag24 C9 Ag21 -18(2) . .
C2 Ag24 C9 Ag21 122.9(18) 2_766 .
Ag23 Ag24 C9 Ag21 -33.1(15) . .
Ag2 Ag24 C9 Ag21 42(2) 2_766 .
Ag22 Ag24 C9 Ag21 52.6(16) . .
O15 Ag21 C9 C8 78.7(14) . .
C15 Ag21 C9 C8 -50.3(15) . .
O14 Ag21 C9 C8 176.9(13) . .
Ag19 Ag21 C9 C8 -96.4(13) . .
Ag23 Ag21 C9 C8 -145.2(16) . .
Ag22 Ag21 C9 C8 127.1(15) . .
Ag20 Ag21 C9 C8 -73.6(16) . .
O15 Ag21 C9 Ag23 -136.1(5) . .
C15 Ag21 C9 Ag23 94.9(6) . .
O14 Ag21 C9 Ag23 -37.9(6) . .
Ag19 Ag21 C9 Ag23 48.8(4) . .
Ag22 Ag21 C9 Ag23 -87.7(6) . .
Ag20 Ag21 C9 Ag23 71.6(9) . .
O15 Ag21 C9 Ag22 -48.4(7) . .
C15 Ag21 C9 Ag22 -177.4(5) . .
O14 Ag21 C9 Ag22 49.8(6) . .
Ag19 Ag21 C9 Ag22 136.5(4) . .
Ag23 Ag21 C9 Ag22 87.7(6) . .
Ag20 Ag21 C9 Ag22 159.3(4) . .
O15 Ag21 C9 Ag24 -102.2(19) . .
C15 Ag21 C9 Ag24 128.8(19) . .
O14 Ag21 C9 Ag24 -4(2) . .
Ag19 Ag21 C9 Ag24 82.8(19) . .
Ag23 Ag21 C9 Ag24 33.9(16) . .
Ag22 Ag21 C9 Ag24 -53.8(17) . .
Ag20 Ag21 C9 Ag24 105.5(18) . .
O24 Ag7 C10 C11 -144(4) . .
O42 Ag7 C10 C11 -7(5) . .
O45 Ag7 C10 C11 106(5) . .
Ag8 Ag7 C10 C11 -178(5) . .
Ag9 Ag7 C10 C11 -94(5) . .
Ag6 Ag7 C10 C11 87(5) . .
Ag10 Ag7 C10 C11 -59(5) . .
O24 Ag7 C10 Ag8 33.9(16) . .
O42 Ag7 C10 Ag8 171.0(4) . .
O45 Ag7 C10 Ag8 -76.4(6) . .
Ag9 Ag7 C10 Ag8 83.8(5) . .
Ag6 Ag7 C10 Ag8 -95.0(5) . .
Ag10 Ag7 C10 Ag8 118.8(4) . .
O24 Ag7 C10 Ag6 128.9(12) . .
O42 Ag7 C10 Ag6 -94.0(6) . .
O45 Ag7 C10 Ag6 18.6(6) . .
Ag8 Ag7 C10 Ag6 95.0(5) . .
Ag9 Ag7 C10 Ag6 178.9(7) . .
Ag10 Ag7 C10 Ag6 -146.2(3) . .
O24 Ag7 C10 Ag9 -50.0(14) . .
O42 Ag7 C10 Ag9 87.2(6) . .
O45 Ag7 C10 Ag9 -160.2(4) . .
Ag8 Ag7 C10 Ag9 -83.8(5) . .
Ag6 Ag7 C10 Ag9 -178.9(7) . .
Ag10 Ag7 C10 Ag9 35.0(4) . .
O22 Ag8 C10 C11 114.9(16) . .
O43 Ag8 C10 C11 -16.0(18) . .
O44 Ag8 C10 C11 -105.0(17) . .
Ag7 Ag8 C10 C11 179(2) . .
Ag9 Ag8 C10 C11 98.7(17) . .
O22 Ag8 C10 Ag7 -64.2(9) . .
O43 Ag8 C10 Ag7 164.9(4) . .
O44 Ag8 C10 Ag7 75.9(8) . .
Ag9 Ag8 C10 Ag7 -80.4(5) . .
O22 Ag8 C10 Ag6 -148.0(6) . .
O43 Ag8 C10 Ag6 81.1(6) . .
O44 Ag8 C10 Ag6 -7.9(10) . .
Ag7 Ag8 C10 Ag6 -83.8(6) . .
Ag9 Ag8 C10 Ag6 -164.2(8) . .
O22 Ag8 C10 Ag9 16.2(9) . .
O43 Ag8 C10 Ag9 -114.7(5) . .
O44 Ag8 C10 Ag9 156.3(5) . .
Ag7 Ag8 C10 Ag9 80.4(5) . .
C4 Ag6 C10 C11 65.6(13) . .
O25 Ag6 C10 C11 -83.2(13) . .
O45 Ag6 C10 C11 -178.8(12) . .
Ag5 Ag6 C10 C11 116.6(11) . .
Ag4 Ag6 C10 C11 52.4(19) . .
Ag7 Ag6 C10 C11 -160.3(15) . .
C4 Ag6 C10 Ag7 -134.1(6) . .
O25 Ag6 C10 Ag7 77.1(7) . .
O45 Ag6 C10 Ag7 -18.6(6) . .
Ag5 Ag6 C10 Ag7 -83.1(5) . .
Ag4 Ag6 C10 Ag7 -147.3(8) . .
C4 Ag6 C10 Ag8 -54.1(8) . .
O25 Ag6 C10 Ag8 157.1(6) . .
O45 Ag6 C10 Ag8 61.4(6) . .
Ag5 Ag6 C10 Ag8 -3.1(7) . .
Ag4 Ag6 C10 Ag8 -67.3(14) . .
Ag7 Ag6 C10 Ag8 80.0(6) . .
C4 Ag6 C10 Ag9 -130(3) . .
O25 Ag6 C10 Ag9 81(3) . .
O45 Ag6 C10 Ag9 -15(3) . .
Ag5 Ag6 C10 Ag9 -79(3) . .
Ag4 Ag6 C10 Ag9 -143(2) . .
Ag7 Ag6 C10 Ag9 4(2) . .
O20 Ag9 C10 C11 -53.3(14) . .
O21 Ag9 C10 C11 -151.9(12) . .
C16 Ag9 C10 C11 73.4(14) . .
Ag10 Ag9 C10 C11 121.1(12) . .
Ag7 Ag9 C10 C11 159.9(15) . .
Ag11 Ag9 C10 C11 73.1(17) . .
Ag8 Ag9 C10 C11 -118.4(15) . .
O20 Ag9 C10 Ag7 146.8(5) . .
O21 Ag9 C10 Ag7 48.1(7) . .
C16 Ag9 C10 Ag7 -86.6(6) . .
Ag10 Ag9 C10 Ag7 -38.8(4) . .
Ag11 Ag9 C10 Ag7 -86.8(9) . .
Ag8 Ag9 C10 Ag7 81.7(5) . .
O20 Ag9 C10 Ag8 65.1(7) . .
O21 Ag9 C10 Ag8 -33.5(8) . .
C16 Ag9 C10 Ag8 -168.2(5) . .
Ag10 Ag9 C10 Ag8 -120.5(4) . .
Ag7 Ag9 C10 Ag8 -81.7(5) . .
Ag11 Ag9 C10 Ag8 -168.5(4) . .
O20 Ag9 C10 Ag6 143(3) . .
O21 Ag9 C10 Ag6 44(3) . .
C16 Ag9 C10 Ag6 -91(3) . .
Ag10 Ag9 C10 Ag6 -43(3) . .
Ag7 Ag9 C10 Ag6 -4(2) . .
Ag11 Ag9 C10 Ag6 -91(3) . .
Ag8 Ag9 C10 Ag6 78(3) . .
Ag7 C10 C11 C12 -152(44) . .
Ag8 C10 C11 C12 31(48) . .
Ag6 C10 C11 C12 -66(47) . .
Ag9 C10 C11 C12 118(47) . .
C10 C11 C12 C13 -47(62) . .
C11 C12 C13 C14 -169(57) . .
C12 C13 C14 C15 104(73) . .
C13 C14 C15 Ag19 170(15) . .
C13 C14 C15 Ag20 -20(19) . .
C13 C14 C15 Ag21 73(18) . .
C13 C14 C15 Ag18 -114(18) . .
O11 Ag19 C15 C14 -166(3) . .
O38 Ag19 C15 C14 -17(4) . .
O10 Ag19 C15 C14 82(3) . .
Ag20 Ag19 C15 C14 171(4) . .
Ag21 Ag19 C15 C14 -104(3) . .
Ag23 Ag19 C15 C14 -74(3) . .
Ag18 Ag19 C15 C14 77(3) . .
O11 Ag19 C15 Ag20 23.3(12) . .
O38 Ag19 C15 Ag20 171.7(5) . .
O10 Ag19 C15 Ag20 -89.2(6) . .
Ag21 Ag19 C15 Ag20 85.4(6) . .
Ag23 Ag19 C15 Ag20 115.0(4) . .
Ag18 Ag19 C15 Ag20 -93.7(5) . .
O11 Ag19 C15 Ag21 -62.1(11) . .
O38 Ag19 C15 Ag21 86.3(7) . .
O10 Ag19 C15 Ag21 -174.6(5) . .
Ag20 Ag19 C15 Ag21 -85.4(6) . .
Ag23 Ag19 C15 Ag21 29.6(5) . .
Ag18 Ag19 C15 Ag21 -179.1(7) . .
O11 Ag19 C15 Ag18 116.9(9) . .
O38 Ag19 C15 Ag18 -94.6(6) . .
O10 Ag19 C15 Ag18 4.5(6) . .
Ag20 Ag19 C15 Ag18 93.7(5) . .
Ag21 Ag19 C15 Ag18 179.1(7) . .
Ag23 Ag19 C15 Ag18 -151.3(2) . .
O13 Ag20 C15 C14 120.7(17) . .
O36 Ag20 C15 C14 -7.7(19) . .
O35 Ag20 C15 C14 -93.8(19) . .
Ag19 Ag20 C15 C14 -175(2) . .
Ag21 Ag20 C15 C14 105.3(19) . .
O13 Ag20 C15 Ag19 -64.2(8) . .
O36 Ag20 C15 Ag19 167.4(4) . .
O35 Ag20 C15 Ag19 81.3(9) . .
Ag21 Ag20 C15 Ag19 -79.6(5) . .
O13 Ag20 C15 Ag21 15.4(9) . .
O36 Ag20 C15 Ag21 -113.0(5) . .
O35 Ag20 C15 Ag21 160.8(5) . .
Ag19 Ag20 C15 Ag21 79.6(5) . .
O13 Ag20 C15 Ag18 -146.2(6) . .
O36 Ag20 C15 Ag18 85.4(6) . .
O35 Ag20 C15 Ag18 -0.7(11) . .
Ag19 Ag20 C15 Ag18 -82.0(6) . .
Ag21 Ag20 C15 Ag18 -161.6(8) . .
O15 Ag21 C15 C14 -53.8(15) . .
O14 Ag21 C15 C14 -159.4(13) . .
C9 Ag21 C15 C14 72.9(15) . .
Ag19 Ag21 C15 C14 153.1(17) . .
Ag23 Ag21 C15 C14 121.0(13) . .
Ag22 Ag21 C15 C14 69.0(18) . .
Ag20 Ag21 C15 C14 -123.9(16) . .
O15 Ag21 C15 Ag19 153.1(5) . .
O14 Ag21 C15 Ag19 47.5(7) . .
C9 Ag21 C15 Ag19 -80.2(6) . .
Ag23 Ag21 C15 Ag19 -32.1(5) . .
Ag22 Ag21 C15 Ag19 -84.1(9) . .
Ag20 Ag21 C15 Ag19 83.0(5) . .
O15 Ag21 C15 Ag20 70.1(7) . .
O14 Ag21 C15 Ag20 -35.5(8) . .
C9 Ag21 C15 Ag20 -163.2(5) . .
Ag19 Ag21 C15 Ag20 -83.0(5) . .
Ag23 Ag21 C15 Ag20 -115.1(4) . .
Ag22 Ag21 C15 Ag20 -167.2(4) . .
O15 Ag21 C15 Ag18 150(2) . .
O14 Ag21 C15 Ag18 45(3) . .
C9 Ag21 C15 Ag18 -83(2) . .
Ag19 Ag21 C15 Ag18 -3(2) . .
Ag23 Ag21 C15 Ag18 -35(3) . .
Ag22 Ag21 C15 Ag18 -87(3) . .
Ag20 Ag21 C15 Ag18 80(2) . .
C21 Ag18 C15 C14 74.8(13) . .
O37 Ag18 C15 C14 -53.2(13) . .
O10 Ag18 C15 C14 -158.7(13) . .
Ag16 Ag18 C15 C14 124.6(12) . .
Ag19 Ag18 C15 C14 -154.1(15) . .
Ag17 Ag18 C15 C14 79.2(14) . .
C21 Ag18 C15 Ag19 -131.1(7) . .
O37 Ag18 C15 Ag19 100.9(7) . .
O10 Ag18 C15 Ag19 -4.6(6) . .
Ag16 Ag18 C15 Ag19 -81.3(5) . .
Ag17 Ag18 C15 Ag19 -126.6(5) . .
C21 Ag18 C15 Ag20 -49.5(8) . .
O37 Ag18 C15 Ag20 -177.5(7) . .
O10 Ag18 C15 Ag20 77.0(6) . .
Ag16 Ag18 C15 Ag20 0.3(6) . .
Ag19 Ag18 C15 Ag20 81.6(6) . .
Ag17 Ag18 C15 Ag20 -45.0(11) . .
C21 Ag18 C15 Ag21 -128(2) . .
O37 Ag18 C15 Ag21 104(2) . .
O10 Ag18 C15 Ag21 -2(2) . .
Ag16 Ag18 C15 Ag21 -78(2) . .
Ag19 Ag18 C15 Ag21 3(2) . .
Ag17 Ag18 C15 Ag21 -124(2) . .
O23 Ag10 C16 C17 140(2) . .
O42 Ag10 C16 C17 7(3) . .
O3 Ag10 C16 C17 -94(3) 2_655 .
Ag9 Ag10 C16 C17 99(3) . .
Ag11 Ag10 C16 C17 177(3) . .
Ag12 Ag10 C16 C17 -98(3) 2_655 .
Ag7 Ag10 C16 C17 57(3) . .
O23 Ag10 C16 Ag11 -37(2) . .
O42 Ag10 C16 Ag11 -170.0(4) . .
O3 Ag10 C16 Ag11 89.2(7) 2_655 .
Ag9 Ag10 C16 Ag11 -77.4(5) . .
Ag12 Ag10 C16 Ag11 85.5(5) 2_655 .
Ag7 Ag10 C16 Ag11 -119.4(4) . .
O23 Ag10 C16 Ag12 -122.2(17) . 2_655
O42 Ag10 C16 Ag12 104.5(5) . 2_655
O3 Ag10 C16 Ag12 3.7(7) 2_655 2_655
Ag9 Ag10 C16 Ag12 -163.0(6) . 2_655
Ag11 Ag10 C16 Ag12 -85.5(5) . 2_655
Ag7 Ag10 C16 Ag12 155.1(3) . 2_655
O23 Ag10 C16 Ag9 41(2) . .
O42 Ag10 C16 Ag9 -92.6(5) . .
O3 Ag10 C16 Ag9 166.7(5) 2_655 .
Ag11 Ag10 C16 Ag9 77.4(5) . .
Ag12 Ag10 C16 Ag9 163.0(6) 2_655 .
Ag7 Ag10 C16 Ag9 -42.0(4) . .
O41 Ag11 C16 C17 134.4(16) . .
O19 Ag11 C16 C17 -68.4(19) . .
O33 Ag11 C16 C17 23.0(19) 2_655 .
Ag9 Ag11 C16 C17 -102.3(18) . .
Ag10 Ag11 C16 C17 -178(2) . .
Ag12 Ag11 C16 C17 101.4(18) 2_655 .
O41 Ag11 C16 Ag10 -47.7(10) . .
O19 Ag11 C16 Ag10 109.4(6) . .
O33 Ag11 C16 Ag10 -159.1(4) 2_655 .
Ag9 Ag11 C16 Ag10 75.5(5) . .
Ag12 Ag11 C16 Ag10 -80.8(5) 2_655 .
O41 Ag11 C16 Ag12 33.0(10) . 2_655
O19 Ag11 C16 Ag12 -169.9(4) . 2_655
O33 Ag11 C16 Ag12 -78.4(6) 2_655 2_655
Ag9 Ag11 C16 Ag12 156.3(7) . 2_655
Ag10 Ag11 C16 Ag12 80.8(5) . 2_655
O41 Ag11 C16 Ag9 -123.3(6) . .
O19 Ag11 C16 Ag9 33.9(7) . .
O33 Ag11 C16 Ag9 125.3(4) 2_655 .
Ag10 Ag11 C16 Ag9 -75.5(5) . .
Ag12 Ag11 C16 Ag9 -156.3(7) 2_655 .
O20 Ag9 C16 C17 73.1(14) . .
O21 Ag9 C16 C17 170.8(12) . .
C10 Ag9 C16 C17 -53.5(15) . .
Ag10 Ag9 C16 C17 -145.1(16) . .
Ag7 Ag9 C16 C17 -99.8(13) . .
Ag11 Ag9 C16 C17 126.4(16) . .
Ag8 Ag9 C16 C17 -70.2(17) . .
O20 Ag9 C16 Ag10 -141.8(5) . .
O21 Ag9 C16 Ag10 -44.1(7) . .
C10 Ag9 C16 Ag10 91.6(6) . .
Ag7 Ag9 C16 Ag10 45.3(4) . .
Ag11 Ag9 C16 Ag10 -88.5(5) . .
Ag8 Ag9 C16 Ag10 74.9(8) . .
O20 Ag9 C16 Ag11 -53.3(6) . .
O21 Ag9 C16 Ag11 44.5(7) . .
C10 Ag9 C16 Ag11 -179.8(5) . .
Ag10 Ag9 C16 Ag11 88.5(5) . .
Ag7 Ag9 C16 Ag11 133.8(4) . .
Ag8 Ag9 C16 Ag11 163.4(3) . .
O20 Ag9 C16 Ag12 -106.5(16) . 2_655
O21 Ag9 C16 Ag12 -8.8(18) . 2_655
C10 Ag9 C16 Ag12 126.9(15) . 2_655
Ag10 Ag9 C16 Ag12 35.3(13) . 2_655
Ag7 Ag9 C16 Ag12 80.6(16) . 2_655
Ag11 Ag9 C16 Ag12 -53.2(13) . 2_655
Ag8 Ag9 C16 Ag12 110.2(14) . 2_655
Ag10 C16 C17 C18 -98(38) . .
Ag11 C16 C17 C18 78(38) . .
Ag12 C16 C17 C18 171(37) 2_655 .
Ag9 C16 C17 C18 -8(38) . .
C16 C17 C18 C19 -26(74) . .
C17 C18 C19 C20 159(35) . .
C18 C19 C20 C21 -39(100) . .
C19 C20 C21 Ag16 -176(100) . .
C19 C20 C21 Ag17 49(100) . .
C19 C20 C21 Ag18 -63(100) . .
O9 Ag16 C21 C20 136(3) . .
O34 Ag16 C21 C20 -85(3) . .
O35 Ag16 C21 C20 21(3) . .
Ag17 Ag16 C21 C20 -144(3) . .
Ag18 Ag16 C21 C20 122(3) . .
Ag15 Ag16 C21 C20 -13(3) . .
O9 Ag16 C21 Ag17 -80.3(11) . .
O34 Ag16 C21 Ag17 58.6(9) . .
O35 Ag16 C21 Ag17 165.5(4) . .
Ag18 Ag16 C21 Ag17 -94.2(6) . .
Ag15 Ag16 C21 Ag17 131.1(6) . .
O9 Ag16 C21 Ag18 13.9(13) . .
O34 Ag16 C21 Ag18 152.8(6) . .
O35 Ag16 C21 Ag18 -100.3(5) . .
Ag17 Ag16 C21 Ag18 94.2(6) . .
Ag15 Ag16 C21 Ag18 -134.7(6) . .
O6 Ag17 C21 C20 126(2) . .
O8 Ag17 C21 C20 -26(2) . .
O47 Ag17 C21 C20 -110.2(19) . .
Ag16 Ag17 C21 C20 158(2) . .
Ag13 Ag17 C21 C20 60.4(17) . .
Ag18 Ag17 C21 C20 -122(2) . .
O6 Ag17 C21 Ag16 -31.9(18) . .
O8 Ag17 C21 Ag16 175.6(5) . .
O47 Ag17 C21 Ag16 91.5(8) . .
Ag13 Ag17 C21 Ag16 -97.9(5) . .
Ag18 Ag17 C21 Ag16 79.2(6) . .
O6 Ag17 C21 Ag18 -111.1(15) . .
O8 Ag17 C21 Ag18 96.3(7) . .
O47 Ag17 C21 Ag18 12.2(9) . .
Ag16 Ag17 C21 Ag18 -79.2(6) . .
Ag13 Ag17 C21 Ag18 -177.2(6) . .
O37 Ag18 C21 C20 49(2) . .
O10 Ag18 C21 C20 -160.5(15) . .
C15 Ag18 C21 C20 -53.3(18) . .
Ag16 Ag18 C21 C20 -151(2) . .
Ag19 Ag18 C21 C20 -94.3(17) . .
Ag17 Ag18 C21 C20 130(2) . .
O37 Ag18 C21 Ag16 -160.1(7) . .
O10 Ag18 C21 Ag16 -9.6(10) . .
C15 Ag18 C21 Ag16 97.6(6) . .
Ag19 Ag18 C21 Ag16 56.6(8) . .
Ag17 Ag18 C21 Ag16 -79.0(7) . .
O37 Ag18 C21 Ag17 -81.0(10) . .
O10 Ag18 C21 Ag17 69.4(9) . .
C15 Ag18 C21 Ag17 176.6(6) . .
Ag16 Ag18 C21 Ag17 79.0(7) . .
Ag19 Ag18 C21 Ag17 135.6(4) . .
O34 Ag14 C22 C23 -180(6) . .
O4 Ag14 C22 C23 49(7) . .
O41 Ag14 C22 C23 -58(7) 2_655 .
Ag15 Ag14 C22 C23 115(7) . .
Ag13 Ag14 C22 C23 -115(7) . .
Ag12 Ag14 C22 C23 21(6) . .
O34 Ag14 C22 Ag15 65.2(12) . .
O4 Ag14 C22 Ag15 -65.9(10) . .
O41 Ag14 C22 Ag15 -173.4(6) 2_655 .
Ag13 Ag14 C22 Ag15 129.8(7) . .
Ag12 Ag14 C22 Ag15 -94.5(7) . .
O34 Ag14 C22 Ag13 -64.6(10) . .
O4 Ag14 C22 Ag13 164.3(8) . .
O41 Ag14 C22 Ag13 56.8(6) 2_655 .
Ag15 Ag14 C22 Ag13 -129.8(7) . .
Ag12 Ag14 C22 Ag13 135.7(6) . .
O34 Ag14 C22 Ag12 159.6(8) . .
O4 Ag14 C22 Ag12 28.5(11) . .
O41 Ag14 C22 Ag12 -79.0(6) 2_655 .
Ag15 Ag14 C22 Ag12 94.5(7) . .
Ag13 Ag14 C22 Ag12 -135.7(6) . .
O36 Ag15 C22 C23 42(2) . .
O2 Ag15 C22 C23 -66.9(17) . .
O35 Ag15 C22 C23 166.0(12) . .
Ag14 Ag15 C22 C23 -165(2) . .
Ag16 Ag15 C22 C23 139.8(15) . .
O36 Ag15 C22 Ag14 -152.6(6) . .
O2 Ag15 C22 Ag14 98.2(7) . .
O35 Ag15 C22 Ag14 -29.0(11) . .
Ag16 Ag15 C22 Ag14 -55.1(5) . .
O36 Ag15 C22 Ag13 -83.5(12) . .
O2 Ag15 C22 Ag13 167.3(8) . .
O35 Ag15 C22 Ag13 40.1(15) . .
Ag14 Ag15 C22 Ag13 69.1(9) . .
Ag16 Ag15 C22 Ag13 14.0(10) . .
O36 Ag15 C22 Ag12 126.9(7) . .
O2 Ag15 C22 Ag12 17.6(8) . .
O35 Ag15 C22 Ag12 -109.5(8) . .
Ag14 Ag15 C22 Ag12 -80.5(6) . .
Ag16 Ag15 C22 Ag12 -135.6(5) . .
O5 Ag13 C22 C23 150.3(15) . .
O7 Ag13 C22 C23 -33.9(16) . .
O33 Ag13 C22 C23 52.6(13) . .
Ag14 Ag13 C22 C23 164.8(16) . .
Ag17 Ag13 C22 C23 -117.0(13) . .
O5 Ag13 C22 Ag14 -14.5(13) . .
O7 Ag13 C22 Ag14 161.2(5) . .
O33 Ag13 C22 Ag14 -112.2(5) . .
Ag17 Ag13 C22 Ag14 78.2(5) . .
O5 Ag13 C22 Ag15 -84.9(15) . .
O7 Ag13 C22 Ag15 90.9(11) . .
O33 Ag13 C22 Ag15 177.4(10) . .
Ag14 Ag13 C22 Ag15 -70.3(9) . .
Ag17 Ag13 C22 Ag15 7.8(11) . .
O5 Ag13 C22 Ag12 52.7(16) . .
O7 Ag13 C22 Ag12 -131.5(9) . .
O33 Ag13 C22 Ag12 -45.0(9) . .
Ag14 Ag13 C22 Ag12 67.2(9) . .
Ag17 Ag13 C22 Ag12 145.4(8) . .
O1 Ag12 C22 C23 73.0(14) . .
C16 Ag12 C22 C23 -69.3(14) 2_655 .
O3 Ag12 C22 C23 167.8(12) . .
Ag10 Ag12 C22 C23 -123.6(12) 2_655 .
Ag14 Ag12 C22 C23 -174.4(16) . .
Ag11 Ag12 C22 C23 -97.5(13) 2_655 .
O1 Ag12 C22 Ag14 -112.7(6) . .
C16 Ag12 C22 Ag14 105.0(6) 2_655 .
O3 Ag12 C22 Ag14 -17.9(8) . .
C23 Ag12 C22 Ag14 174.4(16) . .
Ag10 Ag12 C22 Ag14 50.8(7) 2_655 .
Ag11 Ag12 C22 Ag14 76.9(4) 2_655 .
O1 Ag12 C22 Ag15 -31.9(8) . .
C16 Ag12 C22 Ag15 -174.3(6) 2_655 .
O3 Ag12 C22 Ag15 62.9(9) . .
C23 Ag12 C22 Ag15 -104.9(15) . .
Ag10 Ag12 C22 Ag15 131.5(4) 2_655 .
Ag14 Ag12 C22 Ag15 80.7(6) . .
Ag11 Ag12 C22 Ag15 157.6(6) 2_655 .
O1 Ag12 C22 Ag13 -178.9(9) . .
C16 Ag12 C22 Ag13 38.8(12) 2_655 .
O3 Ag12 C22 Ag13 -84.1(11) . .
C23 Ag12 C22 Ag13 108.1(16) . .
Ag10 Ag12 C22 Ag13 -15.5(13) 2_655 .
Ag14 Ag12 C22 Ag13 -66.2(9) . .
Ag11 Ag12 C22 Ag13 10.6(9) 2_655 .
Ag14 C22 C23 C24 -74(100) . .
Ag15 C22 C23 C24 38(100) . .
Ag13 C22 C23 C24 174(100) . .
Ag12 C22 C23 C24 -54(100) . .
Ag14 C22 C23 Ag12 -21(6) . .
Ag15 C22 C23 Ag12 91.5(10) . .
Ag13 C22 C23 Ag12 -131.8(10) . .
O1 Ag12 C23 C22 -116.5(13) . .
C16 Ag12 C23 C22 120.6(13) 2_655 .
O3 Ag12 C23 C22 -18.9(19) . .
Ag10 Ag12 C23 C22 87.9(13) 2_655 .
Ag14 Ag12 C23 C22 4.2(12) . .
Ag11 Ag12 C23 C22 79.8(13) 2_655 .
O1 Ag12 C23 C24 62.5(14) . .
C16 Ag12 C23 C24 -60.4(15) 2_655 .
O3 Ag12 C23 C24 160.1(13) . .
C22 Ag12 C23 C24 179(2) . .
Ag10 Ag12 C23 C24 -93.1(15) 2_655 .
Ag14 Ag12 C23 C24 -176.8(14) . .
Ag11 Ag12 C23 C24 -101.1(13) 2_655 .
C22 C23 C24 C24 88(100) . 2_655
Ag12 C23 C24 C24 34(78) . 2_655
O2 C25 C26 F1 -159(2) . .
O1 C25 C26 F1 22(3) . .
O2 C25 C26 F3 -34(3) . .
O1 C25 C26 F3 146(2) . .
O2 C25 C26 F2 82(3) . .
O1 C25 C26 F2 -97(3) . .
O3 C27 C28 F5 111(4) . .
O4 C27 C28 F5 -85(4) . .
O3 C27 C28 F4 -18(5) . .
O4 C27 C28 F4 146(3) . .
O3 C27 C28 F6 -135(3) . .
O4 C27 C28 F6 29(4) . .
O5 C29 C30 F8 -118(4) . .
O6 C29 C30 F8 50(5) . .
O5 C29 C30 F9 95(4) . .
O6 C29 C30 F9 -97(4) . .
O5 C29 C30 F7 3(5) . .
O6 C29 C30 F7 171(3) . .
O5 C29 C30 F9' 152(3) . .
O6 C29 C30 F9' -41(4) . .
O8 C31 C32 F12 39(4) . .
O7 C31 C32 F12 -139(3) . .
O8 C31 C32 F11 146(3) . .
O7 C31 C32 F11 -32(4) . .
O8 C31 C32 F10 -61(3) . .
O7 C31 C32 F10 122(3) . .
O8 C31 C32 F10' -128(3) . .
O7 C31 C32 F10' 54(4) . .
O10 C33 C34 F14 -156(3) . .
O9 C33 C34 F14 25(4) . .
O10 C33 C34 F15 83(4) . .
O9 C33 C34 F15 -97(3) . .
O10 C33 C34 F13 -38(5) . .
O9 C33 C34 F13 142(3) . .
O12 C35 C36 F16 -156(2) . .
O11 C35 C36 F16 26(3) . .
O12 C35 C36 F17 -29(3) . .
O11 C35 C36 F17 153(2) . .
O12 C35 C36 F18 84(2) . .
O11 C35 C36 F18 -94(2) . .
O14 C37 C38 F20 -175(2) . .
O13 C37 C38 F20 3(3) . .
O14 C37 C38 F19 -53(3) . .
O13 C37 C38 F19 125(2) . .
O14 C37 C38 F21 61(3) . .
O13 C37 C38 F21 -122(3) . .
O16 C39 C40 F22 -160(3) . .
O15 C39 C40 F22 15(4) . .
O16 C39 C40 F23 -17(4) . .
O15 C39 C40 F23 158(3) . .
O16 C39 C40 F24 90(3) . .
O15 C39 C40 F24 -95(3) . .
O18 C41 C42 F26 157(3) . .
O17 C41 C42 F26 -24(4) . .
O18 C41 C42 F25' 75(4) . .
O17 C41 C42 F25' -106(3) . .
O18 C41 C42 F27 -124(3) . .
O17 C41 C42 F27 55(4) . .
O18 C41 C42 F25 -16(4) . .
O17 C41 C42 F25 163(3) . .
O19 C43 C44 F28 5(4) . .
O20 C43 C44 F28 -179(2) . .
O19 C43 C44 F30 111(3) . .
O20 C43 C44 F30 -73(3) . .
O19 C43 C44 F29' -161(2) . .
O20 C43 C44 F29' 14(3) . .
O19 C43 C44 F29 -91(3) . .
O20 C43 C44 F29 85(3) . .
O21 C45 C46 F33 -43(7) . .
O22 C45 C46 F33 134(5) . .
O21 C45 C46 F33' -141(4) . .
O22 C45 C46 F33' 35(5) . .
O21 C45 C46 F31 136(3) . .
O22 C45 C46 F31 -47(4) . .
O21 C45 C46 F32 55(4) . .
O22 C45 C46 F32 -128(3) . .
O23 C47 C48 F35 105(3) . .
O24 C47 C48 F35 -74(3) . .
O23 C47 C48 F34 -16(4) . .
O24 C47 C48 F34 165(2) . .
O23 C47 C48 F36 -141(3) . .
O24 C47 C48 F36 40(3) . .
O25 C49 C50 F39 -81(3) . .
O26 C49 C50 F39 97(3) . .
O25 C49 C50 F37 41(3) . .
O26 C49 C50 F37 -141(2) . .
O25 C49 C50 F38 160(2) . .
O26 C49 C50 F38 -22(4) . .
O28 C51 C52 F42 99(2) . .
O27 C51 C52 F42 -80(2) . .
O28 C51 C52 F41 -144(2) . .
O27 C51 C52 F41 37(3) . .
O28 C51 C52 F40 -22(3) . .
O27 C51 C52 F40 159.0(19) . .
O29 C53 C54 F45 119(2) . .
O30 C53 C54 F45 -64(3) . .
O29 C53 C54 F44 -6(3) . .
O30 C53 C54 F44 171.7(19) . .
O29 C53 C54 F43 -123.1(19) . .
O30 C53 C54 F43 54(2) . .
O32 C55 C56 F48 -30(3) . .
O31 C55 C56 F48 154(2) . .
O32 C55 C56 F47 91(3) . .
O31 C55 C56 F47 -84(3) . .
O32 C55 C56 F46 -152(2) . .
O31 C55 C56 F46 33(3) . .
S5' C66 S5 O37 54(3) . .
S5' C66 S5 C65 -52(3) . .
S5' C65 S5 O37 -65(2) . .
S5' C65 S5 C66 39(2) . .
S5 C66 S5' O37 -50(2) . .
S5 C66 S5' C65 67(3) . .
O37 S5 S5' C66 -125(3) . .
C65 S5 S5' C66 120(3) . .
C66 S5 S5' O37 125(3) . .
C65 S5 S5' O37 -114.6(16) . .
O37 S5 S5' C65 114.6(16) . .
C66 S5 S5' C65 -120(3) . .
S5 C65 S5' C66 -75(3) . .
S5 C65 S5' O37 50.6(15) . .
O47 C85 S15 S15' 49(3) . .
S15' C85 S15 O47 -49(3) . .
O47 C85 S15 C86 111(2) . .
S15' C85 S15 C86 63(3) . .
S15' C86 S15 O47 -49(3) . .
S15' C86 S15 C85 -116(3) . .
C85 S15 S15' O47 -55(3) . .
C86 S15 S15' O47 -123(3) . .
O47 S15 S15' C86 123(3) . .
C85 S15 S15' C86 68(3) . .
O47 S15 S15' C85 55(3) . .
C86 S15 S15' C85 -68(3) . .
S15 C86 S15' O47 75(4) . .
S15 C86 S15' C85 46(2) . .
O47 C85 S15' S15 -110(4) . .
S15 C85 S15' O47 110(4) . .
S15 C85 S15' C86 -99(4) . .
O47 C85 S15' C86 151(3) . .
O2 C25 O1 Ag12 -25(3) . .
C26 C25 O1 Ag12 154.3(15) . .
C16 Ag12 O1 C25 -173.2(16) 2_655 .
O3 Ag12 O1 C25 -74.6(17) . .
C22 Ag12 O1 C25 43.7(19) . .
C23 Ag12 O1 C25 70.5(18) . .
Ag10 Ag12 O1 C25 -124.2(16) 2_655 .
Ag14 Ag12 O1 C25 -7.5(19) . .
Ag11 Ag12 O1 C25 -165.1(12) 2_655 .
O1 C25 O2 Ag15 4(4) . .
C26 C25 O2 Ag15 -175.3(15) . .
C22 Ag15 O2 C25 -3(2) . .
O36 Ag15 O2 C25 -143(2) . .
O35 Ag15 O2 C25 143(2) . .
Ag14 Ag15 O2 C25 49(2) . .
Ag16 Ag15 O2 C25 129.5(19) . .
O4 C27 O3 Ag12 32(4) . .
C28 C27 O3 Ag12 -164(2) . .
O4 C27 O3 Ag10 -78(3) . 2_655
C28 C27 O3 Ag10 87(4) . 2_655
O1 Ag12 O3 C27 107(3) . .
C16 Ag12 O3 C27 -138(3) 2_655 .
C22 Ag12 O3 C27 -8(3) . .
C23 Ag12 O3 C27 2(3) . .
Ag10 Ag12 O3 C27 -135(3) 2_655 .
Ag14 Ag12 O3 C27 -21(2) . .
Ag11 Ag12 O3 C27 -93(3) 2_655 .
O1 Ag12 O3 Ag10 -118.0(5) . 2_655
C16 Ag12 O3 Ag10 -3.4(6) 2_655 2_655
C22 Ag12 O3 Ag10 127.3(6) . 2_655
C23 Ag12 O3 Ag10 137.1(9) . 2_655
Ag14 Ag12 O3 Ag10 114.5(4) . 2_655
Ag11 Ag12 O3 Ag10 41.9(4) 2_655 2_655
O3 C27 O4 Ag14 -23(3) . .
C28 C27 O4 Ag14 172(2) . .
C22 Ag14 O4 C27 -15(3) . .
O34 Ag14 O4 C27 -162(2) . .
O41 Ag14 O4 C27 97(2) 2_655 .
Ag15 Ag14 O4 C27 -62(2) . .
Ag13 Ag14 O4 C27 110(3) . .
Ag12 Ag14 O4 C27 8(2) . .
O6 C29 O5 Ag13 11(5) . .
C30 C29 O5 Ag13 177(2) . .
O7 Ag13 O5 C29 -89(3) . .
C22 Ag13 O5 C29 88(3) . .
O33 Ag13 O5 C29 -180(3) . .
Ag14 Ag13 O5 C29 77(3) . .
Ag17 Ag13 O5 C29 -15(3) . .
O5 C29 O6 Ag17 5(5) . .
C30 C29 O6 Ag17 -161(2) . .
C21 Ag17 O6 C29 -79(3) . .
O8 Ag17 O6 C29 75(2) . .
O47 Ag17 O6 C29 157(2) . .
Ag16 Ag17 O6 C29 -104(2) . .
Ag13 Ag17 O6 C29 -13(2) . .
Ag18 Ag17 O6 C29 -159(2) . .
O8 C31 O7 Ag13 15(4) . .
C32 C31 O7 Ag13 -167.5(16) . .
O5 Ag13 O7 C31 63(2) . .
C22 Ag13 O7 C31 -114.5(19) . .
O33 Ag13 O7 C31 163(2) . .
Ag14 Ag13 O7 C31 -54(3) . .
Ag17 Ag13 O7 C31 -13.8(19) . .
O7 C31 O8 Ag17 -3(3) . .
C32 C31 O8 Ag17 179.5(15) . .
C21 Ag17 O8 C31 78.7(17) . .
O6 Ag17 O8 C31 -88.2(17) . .
O47 Ag17 O8 C31 175.2(18) . .
Ag16 Ag17 O8 C31 89(2) . .
Ag13 Ag17 O8 C31 -5.7(16) . .
Ag18 Ag17 O8 C31 127.2(15) . .
O10 C33 O9 Ag16 -8(4) . .
C34 C33 O9 Ag16 172(2) . .
C21 Ag16 O9 C33 -8(3) . .
O34 Ag16 O9 C33 -156(2) . .
O35 Ag16 O9 C33 111(2) . .
Ag17 Ag16 O9 C33 -65(2) . .
Ag18 Ag16 O9 C33 3(2) . .
Ag15 Ag16 O9 C33 121.9(18) . .
O9 C33 O10 Ag18 10(4) . .
C34 C33 O10 Ag18 -170(2) . .
O9 C33 O10 Ag19 -89(3) . .
C34 C33 O10 Ag19 91(3) . .
C21 Ag18 O10 C33 2(3) . .
O37 Ag18 O10 C33 157(3) . .
C15 Ag18 O10 C33 -112(3) . .
Ag16 Ag18 O10 C33 -6(2) . .
Ag19 Ag18 O10 C33 -115(3) . .
Ag17 Ag18 O10 C33 42(3) . .
C21 Ag18 O10 Ag19 117.1(7) . .
O37 Ag18 O10 Ag19 -87.2(7) . .
C15 Ag18 O10 Ag19 3.9(5) . .
Ag16 Ag18 O10 Ag19 109.8(4) . .
Ag17 Ag18 O10 Ag19 157.2(2) . .
C15 Ag19 O10 C33 127(2) . .
O11 Ag19 O10 C33 -23(2) . .
O38 Ag19 O10 C33 -110(2) . .
Ag20 Ag19 O10 C33 77(2) . .
Ag21 Ag19 O10 C33 115.5(19) . .
Ag23 Ag19 O10 C33 -93(2) . .
Ag18 Ag19 O10 C33 132(2) . .
C15 Ag19 O10 Ag18 -4.9(6) . .
O11 Ag19 O10 Ag18 -155.7(5) . .
O38 Ag19 O10 Ag18 117.3(5) . .
Ag20 Ag19 O10 Ag18 -55.6(4) . .
Ag21 Ag19 O10 Ag18 -16.8(13) . .
Ag23 Ag19 O10 Ag18 134.5(4) . .
O12 C35 O11 Ag19 -9(3) . .
C36 C35 O11 Ag19 168.6(16) . .
C15 Ag19 O11 C35 110.4(17) . .
O38 Ag19 O11 C35 -42.9(16) . .
O10 Ag19 O11 C35 -133.2(16) . .
Ag20 Ag19 O11 C35 128.3(15) . .
Ag21 Ag19 O11 C35 61.6(16) . .
Ag23 Ag19 O11 C35 11.2(15) . .
Ag18 Ag19 O11 C35 -158.3(14) . .
O11 C35 O12 Ag23 -3(3) . .
C36 C35 O12 Ag23 179.1(16) . .
C9 Ag23 O12 C35 -52(4) . .
O39 Ag23 O12 C35 169.9(18) . .
O38 Ag23 O12 C35 58.5(17) . .
Ag21 Ag23 O12 C35 -38.7(18) . .
Ag22 Ag23 O12 C35 -109.8(16) . .
Ag24 Ag23 O12 C35 161.3(14) . .
Ag19 Ag23 O12 C35 8.6(16) . .
O14 C37 O13 Ag20 -28(4) . .
C38 C37 O13 Ag20 154.8(16) . .
C15 Ag20 O13 C37 18(2) . .
O36 Ag20 O13 C37 145.1(19) . .
O35 Ag20 O13 C37 -140.2(19) . .
Ag19 Ag20 O13 C37 -24(2) . .
Ag21 Ag20 O13 C37 30.1(19) . .
O13 C37 O14 Ag21 -1(4) . .
C38 C37 O14 Ag21 176.6(14) . .
O15 Ag21 O14 C37 -77.8(16) . .
C15 Ag21 O14 C37 42.7(18) . .
C9 Ag21 O14 C37 168.1(15) . .
Ag19 Ag21 O14 C37 75.3(16) . .
Ag23 Ag21 O14 C37 140.6(16) . .
Ag22 Ag21 O14 C37 -158.2(16) . .
Ag20 Ag21 O14 C37 18.0(15) . .
O16 C39 O15 Ag21 -22(3) . .
C40 C39 O15 Ag21 163.6(17) . .
C15 Ag21 O15 C39 -171.3(14) . .
O14 Ag21 O15 C39 -47.6(15) . .
C9 Ag21 O15 C39 65.2(16) . .
Ag19 Ag21 O15 C39 -125.5(13) . .
Ag23 Ag21 O15 C39 16.3(18) . .
Ag22 Ag21 O15 C39 32.3(14) . .
Ag20 Ag21 O15 C39 -128.9(15) . .
O15 C39 O16 Ag22 -12(3) . .
C40 C39 O16 Ag22 161.7(18) . .
C9 Ag22 O16 C39 6(2) . .
O46 Ag22 O16 C39 164.0(16) 2_766 .
O40 Ag22 O16 C39 -111.1(17) . .
Ag23 Ag22 O16 C39 64.0(17) . .
Ag21 Ag22 O16 C39 28.4(16) . .
Ag24 Ag22 O16 C39 -51(4) . .
O18 C41 O17 Ag24 8(5) . .
C42 C41 O17 Ag24 -171.3(18) . .
C9 Ag24 O17 C41 -180(2) . .
C1 Ag24 O17 C41 -26(2) 2_766 .
O39 Ag24 O17 C41 79(2) . .
C2 Ag24 O17 C41 -55(2) 2_766 .
Ag23 Ag24 O17 C41 134(2) . .
Ag2 Ag24 O17 C41 25(2) 2_766 .
Ag22 Ag24 O17 C41 152.3(16) . .
O17 C41 O18 Ag1 3(5) . 2_766
C42 C41 O18 Ag1 -178.1(18) . 2_766
O20 C43 O19 Ag11 -5(3) . .
C44 C43 O19 Ag11 170.1(16) . .
C16 Ag11 O19 C43 -6.8(19) . .
O41 Ag11 O19 C43 156.9(16) . .
O33 Ag11 O19 C43 -116.0(17) 2_655 .
Ag9 Ag11 O19 C43 21.9(16) . .
Ag10 Ag11 O19 C43 52.2(17) . .
Ag12 Ag11 O19 C43 -69(3) 2_655 .
O19 C43 O20 Ag9 -23(3) . .
C44 C43 O20 Ag9 161.8(16) . .
O21 Ag9 O20 C43 -53.8(14) . .
C10 Ag9 O20 C43 -174.2(13) . .
C16 Ag9 O20 C43 64.7(15) . .
Ag10 Ag9 O20 C43 15.2(18) . .
Ag7 Ag9 O20 C43 -128.2(12) . .
Ag11 Ag9 O20 C43 28.9(13) . .
Ag8 Ag9 O20 C43 -133.2(14) . .
O22 C45 O21 Ag9 -14(4) . .
C46 C45 O21 Ag9 162(2) . .
O20 Ag9 O21 C45 -69.1(18) . .
C10 Ag9 O21 C45 46.4(19) . .
C16 Ag9 O21 C45 175.3(17) . .
Ag10 Ag9 O21 C45 144.7(18) . .
Ag7 Ag9 O21 C45 78.9(18) . .
Ag11 Ag9 O21 C45 -153.8(18) . .
Ag8 Ag9 O21 C45 22.4(17) . .
O21 C45 O22 Ag8 -12(4) . .
C46 C45 O22 Ag8 172(2) . .
C10 Ag8 O22 C45 9(2) . .
O43 Ag8 O22 C45 141.1(18) . .
O44 Ag8 O22 C45 -143.5(19) . .
Ag7 Ag8 O22 C45 -33.3(19) . .
Ag9 Ag8 O22 C45 22.2(18) . .
O24 C47 O23 Ag10 -1(4) . .
C48 C47 O23 Ag10 179.8(16) . .
C16 Ag10 O23 C47 -87(3) . .
O42 Ag10 O23 C47 48.9(19) . .
O3 Ag10 O23 C47 145(2) 2_655 .
Ag9 Ag10 O23 C47 -51(2) . .
Ag11 Ag10 O23 C47 -116.6(18) . .
Ag12 Ag10 O23 C47 165.0(16) 2_655 .
Ag7 Ag10 O23 C47 -0.3(18) . .
O23 C47 O24 Ag7 2(4) . .
C48 C47 O24 Ag7 -178.7(16) . .
C10 Ag7 O24 C47 89(2) . .
O42 Ag7 O24 C47 -52.4(17) . .
O45 Ag7 O24 C47 -158.4(18) . .
Ag8 Ag7 O24 C47 115.7(17) . .
Ag9 Ag7 O24 C47 47.7(18) . .
Ag6 Ag7 O24 C47 -164.8(15) . .
Ag10 Ag7 O24 C47 -1.4(17) . .
O26 C49 O25 Ag6 -13(4) . .
C50 C49 O25 Ag6 164.6(17) . .
C4 Ag6 O25 C49 40(2) . .
C10 Ag6 O25 C49 179.6(17) . .
O45 Ag6 O25 C49 -84.4(18) . .
Ag5 Ag6 O25 C49 -26(2) . .
Ag4 Ag6 O25 C49 14.1(18) . .
Ag7 Ag6 O25 C49 -138.0(18) . .
O25 C49 O26 Ag4 0(4) . .
C50 C49 O26 Ag4 -176.9(17) . .
C4 Ag4 O26 C49 -6(2) . .
O29 Ag4 O26 C49 131(2) . .
O31 Ag4 O26 C49 -119(2) . .
Ag5 Ag4 O26 C49 50(2) . .
Ag6 Ag4 O26 C49 9(2) . .
Ag3 Ag4 O26 C49 -174.8(15) . .
O28 C51 O27 Ag5 -7(3) . .
C52 C51 O27 Ag5 171.6(13) . .
C4 Ag5 O27 C51 119(3) . .
Ag4 Ag5 O27 C51 114.9(16) . .
Ag6 Ag5 O27 C51 -173.1(14) . .
Ag1 Ag5 O27 C51 -33.4(17) . .
Ag2 Ag5 O27 C51 10.9(16) . .
O27 C51 O28 Ag2 -6(3) . .
C52 C51 O28 Ag2 175.3(14) . .
C1 Ag2 O28 C51 59(3) . .
O46 Ag2 O28 C51 -127.6(16) . .
Ag1 Ag2 O28 C51 64.6(16) . .
Ag3 Ag2 O28 C51 -46.9(17) . .
Ag24 Ag2 O28 C51 148.1(14) 2_766 .
Ag5 Ag2 O28 C51 10.0(15) . .
O30 C53 O29 Ag4 -2(3) . .
C54 C53 O29 Ag4 174.7(13) . .
C4 Ag4 O29 C53 -52.1(18) . .
O31 Ag4 O29 C53 87.2(17) . .
O26 Ag4 O29 C53 176.0(16) . .
Ag5 Ag4 O29 C53 -64.0(16) . .
Ag6 Ag4 O29 C53 -113.1(15) . .
Ag3 Ag4 O29 C53 8.0(16) . .
O29 C53 O30 Ag3 -10(3) . .
C54 C53 O30 Ag3 173.3(13) . .
O32 Ag3 O30 C53 -50.3(19) . .
C1 Ag3 O30 C53 124.2(17) . .
Ag2 Ag3 O30 C53 125.2(18) . .
Ag4 Ag3 O30 C53 11.6(16) . .
O32 C55 O31 Ag4 8(3) . .
C56 C55 O31 Ag4 -177.8(15) . .
C4 Ag4 O31 C55 56.5(17) . .
O29 Ag4 O31 C55 -91.3(16) . .
O26 Ag4 O31 C55 -179.9(16) . .
Ag5 Ag4 O31 C55 19(2) . .
Ag6 Ag4 O31 C55 110.3(15) . .
Ag3 Ag4 O31 C55 -12.3(15) . .
O31 C55 O32 Ag3 8(4) . .
C56 C55 O32 Ag3 -166.4(15) . .
O30 Ag3 O32 C55 49(2) . .
C1 Ag3 O32 C55 -125.3(19) . .
Ag2 Ag3 O32 C55 -109(2) . .
Ag4 Ag3 O32 C55 -13.4(19) . .
C58 S1 O33 Ag13 -42.3(14) . .
C57 S1 O33 Ag13 63.2(14) . .
C58 S1 O33 Ag11 102.8(12) . 2_655
C57 S1 O33 Ag11 -151.7(12) . 2_655
O5 Ag13 O33 S1 66.9(11) . .
O7 Ag13 O33 S1 -22.1(11) . .
C22 Ag13 O33 S1 -149.9(11) . .
Ag14 Ag13 O33 S1 167.2(9) . .
Ag17 Ag13 O33 S1 -9(2) . .
O5 Ag13 O33 Ag11 -82.5(7) . 2_655
O7 Ag13 O33 Ag11 -171.4(6) . 2_655
C22 Ag13 O33 Ag11 60.7(6) . 2_655
Ag14 Ag13 O33 Ag11 17.9(5) . 2_655
Ag17 Ag13 O33 Ag11 -158.8(8) . 2_655
C60 S2 O34 Ag14 108.0(19) . .
C59 S2 O34 Ag14 -151.8(16) . .
C60 S2 O34 Ag16 -61(3) . .
C59 S2 O34 Ag16 40(2) . .
C22 Ag14 O34 S2 167.3(12) . .
O4 Ag14 O34 S2 -45.4(14) . .
O41 Ag14 O34 S2 45.1(15) 2_655 .
Ag15 Ag14 O34 S2 -146.1(13) . .
Ag13 Ag14 O34 S2 118.6(13) . .
Ag12 Ag14 O34 S2 -79(2) . .
C22 Ag14 O34 Ag16 -19.7(13) . .
O4 Ag14 O34 Ag16 127.6(8) . .
O41 Ag14 O34 Ag16 -141.9(6) 2_655 .
Ag15 Ag14 O34 Ag16 26.9(6) . .
Ag13 Ag14 O34 Ag16 -68.4(5) . .
Ag12 Ag14 O34 Ag16 93.7(14) . .
C21 Ag16 O34 S2 -148.2(18) . .
O9 Ag16 O34 S2 7(2) . .
O35 Ag16 O34 S2 98(2) . .
Ag17 Ag16 O34 S2 -107(2) . .
Ag18 Ag16 O34 S2 -69(3) . .
Ag15 Ag16 O34 S2 148(2) . .
C21 Ag16 O34 Ag14 41.2(11) . .
O9 Ag16 O34 Ag14 -163.5(7) . .
O35 Ag16 O34 Ag14 -72.1(6) . .
Ag17 Ag16 O34 Ag14 82.7(5) . .
Ag18 Ag16 O34 Ag14 120.9(9) . .
Ag15 Ag16 O34 Ag14 -22.8(5) . .
C61 S3 O35 Ag20 41.1(14) . .
C62 S3 O35 Ag20 -65.1(13) . .
C61 S3 O35 Ag16 -83.6(12) . .
C62 S3 O35 Ag16 170.2(10) . .
C61 S3 O35 Ag15 177.7(11) . .
C62 S3 O35 Ag15 71.5(11) . .
C15 Ag20 O35 S3 -133.5(11) . .
O13 Ag20 O35 S3 18.4(11) . .
O36 Ag20 O35 S3 128.0(11) . .
Ag19 Ag20 O35 S3 -79.1(11) . .
Ag21 Ag20 O35 S3 -17(2) . .
C15 Ag20 O35 Ag16 0.7(10) . .
O13 Ag20 O35 Ag16 152.6(5) . .
O36 Ag20 O35 Ag16 -97.8(5) . .
Ag19 Ag20 O35 Ag16 55.1(4) . .
Ag21 Ag20 O35 Ag16 117.6(11) . .
C15 Ag20 O35 Ag15 83.7(9) . .
O13 Ag20 O35 Ag15 -124.4(6) . .
O36 Ag20 O35 Ag15 -14.8(5) . .
Ag19 Ag20 O35 Ag15 138.1(3) . .
Ag21 Ag20 O35 Ag15 -159.4(8) . .
C21 Ag16 O35 S3 -164.5(9) . .
O9 Ag16 O35 S3 50.8(9) . .
O34 Ag16 O35 S3 -34.8(9) . .
Ag17 Ag16 O35 S3 -138.1(6) . .
Ag18 Ag16 O35 S3 140.2(7) . .
Ag15 Ag16 O35 S3 -120.2(9) . .
C21 Ag16 O35 Ag20 55.1(7) . .
O9 Ag16 O35 Ag20 -89.6(6) . .
O34 Ag16 O35 Ag20 -175.2(5) . .
Ag17 Ag16 O35 Ag20 81.5(8) . .
Ag18 Ag16 O35 Ag20 -0.2(4) . .
Ag15 Ag16 O35 Ag20 99.4(4) . .
C21 Ag16 O35 Ag15 -44.4(6) . .
O9 Ag16 O35 Ag15 171.0(5) . .
O34 Ag16 O35 Ag15 85.4(5) . .
Ag17 Ag16 O35 Ag15 -18.0(8) . .
Ag18 Ag16 O35 Ag15 -99.7(3) . .
C22 Ag15 O35 S3 83.5(12) . .
O36 Ag15 O35 S3 -132.1(10) . .
O2 Ag15 O35 S3 -49.1(9) . .
Ag14 Ag15 O35 S3 62.7(8) . .
Ag16 Ag15 O35 S3 119.8(10) . .
C22 Ag15 O35 Ag20 -129.1(8) . .
O36 Ag15 O35 Ag20 15.2(5) . .
O2 Ag15 O35 Ag20 98.3(5) . .
Ag14 Ag15 O35 Ag20 -149.9(4) . .
Ag16 Ag15 O35 Ag20 -92.8(5) . .
C22 Ag15 O35 Ag16 -36.3(9) . .
O36 Ag15 O35 Ag16 108.1(5) . .
O2 Ag15 O35 Ag16 -168.9(4) . .
Ag14 Ag15 O35 Ag16 -57.1(3) . .
C63 S4 O36 Ag15 -104.3(11) . .
C64 S4 O36 Ag15 150.9(11) . .
C63 S4 O36 Ag20 42.8(13) . .
C64 S4 O36 Ag20 -62.1(14) . .
C22 Ag15 O36 S4 -79.4(13) . .
O2 Ag15 O36 S4 40.2(9) . .
O35 Ag15 O36 S4 137.9(9) . .
Ag14 Ag15 O36 S4 -172.8(4) . .
Ag16 Ag15 O36 S4 -177.1(8) . .
C22 Ag15 O36 Ag20 126.8(9) . .
O2 Ag15 O36 Ag20 -113.6(6) . .
O35 Ag15 O36 Ag20 -15.9(5) . .
Ag14 Ag15 O36 Ag20 33.4(14) . .
Ag16 Ag15 O36 Ag20 29.1(5) . .
C15 Ag20 O36 S4 89.2(11) . .
O13 Ag20 O36 S4 -47.0(11) . .
O35 Ag20 O36 S4 -133.7(11) . .
Ag19 Ag20 O36 S4 109.9(10) . .
Ag21 Ag20 O36 S4 35.5(11) . .
C15 Ag20 O36 Ag15 -120.7(6) . .
O13 Ag20 O36 Ag15 103.1(6) . .
O35 Ag20 O36 Ag15 16.4(5) . .
Ag19 Ag20 O36 Ag15 -100.0(7) . .
Ag21 Ag20 O36 Ag15 -174.4(3) . .
C66 S5 O37 S5' -38(2) . .
C65 S5 O37 S5' 59.0(19) . .
S5' S5 O37 Ag18 -107(2) . .
C66 S5 O37 Ag18 -145.1(19) . .
C65 S5 O37 Ag18 -48(2) . .
C66 S5' O37 S5 65(3) . .
C65 S5' O37 S5 -61.4(19) . .
C66 S5' O37 Ag18 -179(3) . .
S5 S5' O37 Ag18 116.0(19) . .
C65 S5' O37 Ag18 55(3) . .
C21 Ag18 O37 S5 34(2) . .
O10 Ag18 O37 S5 -120.9(16) . .
C15 Ag18 O37 S5 144.3(17) . .
Ag16 Ag18 O37 S5 -28(3) . .
Ag19 Ag18 O37 S5 -174.0(16) . .
Ag17 Ag18 O37 S5 -11.6(18) . .
C21 Ag18 O37 S5' -30(2) . .
O10 Ag18 O37 S5' 175.5(19) . .
C15 Ag18 O37 S5' 81(2) . .
Ag16 Ag18 O37 S5' -92(3) . .
Ag19 Ag18 O37 S5' 122(2) . .
Ag17 Ag18 O37 S5' -75(2) . .
C67 S6 O38 Ag19 -55.0(19) . .
C68 S6 O38 Ag19 44(2) . .
C67 S6 O38 Ag23 68.4(15) . .
C68 S6 O38 Ag23 167.7(14) . .
C15 Ag19 O38 S6 52.4(18) . .
O11 Ag19 O38 S6 -143.6(16) . .
O10 Ag19 O38 S6 -54.5(16) . .
Ag20 Ag19 O38 S6 87(2) . .
Ag21 Ag19 O38 S6 109.4(15) . .
Ag23 Ag19 O38 S6 138.3(18) . .
Ag18 Ag19 O38 S6 -8.7(17) . .
C15 Ag19 O38 Ag23 -85.9(7) . .
O11 Ag19 O38 Ag23 78.1(4) . .
O10 Ag19 O38 Ag23 167.2(4) . .
Ag20 Ag19 O38 Ag23 -51(2) . .
Ag21 Ag19 O38 Ag23 -28.8(4) . .
Ag18 Ag19 O38 Ag23 -146.93(18) . .
C9 Ag23 O38 S6 -60.9(13) . .
O12 Ag23 O38 S6 128.9(12) . .
O39 Ag23 O38 S6 47.7(13) . .
Ag21 Ag23 O38 S6 -119.6(11) . .
Ag22 Ag23 O38 S6 -70.1(14) . .
Ag24 Ag23 O38 S6 -7.6(12) . .
Ag19 Ag23 O38 S6 -147.9(14) . .
C9 Ag23 O38 Ag19 87.0(5) . .
O12 Ag23 O38 Ag19 -83.2(5) . .
O39 Ag23 O38 Ag19 -164.4(4) . .
Ag21 Ag23 O38 Ag19 28.3(4) . .
Ag22 Ag23 O38 Ag19 77.8(7) . .
Ag24 Ag23 O38 Ag19 140.3(2) . .
C69 S7 O39 Ag24 77.4(15) . .
C70 S7 O39 Ag24 -178.6(11) . .
C69 S7 O39 Ag23 -21.3(17) . .
C70 S7 O39 Ag23 82.7(13) . .
O17 Ag24 O39 S7 -22.0(10) . .
C9 Ag24 O39 S7 -138.5(10) . .
C1 Ag24 O39 S7 93.2(11) 2_766 .
C2 Ag24 O39 S7 93.7(12) 2_766 .
Ag23 Ag24 O39 S7 -125.5(11) . .
Ag2 Ag24 O39 S7 101.1(10) 2_766 .
Ag22 Ag24 O39 S7 179.4(10) . .
O17 Ag24 O39 Ag23 103.6(5) . .
C9 Ag24 O39 Ag23 -13.0(5) . .
C1 Ag24 O39 Ag23 -141.3(5) 2_766 .
C2 Ag24 O39 Ag23 -140.7(6) 2_766 .
Ag2 Ag24 O39 Ag23 -133.3(4) 2_766 .
Ag22 Ag24 O39 Ag23 -55.1(2) . .
C9 Ag23 O39 S7 141.8(12) . .
O12 Ag23 O39 S7 -45.2(12) . .
O38 Ag23 O39 S7 32.8(13) . .
Ag21 Ag23 O39 S7 -170.7(7) . .
Ag22 Ag23 O39 S7 -173.2(11) . .
Ag24 Ag23 O39 S7 127.4(13) . .
Ag19 Ag23 O39 S7 3.7(19) . .
C9 Ag23 O39 Ag24 14.4(6) . .
O12 Ag23 O39 Ag24 -172.6(5) . .
O38 Ag23 O39 Ag24 -94.6(4) . .
Ag21 Ag23 O39 Ag24 61.8(7) . .
Ag22 Ag23 O39 Ag24 59.4(2) . .
Ag19 Ag23 O39 Ag24 -123.7(7) . .
C71 S8 O40 Ag22 -114.4(11) . .
C72 S8 O40 Ag22 139.9(11) . .
C9 Ag22 O40 S8 -89.0(10) . .
O46 Ag22 O40 S8 141.1(10) 2_766 .
O16 Ag22 O40 S8 39.6(10) . .
Ag23 Ag22 O40 S8 -131.9(7) . .
Ag21 Ag22 O40 S8 -24.5(13) . .
Ag24 Ag22 O40 S8 -134.7(9) . .
C74 S9 O41 Ag11 38(2) . .
C73 S9 O41 Ag11 -69.6(19) . .
C74 S9 O41 Ag14 -162.9(14) . 2_655
C73 S9 O41 Ag14 89.6(15) . 2_655
C16 Ag11 O41 S9 119.8(15) . .
O19 Ag11 O41 S9 -41.6(16) . .
O33 Ag11 O41 S9 -119.7(15) 2_655 .
Ag9 Ag11 O41 S9 35.6(19) . .
Ag10 Ag11 O41 S9 86.9(15) . .
Ag12 Ag11 O41 S9 144.7(15) 2_655 .
C16 Ag11 O41 Ag14 -42.1(11) . 2_655
O19 Ag11 O41 Ag14 156.5(6) . 2_655
O33 Ag11 O41 Ag14 78.4(6) 2_655 2_655
Ag9 Ag11 O41 Ag14 -126.3(4) . 2_655
Ag10 Ag11 O41 Ag14 -75.1(6) . 2_655
Ag12 Ag11 O41 Ag14 -17.2(5) 2_655 2_655
C75 S10 O42 Ag7 -92.3(14) . .
C76 S10 O42 Ag7 162.2(14) . .
C75 S10 O42 Ag10 47.5(18) . .
C76 S10 O42 Ag10 -58.0(19) . .
C10 Ag7 O42 S10 70.4(14) . .
O24 Ag7 O42 S10 -126.5(13) . .
O45 Ag7 O42 S10 -39.4(13) . .
Ag8 Ag7 O42 S10 94.0(16) . .
Ag9 Ag7 O42 S10 126.5(12) . .
Ag6 Ag7 O42 S10 15.5(13) . .
Ag10 Ag7 O42 S10 155.7(15) . .
C10 Ag7 O42 Ag10 -85.4(7) . .
O24 Ag7 O42 Ag10 77.8(5) . .
O45 Ag7 O42 Ag10 164.9(4) . .
Ag8 Ag7 O42 Ag10 -61.7(13) . .
Ag9 Ag7 O42 Ag10 -29.3(4) . .
Ag6 Ag7 O42 Ag10 -140.2(2) . .
C16 Ag10 O42 S10 -61.3(16) . .
O23 Ag10 O42 S10 131.7(15) . .
O3 Ag10 O42 S10 46.2(15) 2_655 .
Ag9 Ag10 O42 S10 -121.4(14) . .
Ag11 Ag10 O42 S10 -77.7(17) . .
Ag12 Ag10 O42 S10 -4.7(16) 2_655 .
Ag7 Ag10 O42 S10 -151.3(17) . .
C16 Ag10 O42 Ag7 90.1(6) . .
O23 Ag10 O42 Ag7 -76.9(5) . .
O3 Ag10 O42 Ag7 -162.5(5) 2_655 .
Ag9 Ag10 O42 Ag7 29.9(4) . .
Ag11 Ag10 O42 Ag7 73.6(8) . .
Ag12 Ag10 O42 Ag7 146.7(2) 2_655 .
C77 S11 O43 Ag1 -98.6(11) . .
C78 S11 O43 Ag1 155.5(11) . .
C77 S11 O43 Ag8 44.7(13) . .
C78 S11 O43 Ag8 -61.2(14) . .
C1 Ag1 O43 S11 -78.2(11) . .
O18 Ag1 O43 S11 41.4(9) 2_766 .
O44 Ag1 O43 S11 137.8(9) . .
Ag2 Ag1 O43 S11 -153.2(5) . .
Ag5 Ag1 O43 S11 -169.8(8) . .
C1 Ag1 O43 Ag8 129.8(7) . .
O18 Ag1 O43 Ag8 -110.6(6) 2_766 .
O44 Ag1 O43 Ag8 -14.1(5) . .
Ag2 Ag1 O43 Ag8 54.9(11) . .
Ag5 Ag1 O43 Ag8 38.2(4) . .
C10 Ag8 O43 S11 94.3(11) . .
O22 Ag8 O43 S11 -47.0(11) . .
O44 Ag8 O43 S11 -132.9(11) . .
Ag7 Ag8 O43 S11 120.4(9) . .
Ag9 Ag8 O43 S11 38.5(11) . .
C10 Ag8 O43 Ag1 -118.6(6) . .
O22 Ag8 O43 Ag1 100.1(6) . .
O44 Ag8 O43 Ag1 14.2(5) . .
Ag7 Ag8 O43 Ag1 -92.5(7) . .
Ag9 Ag8 O43 Ag1 -174.5(2) . .
C79 S12 O44 Ag1 -177.6(10) . .
C80 S12 O44 Ag1 74.8(11) . .
C79 S12 O44 Ag8 39.0(13) . .
C80 S12 O44 Ag8 -68.6(11) . .
C1 Ag1 O44 S12 85.6(12) . .
O18 Ag1 O44 S12 -51.5(10) 2_766 .
O43 Ag1 O44 S12 -138.6(9) . .
Ag2 Ag1 O44 S12 61.7(8) . .
Ag5 Ag1 O44 S12 113.9(9) . .
C1 Ag1 O44 Ag8 -122.2(8) . .
O18 Ag1 O44 Ag8 100.7(6) 2_766 .
O43 Ag1 O44 Ag8 13.7(5) . .
Ag2 Ag1 O44 Ag8 -146.0(4) . .
Ag5 Ag1 O44 Ag8 -93.8(4) . .
C10 Ag8 O44 S12 -121.3(11) . .
O22 Ag8 O44 S12 28.1(10) . .
O43 Ag8 O44 S12 135.3(10) . .
Ag7 Ag8 O44 S12 -71.3(10) . .
Ag9 Ag8 O44 S12 -20.9(18) . .
C10 Ag8 O44 Ag1 89.7(8) . .
O22 Ag8 O44 Ag1 -120.9(6) . .
O43 Ag8 O44 Ag1 -13.6(5) . .
Ag7 Ag8 O44 Ag1 139.8(3) . .
Ag9 Ag8 O44 Ag1 -169.9(6) . .
C81 S13 O45 Ag6 -78.0(18) . .
C82 S13 O45 Ag6 26.4(18) . .
C81 S13 O45 Ag7 40.1(15) . .
C82 S13 O45 Ag7 144.5(10) . .
C4 Ag6 O45 S13 -100.6(16) . .
O25 Ag6 O45 S13 38.2(16) . .
C10 Ag6 O45 S13 145.5(16) . .
Ag5 Ag6 O45 S13 -100.1(16) . .
Ag4 Ag6 O45 S13 -50.9(16) . .
Ag7 Ag6 O45 S13 129.6(17) . .
C4 Ag6 O45 Ag7 129.8(5) . .
O25 Ag6 O45 Ag7 -91.4(5) . .
C10 Ag6 O45 Ag7 15.9(5) . .
Ag5 Ag6 O45 Ag7 130.3(4) . .
Ag4 Ag6 O45 Ag7 179.5(2) . .
C10 Ag7 O45 S13 -171.3(11) . .
O24 Ag7 O45 S13 32.3(11) . .
O42 Ag7 O45 S13 -53.8(11) . .
Ag8 Ag7 O45 S13 139.1(10) . .
Ag9 Ag7 O45 S13 155.1(5) . .
Ag6 Ag7 O45 S13 -152.9(13) . .
Ag10 Ag7 O45 S13 -26.6(17) . .
C10 Ag7 O45 Ag6 -18.4(6) . .
O24 Ag7 O45 Ag6 -174.9(5) . .
O42 Ag7 O45 Ag6 99.1(5) . .
Ag8 Ag7 O45 Ag6 -68.1(3) . .
Ag9 Ag7 O45 Ag6 -52.1(9) . .
Ag10 Ag7 O45 Ag6 126.2(6) . .
C83 S14 O46 Ag22 -53.4(18) . 2_766
C84 S14 O46 Ag22 54.6(19) . 2_766
C83 S14 O46 Ag2 140.7(14) . .
C84 S14 O46 Ag2 -111.3(15) . .
C1 Ag2 O46 S14 -164.7(10) . .
O28 Ag2 O46 S14 17.7(11) . .
Ag1 Ag2 O46 S14 168.4(4) . .
Ag3 Ag2 O46 S14 -110.3(10) . .
Ag24 Ag2 O46 S14 146.4(10) 2_766 .
Ag5 Ag2 O46 S14 -57.8(12) . .
C1 Ag2 O46 Ag22 26.1(9) . 2_766
O28 Ag2 O46 Ag22 -151.5(7) . 2_766
Ag1 Ag2 O46 Ag22 -0.7(15) . 2_766
Ag3 Ag2 O46 Ag22 80.5(5) . 2_766
Ag24 Ag2 O46 Ag22 -22.8(5) 2_766 2_766
Ag5 Ag2 O46 Ag22 133.0(4) . 2_766
C86 S15' O47 S15 -74(4) . .
C85 S15' O47 S15 -43(2) . .
S15 S15' O47 C85 43(2) . .
C86 S15' O47 C85 -31(3) . .
S15 S15' O47 Ag17 124(3) . .
C86 S15' O47 Ag17 50(4) . .
C85 S15' O47 Ag17 81(2) . .
C85 S15 O47 S15' 125(3) . .
C86 S15 O47 S15' 54(3) . .
S15' S15 O47 C85 -125(3) . .
C86 S15 O47 C85 -71(2) . .
S15' S15 O47 Ag17 -83(3) . .
C85 S15 O47 Ag17 42(3) . .
C86 S15 O47 Ag17 -29(3) . .
S15 C85 O47 S15' -30.7(18) . .
S15' C85 O47 S15 30.7(18) . .
S15 C85 O47 Ag17 -151.0(19) . .
S15' C85 O47 Ag17 -120(2) . .
C21 Ag17 O47 S15' 136(3) . .
O6 Ag17 O47 S15' -69(3) . .
O8 Ag17 O47 S15' 25(3) . .
Ag16 Ag17 O47 S15' -174(3) . .
Ag13 Ag17 O47 S15' 20(6) . .
Ag18 Ag17 O47 S15' 146(3) . .
C21 Ag17 O47 S15 -180(3) . .
O6 Ag17 O47 S15 -24(3) . .
O8 Ag17 O47 S15 70(3) . .
Ag16 Ag17 O47 S15 -130(3) . .
Ag13 Ag17 O47 S15 65(5) . .
Ag18 Ag17 O47 S15 -169(3) . .
C21 Ag17 O47 C85 -147.0(15) . .
O6 Ag17 O47 C85 8.6(16) . .
O8 Ag17 O47 C85 102.9(15) . .
Ag16 Ag17 O47 C85 -96.9(14) . .
Ag13 Ag17 O47 C85 98(4) . .
Ag18 Ag17 O47 C85 -136.3(17) . .
F8 C30 F7 F9 -123(5) . .
F9' C30 F7 F9 -31(4) . .
C29 C30 F7 F9 107(5) . .
F8 C30 F9 F9' -50(5) . .
F7 C30 F9 F9' -151(4) . .
C29 C30 F9 F9' 95(4) . .
F8 C30 F9 F7 101(5) . .
F9' C30 F9 F7 151(4) . .
C29 C30 F9 F7 -113(4) . .
C30 F7 F9 F9' 30(4) . .
F7 F9 F9' C30 -23(3) . .
F8 C30 F9' F9 139(4) . .
F7 C30 F9' F9 40(5) . .
C29 C30 F9' F9 -101(4) . .
F12 C32 F10 F10' 140(3) . .
F11 C32 F10 F10' 50(3) . .
C31 C32 F10 F10' -103(3) . .
F11 C32 F10 F12 -90(4) . .
F10' C32 F10 F12 -140(3) . .
C31 C32 F10 F12 117(3) . .
F12 C32 F10' F10 -57(4) . .
F11 C32 F10' F10 -137(3) . .
C31 C32 F10' F10 108(3) . .
F12 C32 F10' F11 80(4) . .
F10 C32 F10' F11 137(3) . .
C31 C32 F10' F11 -115(3) . .
F12 F10 F10' C32 27(2) . .
C32 F10 F10' F11 -32(2) . .
F12 F10 F10' F11 -4(3) . .
F12 C32 F11 F10' -132(3) . .
F10 C32 F11 F10' -44(3) . .
C31 C32 F11 F10' 108(3) . .
F10 F10' F11 C32 35(3) . .
F11 C32 F12 F10 121(3) . .
F10' C32 F12 F10 48(4) . .
C31 C32 F12 F10 -117(3) . .
F10' F10 F12 C32 -34(3) . .
F26 C42 F25 F25' -58(4) . .
F27 C42 F25 F25' -127(3) . .
C41 C42 F25 F25' 114(3) . .
F27 C42 F25' F26 -47(4) . .
F25 C42 F25' F26 -135(3) . .
C41 C42 F25' F26 112(4) . .
F26 C42 F25' F25 135(3) . .
F27 C42 F25' F25 88(4) . .
C41 C42 F25' F25 -113(3) . .
C42 F25 F25' F26 35(3) . .
F25' C42 F26 F27 -142(3) . .
F25 C42 F26 F27 -80(4) . .
C41 C42 F26 F27 108(3) . .
F27 C42 F26 F25' 142(3) . .
F25 C42 F26 F25' 61(4) . .
C41 C42 F26 F25' -110(3) . .
F25 F25' F26 C42 -34(2) . .
C42 F25' F26 F27 32(3) . .
F25 F25' F26 F27 -2(3) . .
F25' C42 F27 F26 48(4) . .
F25 C42 F27 F26 128(3) . .
C41 C42 F27 F26 -112(3) . .
F25' F26 F27 C42 -31(3) . .
F28 C44 F29' F29 -65(3) . .
F30 C44 F29' F29 -149(3) . .
C43 C44 F29' F29 102(3) . .
F28 C44 F29' F30 84(3) . .
F29 C44 F29' F30 149(3) . .
C43 C44 F29' F30 -109(3) . .
F30 F29' F29 C44 -25(2) . .
F28 C44 F29 F29' 129(3) . .
F30 C44 F29 F29' 40(3) . .
C43 C44 F29 F29' -112(3) . .
F28 C44 F30 F29' -121(3) . .
F29 C44 F30 F29' -36(3) . .
C43 C44 F30 F29' 117(3) . .
F29 F29' F30 C44 29(3) . .
F33 C46 F31 F33' -71(8) . .
F32 C46 F31 F33' -150(5) . .
C45 C46 F31 F33' 110(4) . .
F33' C46 F32 F33 84(9) . .
F31 C46 F32 F33 137(5) . .
C45 C46 F32 F33 -122(5) . .
F31 C46 F33 F33' 68(7) . .
F32 C46 F33 F33' 143(5) . .
C45 C46 F33 F33' -113(6) . .
F33' C46 F33 F32 -143(5) . .
F31 C46 F33 F32 -75(7) . .
C45 C46 F33 F32 104(5) . .
C46 F32 F33 F33' -31(4) . .
F31 C46 F33' F33 -139(5) . .
F32 C46 F33' F33 -85(9) . .
C45 C46 F33' F33 122(6) . .
F33 C46 F33' F31 139(5) . .
F32 C46 F33' F31 53(7) . .
C45 C46 F33' F31 -99(4) . .
F32 F33 F33' C46 31(4) . .
C46 F33 F33' F31 -32(4) . .
F32 F33 F33' F31 -1(3) . .
C46 F31 F33' F33 24(3) . .
